data_7116644
loop_
_publ_author_name
'Jiajia Yang'
'Mohan Bhadbhade'
'William A. Donald'
'Hasti Iranmanesh'
'Evan G. Moore'
'Hong Yan'
'Jonathon E. Beves'

_publ_section_title
;
 Self-assembled supramolecular cages containing ruthenium(II) polypyridyl
 complexes
;
_journal_name_full Chem.Commun.
_journal_page_first 4465
_journal_paper_doi 10.1039/C4cc10292D
_journal_volume 51
_journal_year 2015
_chemical_formula_moiety 'C232 H188 N20 P8 Pd4 Ru2, 8.75(F6 P), 0.5(C N O2)'
_chemical_formula_sum 'C232.5 H188 F52.5 N20.5 O P16.75 Pd4 Ru2'
_chemical_formula_weight 5429.01
_space_group_crystal_system triclinic
_space_group_IT_number 2
_space_group_name_Hall '-P 1'
_space_group_name_H-M_alt 'P -1'
_symmetry_space_group_name_Hall '-P 1'
_symmetry_space_group_name_H-M 'P -1'
_atom_sites_solution_hydrogens geom
_audit_creation_date 2014-12-08
_audit_creation_method
;
Olex2 1.2
(compiled 2014.11.28 svn.r3106 for OlexSys, GUI svn.r4959)
;
_audit_update_record
;
2014-12-19 deposited with the CCDC.
2015-02-06 downloaded from the CCDC.
;
_cell_angle_alpha 96.150(3)
_cell_angle_beta 107.106(3)
_cell_angle_gamma 113.591(2)
_cell_formula_units_Z 2
_cell_length_a 23.8865(13)
_cell_length_b 25.4288(13)
_cell_length_c 31.7818(17)
_cell_measurement_reflns_used 5822
_cell_measurement_temperature 150(2)
_cell_measurement_theta_max 18.95
_cell_measurement_theta_min 2.43
_cell_volume 16341.8(16)
_computing_molecular_graphics 'Olex2 (Dolomanov et al., 2009)'
_computing_publication_material 'Olex2 (Dolomanov et al., 2009)'
_computing_structure_refinement 'ShelXL (Sheldrick, 2008)'
_diffrn_ambient_temperature 150.0
_diffrn_measured_fraction_theta_full 0.999
_diffrn_measured_fraction_theta_max 0.999
_diffrn_measurement_device_type 'Bruker APEX-II CCD'
_diffrn_measurement_method '\f and \w scans'
_diffrn_radiation_type MoK\a
_diffrn_radiation_wavelength 0.71073
_diffrn_reflns_av_R_equivalents 0.2145
_diffrn_reflns_av_unetI/netI 0.4313
_diffrn_reflns_Laue_measured_fraction_full 0.999
_diffrn_reflns_Laue_measured_fraction_max 0.999
_diffrn_reflns_limit_h_max 30
_diffrn_reflns_limit_h_min -30
_diffrn_reflns_limit_k_max 32
_diffrn_reflns_limit_k_min -26
_diffrn_reflns_limit_l_max 40
_diffrn_reflns_limit_l_min -38
_diffrn_reflns_number 231819
_diffrn_reflns_point_group_measured_fraction_full 0.999
_diffrn_reflns_point_group_measured_fraction_max 0.999
_diffrn_reflns_theta_full 25.000
_diffrn_reflns_theta_max 25.000
_diffrn_reflns_theta_min 0.694
_diffrn_standards_number 0
_exptl_absorpt_coefficient_mu 0.459
_exptl_absorpt_correction_type none
_exptl_crystal_colour red
_exptl_crystal_colour_primary red
_exptl_crystal_density_diffrn 1.103
_exptl_crystal_description block
_exptl_crystal_F_000 5460
_exptl_crystal_size_max 0.076
_exptl_crystal_size_mid 0.07
_exptl_crystal_size_min 0.029
_refine_diff_density_max 2.596
_refine_diff_density_min -2.440
_refine_diff_density_rms 0.147
_refine_ls_extinction_method none
_refine_ls_goodness_of_fit_ref 1.106
_refine_ls_hydrogen_treatment constr
_refine_ls_matrix_type full
_refine_ls_number_parameters 3008
_refine_ls_number_reflns 57493
_refine_ls_number_restraints 1988
_refine_ls_restrained_S_all 1.140
_refine_ls_R_factor_all 0.2443
_refine_ls_R_factor_gt 0.1133
_refine_ls_shift/su_max 0.023
_refine_ls_shift/su_mean 0.002
_refine_ls_structure_factor_coef Fsqd
_refine_ls_weighting_details 'w=1/[\s^2^(Fo^2^)+(0.1104P)^2^] where P=(Fo^2^+2Fc^2^)/3'
_refine_ls_weighting_scheme calc
_refine_ls_wR_factor_gt 0.2885
_refine_ls_wR_factor_ref 0.3201
_reflns_Friedel_coverage 0.000
_reflns_number_gt 18054
_reflns_number_total 57493
_reflns_threshold_expression 'I > 2\s(I)'
_cod_data_source_file c4cc10292d2.cif
_cod_data_source_block p1bar_trial1
_cod_original_cell_volume 16341.8(15)
_cod_original_formula_sum 'C232.50 H188 F52.50 N20.50 O P16.75 Pd4 Ru2'
_cod_database_code 7116644
_shelx_space_group_comment
;
The symmetry employed for this shelxl refinement is uniquely defined
by the following loop, which should always be used as a source of
symmetry information in preference to the above space-group names.
They are only intended as comments.
;
_olex2_refinement_description
;
1. Fixed Uiso
 At 1.2 times of:
  All C(H) groups, All C(H,H) groups
2. Restrained distances
 F1C-F2C \\sim F1C-F3C \\sim F1C-F4C \\sim F1C-F5C \\sim F2C-F3C \\sim F2C-F4C
\\sim F2C-F6C \\sim F3C-F5C
 \\sim F3C-F6C \\sim F4C-F5C \\sim F4C-F6C \\sim F5C-F6C
 with sigma of 0.04
 P3-F1C \\sim P3-F2C \\sim P3-F3C \\sim P3-F4C \\sim P3-F5C \\sim P3-F6C
 with sigma of 0.02
 F1H-F2H \\sim F1H-F3H \\sim F1H-F4H \\sim F1H-F5H \\sim F2H-F3H \\sim F2H-F5H
\\sim F2H-F6H \\sim F3H-F4H
 \\sim F3H-F6H \\sim F4H-F5H \\sim F4H-F6H \\sim F5H-F6H
 with sigma of 0.04
 P8-F1H \\sim P8-F2H \\sim P8-F3H \\sim P8-F4H \\sim P8-F5H \\sim P8-F6H
 with sigma of 0.02
 F1I-F2I \\sim F1I-F4I \\sim F1I-F5I \\sim F1I-F6I \\sim F2I-F3I \\sim F2I-F4I
\\sim F2I-F6I \\sim F3I-F4I
 \\sim F3I-F5I \\sim F3I-F6I \\sim F4I-F5I \\sim F5I-F6I
 with sigma of 0.04
 P9-F1I \\sim P9-F2I \\sim P9-F3I \\sim P9-F4I \\sim P9-F5I \\sim P9-F6I
 with sigma of 0.02
 F1K-F2K \\sim F1K-F3K \\sim F1K-F4K \\sim F1K-F6K \\sim F2K-F3K \\sim F2K-F5K
\\sim F2K-F6K \\sim F3K-F4K
 \\sim F3K-F5K \\sim F4K-F5K \\sim F4K-F6K \\sim F5K-F6K
 with sigma of 0.04
 P11-F1K \\sim P11-F2K \\sim P11-F3K \\sim P11-F4K \\sim P11-F5K \\sim P11-F6K
 with sigma of 0.02
 F1L-F2L \\sim F1L-F4L \\sim F1L-F5L \\sim F1L-F6L \\sim F2L-F3L \\sim F2L-F4L
\\sim F2L-F5L \\sim F3L-F4L
 \\sim F3L-F5L \\sim F3L-F6L \\sim F4L-F6L \\sim F5L-F6L
 with sigma of 0.04
 P12-F1L \\sim P12-F2L \\sim P12-F3L \\sim P12-F4L \\sim P12-F5L \\sim P12-F6L
 with sigma of 0.02
 F1M-F2M \\sim F1M-F4M \\sim F1M-F5M \\sim F1M-F6M \\sim F2M-F3M \\sim F2M-F4M
\\sim F2M-F5M \\sim F3M-F4M
 \\sim F3M-F5M \\sim F3M-F6M \\sim F4M-F6M \\sim F5M-F6M
 with sigma of 0.04
 P13-F1M \\sim P13-F2M \\sim P13-F3M \\sim P13-F4M \\sim P13-F5M \\sim P13-F6M
 with sigma of 0.02
 F1M-F2M \\sim F1M-F4M \\sim F1M-F5M \\sim F1M-F6M \\sim F2M-F3M \\sim F2M-F4M
\\sim F2M-F5M \\sim F3M-F4M
 \\sim F3M-F5M \\sim F3M-F6M \\sim F4M-F6M \\sim F5M-F6M
 with sigma of 0.04
 P13-F1M \\sim P13-F2M \\sim P13-F3M \\sim P13-F4M \\sim P13-F5M \\sim P13-F6M
 with sigma of 0.02
 F1D-F2D \\sim F1D-F4D \\sim F1D-F5D \\sim F2D-F3D \\sim F2D-F4D \\sim F3D-F4D
\\sim F3D-F5D \\sim F4D-F5D
 with sigma of 0.04
 P4-F1D \\sim P4-F2D \\sim P4-F3D \\sim P4-F4D \\sim P4-F5D
 with sigma of 0.02
 F1K-F2K \\sim F1K-F3K \\sim F1K-F4K \\sim F1K-F6K \\sim F2K-F3K \\sim F2K-F5K
\\sim F2K-F6K \\sim F3K-F4K
 \\sim F3K-F5K \\sim F4K-F5K \\sim F4K-F6K \\sim F5K-F6K
 with sigma of 0.04
 P11-F1K \\sim P11-F2K \\sim P11-F3K \\sim P11-F4K \\sim P11-F5K \\sim P11-F6K
 with sigma of 0.02
 F1C-F2C \\sim F1C-F3C \\sim F1C-F4C \\sim F1C-F5C \\sim F2C-F3C \\sim F2C-F4C
\\sim F2C-F6C \\sim F3C-F5C
 \\sim F3C-F6C \\sim F4C-F5C \\sim F4C-F6C \\sim F5C-F6C
 with sigma of 0.04
 P3-F1C \\sim P3-F2C \\sim P3-F3C \\sim P3-F4C \\sim P3-F5C \\sim P3-F6C
 with sigma of 0.02
 F1H-F2H \\sim F1H-F3H \\sim F1H-F4H \\sim F1H-F5H \\sim F2H-F3H \\sim F2H-F5H
\\sim F2H-F6H \\sim F3H-F4H
 \\sim F3H-F6H \\sim F4H-F5H \\sim F4H-F6H \\sim F5H-F6H
 with sigma of 0.04
 P8-F1H \\sim P8-F2H \\sim P8-F3H \\sim P8-F4H \\sim P8-F5H \\sim P8-F6H
 with sigma of 0.02
 F1K-F2K \\sim F1K-F3K \\sim F1K-F4K \\sim F1K-F6K \\sim F2K-F3K \\sim F2K-F5K
\\sim F2K-F6K \\sim F3K-F4K
 \\sim F3K-F5K \\sim F4K-F5K \\sim F4K-F6K \\sim F5K-F6K
 with sigma of 0.04
 P11-F1K \\sim P11-F2K \\sim P11-F3K \\sim P11-F4K \\sim P11-F5K \\sim P11-F6K
 with sigma of 0.02
 F1A-F2A \\sim F1A-F3A \\sim F1A-F5A \\sim F1A-F6A \\sim F2A-F4A \\sim F2A-F5A
\\sim F2A-F6A \\sim F3A-F4A
 \\sim F3A-F5A \\sim F3A-F6A \\sim F4A-F5A \\sim F4A-F6A
 with sigma of 0.04
 P1-F1A \\sim P1-F2A \\sim P1-F3A \\sim P1-F4A \\sim P1-F5A \\sim P1-F6A
 with sigma of 0.02
 F1J-F2J \\sim F1J-F3J \\sim F1J-F4J \\sim F1J-F5J \\sim F2J-F3J \\sim F2J-F5J
\\sim F2J-F6J \\sim F3J-F4J
 \\sim F3J-F6J \\sim F4J-F5J \\sim F4J-F6J \\sim F5J-F6J
 with sigma of 0.04
 P10-F1J \\sim P10-F2J \\sim P10-F3J \\sim P10-F4J \\sim P10-F5J \\sim P10-F6J
 with sigma of 0.02
 F1L-F2L \\sim F1L-F4L \\sim F1L-F5L \\sim F1L-F6L \\sim F2L-F3L \\sim F2L-F4L
\\sim F2L-F5L \\sim F3L-F4L
 \\sim F3L-F5L \\sim F3L-F6L \\sim F4L-F6L \\sim F5L-F6L
 with sigma of 0.04
 P12-F1L \\sim P12-F2L \\sim P12-F3L \\sim P12-F4L \\sim P12-F5L \\sim P12-F6L
 with sigma of 0.02
 F1E-F2E \\sim F1E-F4E \\sim F1E-F5E \\sim F1E-F6E \\sim F2E-F3E \\sim F2E-F4E
\\sim F2E-F5E \\sim F3E-F4E
 \\sim F3E-F5E \\sim F3E-F6E \\sim F4E-F6E \\sim F5E-F6E
 with sigma of 0.04
 P5-F1E \\sim P5-F2E \\sim P5-F3E \\sim P5-F4E \\sim P5-F5E \\sim P5-F6E
 with sigma of 0.02
 F1F-F2F \\sim F1F-F3F \\sim F1F-F4F \\sim F1F-F5F \\sim F2F-F4F \\sim F2F-F5F
\\sim F2F-F6F \\sim F3F-F4F
 \\sim F3F-F5F \\sim F3F-F6F \\sim F4F-F6F \\sim F5F-F6F
 with sigma of 0.04
 P6-F1F \\sim P6-F2F \\sim P6-F3F \\sim P6-F4F \\sim P6-F5F \\sim P6-F6F
 with sigma of 0.02
3. Rigid body (RIGU) restrains
 C1A, C2A
 with sigma for 1-2 distances of 0.004 and sigma for 1-3 distances of 0.004
 C60B, C59B, C58B, N10B, C62B, C61B
 with sigma for 1-2 distances of 0.004 and sigma for 1-3 distances of 0.004
 C16C, C17C, C18C, C19C, C20C, C21C
 with sigma for 1-2 distances of 0.004 and sigma for 1-3 distances of 0.004
 C15C, C14C, C13C
 with sigma for 1-2 distances of 0.004 and sigma for 1-3 distances of 0.004
 C1C, C6C, C5C, C4C, C3C, C2C
 with sigma for 1-2 distances of 0.004 and sigma for 1-3 distances of 0.004
 C22F, C27F, C26F, C25F, C24F, C23F
 with sigma for 1-2 distances of 0.004 and sigma for 1-3 distances of 0.004
 C7F, C8F, C9F, C10F, C11F, C12F
 with sigma for 1-2 distances of 0.004 and sigma for 1-3 distances of 0.004
 P1F, C1F, C2F, C3F, C4F, C5F, C6F
 with sigma for 1-2 distances of 0.004 and sigma for 1-3 distances of 0.004
 C15F, C14F, C13F
 with sigma for 1-2 distances of 0.004 and sigma for 1-3 distances of 0.004
 C22D, C23D, C24D, C25D, C26D, C27D
 with sigma for 1-2 distances of 0.004 and sigma for 1-3 distances of 0.004
 C16D, C17D, C18D, C19D, C20D, C21D
 with sigma for 1-2 distances of 0.004 and sigma for 1-3 distances of 0.004
 C7D, C12D, C11D, C10D, C9D, C8D
 with sigma for 1-2 distances of 0.004 and sigma for 1-3 distances of 0.004
 C1D, C6D, C5D, C4D, C3D, C2D
 with sigma for 1-2 distances of 0.004 and sigma for 1-3 distances of 0.004
 C16E, C21E, C20E, C19E, C18E, C17E
 with sigma for 1-2 distances of 0.004 and sigma for 1-3 distances of 0.004
 C6E, C1E, C2E, C3E, C4E, C5E
 with sigma for 1-2 distances of 0.004 and sigma for 1-3 distances of 0.004
 C7E, C8E, C9E, C10E, C11E, C12E
 with sigma for 1-2 distances of 0.004 and sigma for 1-3 distances of 0.004
 P13, F1M, F2M, F3M, F4M, F5M, F6M
 with sigma for 1-2 distances of 0.004 and sigma for 1-3 distances of 0.004
 P11, F1K, F2K, F3K, F4K, F5K, F6K
 with sigma for 1-2 distances of 0.004 and sigma for 1-3 distances of 0.004
 P9, F6I, F5I, F1I, F2I, F3I, F4I
 with sigma for 1-2 distances of 0.004 and sigma for 1-3 distances of 0.004
 P11, F1K, F2K, F3K, F4K, F5K, F6K
 with sigma for 1-2 distances of 0.004 and sigma for 1-3 distances of 0.004
 C27B, N5B, C31B
 with sigma for 1-2 distances of 0.004 and sigma for 1-3 distances of 0.004
 P6, F1F, F2F, F3F, F4F, F5F, F6F
 with sigma for 1-2 distances of 0.004 and sigma for 1-3 distances of 0.004
 P12, F1L, F2L, F3L, F4L, F5L, F6L
 with sigma for 1-2 distances of 0.004 and sigma for 1-3 distances of 0.004
 P4, F1D, F2D, F3D, F4D, F5D, F6D
 with sigma for 1-2 distances of 0.004 and sigma for 1-3 distances of 0.004
 P10, F1J, F2J, F3J, F4J, F5J, F6J
 with sigma for 1-2 distances of 0.004 and sigma for 1-3 distances of 0.004
 P3, F1C, F2C, F3C, F4C, F5C, F6C
 with sigma for 1-2 distances of 0.004 and sigma for 1-3 distances of 0.004
 P7, F1G, F2G, F3G, F4G, F5G, F6G
 with sigma for 1-2 distances of 0.004 and sigma for 1-3 distances of 0.004
 N1A, C1A
 with sigma for 1-2 distances of 0.002 and sigma for 1-3 distances of 0.002
 N6B, C36B
 with sigma for 1-2 distances of 0.002 and sigma for 1-3 distances of 0.002
 C38B, C39B
 with sigma for 1-2 distances of 0.002 and sigma for 1-3 distances of 0.002
 P9, F6I, F5I, F2I, F1I, F3I, F4I
 with sigma for 1-2 distances of 0.002 and sigma for 1-3 distances of 0.002
 P2E, C15E, C14E, C13E, P1E
 with sigma for 1-2 distances of 0.002 and sigma for 1-3 distances of 0.002
 C22A, C23A, C24A, C25A, C26A, N4A
 with sigma for 1-2 distances of 0.002 and sigma for 1-3 distances of 0.002
4. Others
 Fixed Sof: P4(0.5) F1D(0.5) F2D(0.5) F3D(0.5) F4D(0.5) F5D(0.5) P8(0.5)
 F1H(0.5) F2H(0.5) F3H(0.5) F4H(0.5) F5H(0.5) F6H(0.5) P9(0.5) F1I(0.5)
 F2I(0.5) F3I(0.5) F4I(0.5) F5I(0.5) F6I(0.5) P10(0.5) F1J(0.5) F2J(0.5)
 F3J(0.5) F4J(0.5) F5J(0.5) F6J(0.5) P11(0.25) F1K(0.25) F2K(0.25) F3K(0.25)
 F4K(0.25) F5K(0.25) F6K(0.25) P12(0.5) F1L(0.5) F2L(0.5) F3L(0.5) F4L(0.5)
 F5L(0.5) F6L(0.5) F6D(0.5) P13(0.5) F1M(0.5) F2M(0.5) F3M(0.5) F4M(0.5)
 F5M(0.5) F6M(0.5) O12(0.5) O15(0.5) N18(0.5) C33(0.5)
5.a Secondary CH2 refined with riding coordinates:
 C13C(H13C,H13D), C14C(H14C,H14D), C15C(H15C,H15D), C13D(H13E,H13F), C14D(H14E,
 H14F), C15D(H15E,H15F), C13E(H13G,H13H), C14E(H14G,H14H), C15E(H15G,H15H),
 C13F(H13I,H13J), C14F(H14I,H14J), C15F(H15I,H15J)
5.b Aromatic/amide H refined with riding coordinates:
 C23D(H23D), C24D(H24D), C25D(H25D), C26D(H26D), C27D(H27D), C1A(H1A),
 C2A(H2A), C3A(H3A), C4A(H4A), C7A(H7A), C9A(H9A), C12A(H12A), C13A(H13A),
 C14A(H14A), C15A(H15A), C17A(H17A), C19A(H19A), C21A(H21A), C22A(H22A),
 C23A(H23A), C25A(H25A), C26A(H26A), C27A(H27A), C28A(H28A), C30A(H30A),
 C31A(H31A), C32A(H32A), C33A(H33A), C34A(H34A), C35A(H35A), C38A(H38A),
 C40A(H40A), C43A(H43A), C44A(H44A), C45A(H45A), C46A(H46A), C48A(H48A),
 C50A(H50A), C52A(H52A), C53A(H53A), C54A(H54A), C56A(H56A), C57A(H57A),
 C58A(H58A), C59A(H59A), C61A(H61A), C62A(H62A), C1B(H1B), C2B(H2B), C3B(H3B),
 C4B(H4B), C7B(H7B), C9B(H9B), C12B(H12B), C13B(H13B), C14B(H14B), C15B(H15B),
 C17B(H17B), C19B(H19B), C21B(H21B), C22B(H22B), C23B(H23B), C25B(H25B),
 C26B(H26B), C27B(H27B), C28B(H28B), C30B(H30B), C31B(H31B), C32B(H32B),
 C33B(H33B), C34B(H34B), C35B(H35B), C38B(H38B), C40B(H40B), C43B(H43B),
 C44B(H44B), C45B(H45B), C46B(H46B), C48B(H48B), C50B(H50B), C52B(H52B),
 C53B(H53B), C54B(H54B), C56B(H56B), C57B(H57B), C58B(H58B), C59B(H59B),
 C61B(H61B), C62B(H62B), C2C(H2C), C3C(H3C), C4C(H4C), C5C(H5C), C6C(H6C),
 C8C(H8C), C9C(H9C), C10C(H10C), C11C(H11C), C12C(H12C), C17C(H17C), C18C(H18C),
  C19C(H19C), C20C(H20C), C21C(H21C), C23C(H23C), C24C(H24C), C25C(H25C),
 C26C(H26C), C27C(H27C), C2D(H2D), C3D(H3D), C4D(H4D), C5D(H5D), C6D(H6D),
 C8D(H8D), C9D(H9D), C10D(H10D), C11D(H11D), C12D(H12D), C17D(H17D), C18D(H18D),
  C19D(H19D), C20D(H20D), C21D(H21D), C2E(H2E), C3E(H3E), C4E(H4E), C5E(H5E),
 C6E(H6E), C8E(H8E), C9E(H9E), C10E(H10E), C11E(H11E), C12E(H12E), C17E(H17E),
 C18E(H18E), C19E(H19E), C20E(H20E), C21E(H21E), C23E(H23E), C24E(H24E),
 C25E(H25E), C26E(H26E), C27E(H27E), C2F(H2F), C3F(H3F), C4F(H4F), C5F(H5F),
 C6F(H6F), C8F(H8F), C9F(H9F), C10F(H10F), C11F(H11F), C12F(H12F), C17F(H17F),
 C18F(H18F), C19F(H19F), C20F(H20F), C21F(H21F), C23F(H23F), C24F(H24F),
 C25F(H25F), C26F(H26F), C27F(H27F)
5.c Fitted hexagon refined as free rotating group:
 C22D(C23D,C24D,C25D,C26D,C27D), C1C(C2C,C3C,C4C,C5C,C6C), C7C(C8C,C9C,C10C,
 C11C,C12C), C16C(C17C,C18C,C19C,C20C,C21C), C22C(C23C,C24C,C25C,C26C,C27C),
 C1D(C2D,C3D,C4D,C5D,C6D), C7D(C8D,C9D,C10D,C11D,C12D), C16D(C17D,C18D,C19D,
 C20D,C21D), C1E(C2E,C3E,C4E,C5E,C6E), C7E(C8E,C9E,C10E,C11E,C12E), C16E(C17E,
 C18E,C19E,C20E,C21E), C22E(C23E,C24E,C25E,C26E,C27E), C1F(C2F,C3F,C4F,C5F,C6F),
  C7F(C8F,C9F,C10F,C11F,C12F), C16F(C17F,C18F,C19F,C20F,C21F), C22F(C23F,C24F,
 C25F,C26F,C27F)
;
_shelx_shelxl_version_number 2014/7
_olex2_submission_special_instructions 'No special instructions were received'

loop_
_space_group_symop_operation_xyz
'x, y, z'
'-x, -y, -z'

loop_
_atom_site_label
_atom_site_type_symbol
_atom_site_fract_x
_atom_site_fract_y
_atom_site_fract_z
_atom_site_U_iso_or_equiv
_atom_site_adp_type
_atom_site_occupancy
_atom_site_site_symmetry_order
_atom_site_calc_flag
_atom_site_refinement_flags_posn
_atom_site_refinement_flags_adp
_atom_site_refinement_flags_occupancy
C22D C 0.8178(6) 0.6059(6) 1.0555(3) 0.130(7) Uani 1 1 d . U .
C23D C 0.8226(6) 0.6608(7) 1.0499(3) 0.145(7) Uani 1 1 d G U .
H23D H 0.8111 0.6669 1.0202 0.174 Uiso 1 1 calc R . .
C24D C 0.8441(7) 0.7068(6) 1.0878(5) 0.193(9) Uani 1 1 d G U .
H24D H 0.8474 0.7443 1.0840 0.232 Uiso 1 1 calc R . .
C25D C 0.8608(8) 0.6978(7) 1.1312(4) 0.241(13) Uani 1 1 d G U .
H25D H 0.8755 0.7292 1.1571 0.289 Uiso 1 1 calc R . .
C26D C 0.8560(8) 0.6429(8) 1.1368(3) 0.263(15) Uani 1 1 d G U .
H26D H 0.8674 0.6368 1.1665 0.316 Uiso 1 1 calc R . .
C27D C 0.8345(7) 0.5969(6) 1.0989(5) 0.170(8) Uani 1 1 d G U .
H27D H 0.8312 0.5594 1.1027 0.204 Uiso 1 1 calc R . .
Ru1A Ru 0.82975(5) 0.45789(4) 0.54583(3) 0.0457(3) Uani 1 1 d . . .
N1A N 0.8382(4) 0.4101(4) 0.5923(3) 0.045(3) Uani 1 1 d . U .
N2A N 0.8766(4) 0.5220(5) 0.6014(3) 0.049(3) Uani 1 1 d . . .
N3A N 0.8445(5) 0.5313(4) 0.5195(3) 0.053(3) Uani 1 1 d . . .
N4A N 1.1017(5) 0.9397(5) 0.7900(3) 0.064(3) Uani 1 1 d . U .
N5A N 0.8701(5) 0.6165(5) 0.9044(4) 0.061(3) Uani 1 1 d . . .
N6A N 0.9024(4) 0.4482(4) 0.5299(3) 0.044(3) Uani 1 1 d . . .
N7A N 0.7801(5) 0.3931(4) 0.4910(3) 0.043(3) Uani 1 1 d . . .
N8A N 0.7354(5) 0.4399(5) 0.5402(4) 0.058(3) Uani 1 1 d . . .
N9A N 0.6570(5) 0.2435(4) 0.1646(3) 0.043(2) Uani 1 1 d . . .
N10A N 0.4412(5) -0.0167(4) 0.3315(3) 0.048(3) Uani 1 1 d . . .
C1A C 0.8245(6) 0.3532(5) 0.5863(5) 0.063(4) Uani 1 1 d . U .
H1A H 0.8065 0.3296 0.5559 0.075 Uiso 1 1 calc R . .
C2A C 0.8342(6) 0.3266(6) 0.6196(5) 0.069(4) Uani 1 1 d . U .
H2A H 0.8210 0.2851 0.6122 0.083 Uiso 1 1 calc R . .
C3A C 0.8635(7) 0.3583(7) 0.6656(5) 0.075(4) Uani 1 1 d . . .
H3A H 0.8716 0.3398 0.6895 0.090 Uiso 1 1 calc R . .
C4A C 0.8801(6) 0.4192(6) 0.6742(4) 0.063(4) Uani 1 1 d . . .
H4A H 0.8997 0.4428 0.7047 0.076 Uiso 1 1 calc R . .
C5A C 0.8678(6) 0.4451(6) 0.6379(5) 0.057(4) Uani 1 1 d . . .
C6A C 0.8830(6) 0.5086(5) 0.6416(4) 0.047(3) Uani 1 1 d . . .
C7A C 0.9064(5) 0.5518(6) 0.6829(4) 0.058(4) Uani 1 1 d . . .
H7A H 0.9137 0.5409 0.7109 0.069 Uiso 1 1 calc R . .
C8A C 0.9187(6) 0.6093(6) 0.6824(5) 0.059(4) Uani 1 1 d . . .
C9A C 0.9102(6) 0.6209(5) 0.6400(5) 0.055(4) Uani 1 1 d . . .
H9A H 0.9205 0.6605 0.6381 0.066 Uiso 1 1 calc R . .
C10A C 0.8878(6) 0.5788(6) 0.6015(5) 0.053(3) Uani 1 1 d . . .
C11A C 0.8725(6) 0.5836(5) 0.5529(4) 0.052(3) Uani 1 1 d . . .
C12A C 0.8888(6) 0.6395(5) 0.5421(4) 0.061(4) Uani 1 1 d . . .
H12A H 0.9090 0.6755 0.5651 0.073 Uiso 1 1 calc R . .
C13A C 0.8741(6) 0.6388(6) 0.4970(5) 0.061(4) Uani 1 1 d . . .
H13A H 0.8845 0.6753 0.4886 0.073 Uiso 1 1 calc R . .
C14A C 0.8438(7) 0.5851(7) 0.4624(5) 0.071(4) Uani 1 1 d . . .
H14A H 0.8347 0.5857 0.4313 0.085 Uiso 1 1 calc R . .
C15A C 0.8279(6) 0.5327(7) 0.4746(5) 0.061(4) Uani 1 1 d . . .
H15A H 0.8050 0.4964 0.4515 0.074 Uiso 1 1 calc R . .
C16A C 0.9346(6) 0.6520(6) 0.7215(5) 0.057(4) Uani 1 1 d . . .
C17A C 0.9715(6) 0.7129(6) 0.7265(5) 0.067(4) Uani 1 1 d . . .
H17A H 0.9866 0.7258 0.7032 0.080 Uiso 1 1 calc R . .
C18A C 0.9857(6) 0.7535(6) 0.7644(5) 0.062(4) Uani 1 1 d . . .
C19A C 0.9656(6) 0.7359(6) 0.7999(5) 0.064(4) Uani 1 1 d . . .
H19A H 0.9769 0.7650 0.8263 0.077 Uiso 1 1 calc R . .
C20A C 0.9291(6) 0.6758(6) 0.7968(4) 0.061(4) Uani 1 1 d . . .
C21A C 0.9148(6) 0.6361(5) 0.7549(5) 0.069(4) Uani 1 1 d . . .
H21A H 0.8888 0.5949 0.7509 0.082 Uiso 1 1 calc R . .
C22A C 1.1044(6) 0.9021(5) 0.7623(4) 0.062(3) Uani 1 1 d . U .
H22A H 1.1353 0.9172 0.7481 0.074 Uiso 1 1 calc R . .
C23A C 1.0670(6) 0.8416(5) 0.7507(4) 0.061(3) Uani 1 1 d . U .
H23A H 1.0720 0.8160 0.7296 0.073 Uiso 1 1 calc R . .
C24A C 1.0222(6) 0.8202(6) 0.7711(4) 0.061(3) Uani 1 1 d . U .
C25A C 1.0124(7) 0.8617(6) 0.7968(4) 0.073(4) Uani 1 1 d . U .
H25A H 0.9772 0.8490 0.8075 0.088 Uiso 1 1 calc R . .
C26A C 1.0535(7) 0.9196(6) 0.8060(4) 0.070(3) Uani 1 1 d . U .
H26A H 1.0480 0.9474 0.8247 0.084 Uiso 1 1 calc R . .
C27A C 0.8868(9) 0.6738(9) 0.9020(5) 0.112(6) Uani 1 1 d . . .
H27A H 0.8870 0.7005 0.9254 0.135 Uiso 1 1 calc R . .
C28A C 0.9035(7) 0.6942(7) 0.8668(5) 0.079(4) Uani 1 1 d . . .
H28A H 0.9126 0.7336 0.8646 0.094 Uiso 1 1 calc R . .
C29A C 0.9063(7) 0.6523(7) 0.8329(4) 0.064(4) Uani 1 1 d . . .
C30A C 0.8877(6) 0.5958(7) 0.8365(5) 0.072(4) Uani 1 1 d . . .
H30A H 0.8887 0.5677 0.8148 0.086 Uiso 1 1 calc R . .
C31A C 0.8676(7) 0.5790(6) 0.8709(5) 0.067(4) Uani 1 1 d . . .
H31A H 0.8509 0.5382 0.8708 0.080 Uiso 1 1 calc R . .
C32A C 0.9681(7) 0.4757(5) 0.5540(4) 0.054(4) Uani 1 1 d . . .
H32A H 0.9837 0.5057 0.5810 0.065 Uiso 1 1 calc R . .
C33A C 1.0141(7) 0.4643(6) 0.5428(4) 0.070(4) Uani 1 1 d . . .
H33A H 1.0598 0.4869 0.5603 0.084 Uiso 1 1 calc R . .
C34A C 0.9910(6) 0.4185(5) 0.5049(4) 0.057(4) Uani 1 1 d . . .
H34A H 1.0203 0.4071 0.4964 0.069 Uiso 1 1 calc R . .
C35A C 0.9240(7) 0.3894(6) 0.4796(5) 0.066(4) Uani 1 1 d . . .
H35A H 0.9071 0.3586 0.4528 0.079 Uiso 1 1 calc R . .
C36A C 0.8843(6) 0.4044(5) 0.4926(4) 0.046(3) Uani 1 1 d . . .
C37A C 0.8102(6) 0.3733(5) 0.4687(4) 0.046(3) Uani 1 1 d . . .
C38A C 0.7754(5) 0.3286(5) 0.4283(4) 0.045(3) Uani 1 1 d . . .
H38A H 0.7971 0.3160 0.4118 0.054 Uiso 1 1 calc R . .
C39A C 0.7060(7) 0.3029(5) 0.4131(4) 0.053(3) Uani 1 1 d . . .
C40A C 0.6747(6) 0.3229(6) 0.4351(4) 0.051(3) Uani 1 1 d . . .
H40A H 0.6281 0.3058 0.4239 0.061 Uiso 1 1 calc R . .
C41A C 0.7127(6) 0.3690(5) 0.4746(4) 0.047(3) Uani 1 1 d . . .
C42A C 0.6851(7) 0.3964(5) 0.5012(4) 0.050(3) Uani 1 1 d . . .
C43A C 0.6230(7) 0.3836(6) 0.4895(4) 0.060(4) Uani 1 1 d . . .
H43A H 0.5911 0.3542 0.4624 0.072 Uiso 1 1 calc R . .
C44A C 0.6043(7) 0.4136(7) 0.5172(5) 0.066(4) Uani 1 1 d . . .
H44A H 0.5588 0.4031 0.5088 0.080 Uiso 1 1 calc R . .
C45A C 0.6465(8) 0.4562(7) 0.5549(6) 0.077(5) Uani 1 1 d . . .
H45A H 0.6327 0.4767 0.5731 0.092 Uiso 1 1 calc R . .
C46A C 0.7137(10) 0.4692(6) 0.5665(5) 0.082(5) Uani 1 1 d . . .
H46A H 0.7453 0.4992 0.5934 0.099 Uiso 1 1 calc R . .
C47A C 0.6661(6) 0.2521(6) 0.3710(4) 0.057(4) Uani 1 1 d . . .
C48A C 0.6764(6) 0.2576(5) 0.3304(4) 0.065(4) Uani 1 1 d . . .
H48A H 0.7107 0.2934 0.3304 0.078 Uiso 1 1 calc R . .
C49A C 0.6376(5) 0.2117(5) 0.2887(3) 0.046(3) Uani 1 1 d . . .
C50A C 0.5921(5) 0.1595(5) 0.2926(4) 0.055(4) Uani 1 1 d . . .
H50A H 0.5692 0.1263 0.2668 0.065 Uiso 1 1 calc R . .
C51A C 0.5773(6) 0.1518(6) 0.3320(4) 0.053(4) Uani 1 1 d . . .
C52A C 0.6177(6) 0.1982(5) 0.3710(4) 0.055(3) Uani 1 1 d . . .
H52A H 0.6121 0.1931 0.3989 0.066 Uiso 1 1 calc R . .
C53A C 0.7089(5) 0.2774(5) 0.2059(4) 0.045(3) Uani 1 1 d . . .
H53A H 0.7477 0.3089 0.2059 0.054 Uiso 1 1 calc R . .
C54A C 0.7050(5) 0.2661(5) 0.2463(4) 0.044(3) Uani 1 1 d . . .
H54A H 0.7414 0.2889 0.2739 0.053 Uiso 1 1 calc R . .
C55A C 0.6478(6) 0.2213(5) 0.2472(4) 0.056(4) Uani 1 1 d . . .
C56A C 0.5971(5) 0.1872(5) 0.2048(4) 0.055(4) Uani 1 1 d . . .
H56A H 0.5578 0.1553 0.2036 0.065 Uiso 1 1 calc R . .
C57A C 0.6043(5) 0.2000(5) 0.1649(4) 0.042(3) Uani 1 1 d . . .
H57A H 0.5696 0.1763 0.1367 0.050 Uiso 1 1 calc R . .
C58A C 0.4318(6) 0.0044(6) 0.2974(4) 0.063(4) Uani 1 1 d . . .
H58A H 0.3939 -0.0193 0.2707 0.075 Uiso 1 1 calc R . .
C59A C 0.4728(6) 0.0584(6) 0.2972(4) 0.072(4) Uani 1 1 d . . .
H59A H 0.4619 0.0727 0.2711 0.086 Uiso 1 1 calc R . .
C60A C 0.5302(5) 0.0940(5) 0.3335(4) 0.040(3) Uani 1 1 d . . .
C61A C 0.5404(6) 0.0750(6) 0.3701(4) 0.068(4) Uani 1 1 d . . .
H61A H 0.5773 0.0989 0.3973 0.081 Uiso 1 1 calc R . .
C62A C 0.4947(6) 0.0180(6) 0.3679(4) 0.064(4) Uani 1 1 d . . .
H62A H 0.5025 0.0033 0.3942 0.077 Uiso 1 1 calc R . .
Ru1B Ru 0.31320(4) 0.30782(4) 0.58208(3) 0.0429(3) Uani 1 1 d . . .
N1B N 0.4075(5) 0.3359(4) 0.5850(3) 0.047(3) Uani 1 1 d . . .
N2B N 0.3608(4) 0.3768(4) 0.6364(3) 0.038(2) Uani 1 1 d . . .
N3B N 0.2366(4) 0.3081(4) 0.6000(3) 0.042(2) Uani 1 1 d . . .
N4B N 0.7485(4) 0.5803(4) 0.9142(3) 0.050(3) Uani 1 1 d . . .
N5B N 0.3871(6) 0.6798(5) 0.8719(3) 0.055(3) Uani 1 1 d . U .
N6B N 0.2902(4) 0.3444(4) 0.5285(3) 0.038(2) Uani 1 1 d . U .
N7B N 0.2693(4) 0.2374(4) 0.5293(3) 0.041(2) Uani 1 1 d . . .
N8B N 0.3182(4) 0.2432(4) 0.6154(3) 0.050(3) Uani 1 1 d . . .
N9B N 0.3183(4) -0.0665(4) 0.3478(4) 0.043(3) Uani 1 1 d . . .
N10B N -0.0902(6) -0.0310(5) 0.2508(4) 0.091(4) Uani 1 1 d . U .
C1B C 0.4302(6) 0.3134(5) 0.5578(4) 0.056(4) Uani 1 1 d . . .
H1B H 0.3981 0.2834 0.5310 0.067 Uiso 1 1 calc R . .
C2B C 0.4948(6) 0.3286(6) 0.5641(5) 0.070(4) Uani 1 1 d . . .
H2B H 0.5068 0.3100 0.5432 0.084 Uiso 1 1 calc R . .
C3B C 0.5412(6) 0.3729(7) 0.6031(5) 0.085(5) Uani 1 1 d . . .
H3B H 0.5867 0.3845 0.6104 0.102 Uiso 1 1 calc R . .
C4B C 0.5206(6) 0.4002(5) 0.6317(4) 0.061(4) Uani 1 1 d . . .
H4B H 0.5526 0.4316 0.6576 0.073 Uiso 1 1 calc R . .
C5B C 0.4546(5) 0.3825(5) 0.6231(4) 0.050(4) Uani 1 1 d . . .
C6B C 0.4285(6) 0.4062(5) 0.6527(4) 0.043(3) Uani 1 1 d . . .
C7B C 0.4605(6) 0.4504(5) 0.6901(4) 0.049(3) Uani 1 1 d . . .
H7B H 0.5071 0.4701 0.7011 0.059 Uiso 1 1 calc R . .
C8B C 0.4295(6) 0.4688(5) 0.7135(4) 0.047(3) Uani 1 1 d . . .
C9B C 0.3610(6) 0.4371(5) 0.6974(4) 0.049(3) Uani 1 1 d . . .
H9B H 0.3375 0.4472 0.7136 0.059 Uiso 1 1 calc R . .
C10B C 0.3283(6) 0.3928(6) 0.6596(4) 0.046(3) Uani 1 1 d . . .
C11B C 0.2565(6) 0.3542(6) 0.6375(4) 0.051(3) Uani 1 1 d . . .
C12B C 0.2112(7) 0.3585(6) 0.6552(5) 0.073(4) Uani 1 1 d . . .
H12B H 0.2261 0.3896 0.6814 0.087 Uiso 1 1 calc R . .
C13B C 0.1441(7) 0.3183(7) 0.6355(5) 0.093(5) Uani 1 1 d . . .
H13B H 0.1131 0.3206 0.6476 0.111 Uiso 1 1 calc R . .
C14B C 0.1266(7) 0.2758(8) 0.5981(6) 0.084(5) Uani 1 1 d . . .
H14B H 0.0815 0.2487 0.5826 0.101 Uiso 1 1 calc R . .
C15B C 0.1732(6) 0.2706(6) 0.5815(4) 0.063(4) Uani 1 1 d . . .
H15B H 0.1584 0.2388 0.5559 0.076 Uiso 1 1 calc R . .
C16B C 0.4666(6) 0.5144(6) 0.7561(5) 0.059(4) Uani 1 1 d . . .
C17B C 0.5282(7) 0.5221(5) 0.7842(4) 0.065(4) Uani 1 1 d . . .
H17B H 0.5451 0.4981 0.7729 0.078 Uiso 1 1 calc R . .
C18B C 0.5680(7) 0.5620(5) 0.8279(4) 0.061(4) Uani 1 1 d . . .
C19B C 0.5378(6) 0.5944(6) 0.8422(4) 0.067(4) Uani 1 1 d . . .
H19B H 0.5607 0.6213 0.8716 0.080 Uiso 1 1 calc R . .
C20B C 0.4751(6) 0.5899(5) 0.8157(4) 0.059(4) Uani 1 1 d . . .
C21B C 0.4415(6) 0.5498(6) 0.7712(4) 0.062(4) Uani 1 1 d . . .
H21B H 0.4015 0.5476 0.7517 0.074 Uiso 1 1 calc R . .
C22B C 0.7032(6) 0.5294(5) 0.8831(4) 0.054(4) Uani 1 1 d . . .
H22B H 0.7126 0.4966 0.8803 0.065 Uiso 1 1 calc R . .
C23B C 0.6433(7) 0.5231(6) 0.8552(4) 0.060(4) Uani 1 1 d . . .
H23B H 0.6118 0.4859 0.8343 0.072 Uiso 1 1 calc R . .
C24B C 0.6292(6) 0.5687(6) 0.8571(4) 0.063(4) Uani 1 1 d . . .
C25B C 0.6790(6) 0.6239(6) 0.8873(4) 0.060(4) Uani 1 1 d . . .
H25B H 0.6714 0.6578 0.8884 0.072 Uiso 1 1 calc R . .
C26B C 0.7346(7) 0.6286(6) 0.9134(4) 0.062(4) Uani 1 1 d . . .
H26B H 0.7673 0.6664 0.9328 0.074 Uiso 1 1 calc R . .
C27B C 0.4503(8) 0.7013(6) 0.8854(4) 0.070(4) Uani 1 1 d . U .
H27B H 0.4756 0.7380 0.9080 0.083 Uiso 1 1 calc R . .
C28B C 0.4853(7) 0.6751(6) 0.8697(4) 0.071(4) Uani 1 1 d . . .
H28B H 0.5319 0.6918 0.8816 0.085 Uiso 1 1 calc R . .
C29B C 0.4447(7) 0.6225(6) 0.8350(4) 0.057(4) Uani 1 1 d . . .
C30B C 0.3765(7) 0.6012(5) 0.8200(4) 0.067(4) Uani 1 1 d . . .
H30B H 0.3482 0.5657 0.7964 0.080 Uiso 1 1 calc R . .
C31B C 0.3513(7) 0.6312(5) 0.8394(4) 0.053(3) Uani 1 1 d . U .
H31B H 0.3049 0.6161 0.8287 0.064 Uiso 1 1 calc R . .
C32B C 0.3013(6) 0.3998(6) 0.5312(4) 0.055(4) Uani 1 1 d . . .
H32B H 0.3202 0.4262 0.5606 0.066 Uiso 1 1 calc R . .
C33B C 0.2873(6) 0.4218(6) 0.4943(4) 0.062(4) Uani 1 1 d . . .
H33B H 0.2972 0.4624 0.4975 0.075 Uiso 1 1 calc R . .
C34B C 0.2577(7) 0.3816(7) 0.4512(5) 0.070(4) Uani 1 1 d . . .
H34B H 0.2480 0.3947 0.4243 0.084 Uiso 1 1 calc R . .
C35B C 0.2425(6) 0.3216(5) 0.4485(4) 0.051(3) Uani 1 1 d . . .
H35B H 0.2211 0.2932 0.4198 0.061 Uiso 1 1 calc R . .
C36B C 0.2586(6) 0.3053(5) 0.4866(4) 0.039(3) Uani 1 1 d . U .
C37B C 0.2485(5) 0.2447(5) 0.4868(4) 0.042(3) Uani 1 1 d . . .
C38B C 0.2195(6) 0.1964(6) 0.4505(4) 0.065(4) Uani 1 1 d . U .
H38B H 0.2009 0.1996 0.4206 0.078 Uiso 1 1 calc R . .
C39B C 0.2171(6) 0.1408(5) 0.4572(4) 0.057(4) Uani 1 1 d . U .
C40B C 0.2402(6) 0.1370(5) 0.5024(5) 0.066(4) Uani 1 1 d . . .
H40B H 0.2386 0.1007 0.5083 0.080 Uiso 1 1 calc R . .
C41B C 0.2650(5) 0.1856(5) 0.5377(4) 0.044(3) Uani 1 1 d . . .
C42B C 0.2920(6) 0.1873(6) 0.5848(4) 0.056(4) Uani 1 1 d . . .
C43B C 0.2888(7) 0.1385(6) 0.6017(5) 0.075(4) Uani 1 1 d . . .
H43B H 0.2700 0.1002 0.5817 0.090 Uiso 1 1 calc R . .
C44B C 0.3138(7) 0.1469(7) 0.6490(6) 0.084(5) Uani 1 1 d . . .
H44B H 0.3131 0.1139 0.6608 0.101 Uiso 1 1 calc R . .
C45B C 0.3401(7) 0.2026(7) 0.6796(5) 0.084(5) Uani 1 1 d . . .
H45B H 0.3553 0.2074 0.7116 0.101 Uiso 1 1 calc R . .
C46B C 0.3428(6) 0.2506(7) 0.6611(5) 0.069(4) Uani 1 1 d . . .
H46B H 0.3624 0.2891 0.6809 0.083 Uiso 1 1 calc R . .
C47B C 0.1909(6) 0.0901(5) 0.4181(4) 0.055(4) Uani 1 1 d . . .
C48B C 0.2263(6) 0.0603(5) 0.4111(4) 0.055(4) Uani 1 1 d . . .
H48B H 0.2697 0.0734 0.4322 0.067 Uiso 1 1 calc R . .
C49B C 0.2001(6) 0.0121(5) 0.3744(4) 0.058(4) Uani 1 1 d . . .
C50B C 0.1356(6) -0.0080(6) 0.3441(4) 0.062(4) Uani 1 1 d . . .
H50B H 0.1171 -0.0416 0.3190 0.075 Uiso 1 1 calc R . .
C51B C 0.0993(6) 0.0190(6) 0.3496(4) 0.063(4) Uani 1 1 d . . .
C52B C 0.1249(7) 0.0670(7) 0.3837(5) 0.082(5) Uani 1 1 d . . .
H52B H 0.0993 0.0870 0.3858 0.098 Uiso 1 1 calc R . .
C53B C 0.3307(6) -0.0427(5) 0.3897(4) 0.052(4) Uani 1 1 d . . .
H53B H 0.3668 -0.0415 0.4133 0.062 Uiso 1 1 calc R . .
C54B C 0.2924(6) -0.0191(6) 0.4007(4) 0.064(4) Uani 1 1 d . . .
H54B H 0.3008 -0.0040 0.4318 0.077 Uiso 1 1 calc R . .
C55B C 0.2409(6) -0.0170(5) 0.3664(4) 0.057(4) Uani 1 1 d . . .
C56B C 0.2335(6) -0.0402(5) 0.3223(4) 0.054(4) Uani 1 1 d . . .
H56B H 0.2011 -0.0385 0.2973 0.064 Uiso 1 1 calc R . .
C57B C 0.2699(6) -0.0644(5) 0.3141(4) 0.049(3) Uani 1 1 d . . .
H57B H 0.2618 -0.0810 0.2834 0.059 Uiso 1 1 calc R . .
C58B C -0.0427(8) -0.0401(7) 0.2389(6) 0.113(6) Uani 1 1 d . U .
H58B H -0.0533 -0.0575 0.2079 0.136 Uiso 1 1 calc R . .
C59B C 0.0194(7) -0.0250(7) 0.2700(5) 0.108(5) Uani 1 1 d . U .
H59B H 0.0514 -0.0308 0.2609 0.129 Uiso 1 1 calc R . .
C60B C 0.0327(7) 0.0000(6) 0.3166(5) 0.081(4) Uani 1 1 d . U .
C61B C -0.0192(7) 0.0038(6) 0.3263(5) 0.085(4) Uani 1 1 d . U .
H61B H -0.0146 0.0149 0.3571 0.102 Uiso 1 1 calc R . .
C62B C -0.0748(7) -0.0079(6) 0.2929(5) 0.085(4) Uani 1 1 d . U .
H62B H -0.1056 0.0016 0.3009 0.102 Uiso 1 1 calc R . .
Pd1C Pd 0.37451(4) -0.10402(4) 0.32977(3) 0.0480(3) Uani 1 1 d . . .
P1C P 0.43566(17) -0.14267(16) 0.30842(12) 0.0572(10) Uani 1 1 d . . .
P2C P 0.30016(16) -0.19739(14) 0.32350(13) 0.0589(10) Uani 1 1 d . . .
C1C C 0.4948(5) -0.0901(4) 0.2909(4) 0.083(4) Uani 1 1 d . U .
C2C C 0.5589(5) -0.0552(5) 0.3216(3) 0.095(5) Uani 1 1 d G U .
H2C H 0.5728 -0.0624 0.3507 0.114 Uiso 1 1 calc R . .
C3C C 0.6028(4) -0.0097(4) 0.3097(4) 0.108(5) Uani 1 1 d G U .
H3C H 0.6466 0.0141 0.3307 0.130 Uiso 1 1 calc R . .
C4C C 0.5825(6) 0.0008(4) 0.2671(4) 0.112(5) Uani 1 1 d G U .
H4C H 0.6125 0.0319 0.2590 0.134 Uiso 1 1 calc R . .
C5C C 0.5184(7) -0.0341(5) 0.2364(3) 0.123(6) Uani 1 1 d G U .
H5C H 0.5046 -0.0269 0.2074 0.148 Uiso 1 1 calc R . .
C6C C 0.4746(4) -0.0796(5) 0.2483(4) 0.115(6) Uani 1 1 d G U .
H6C H 0.4308 -0.1034 0.2273 0.138 Uiso 1 1 calc R . .
C7C C 0.4828(4) -0.1612(4) 0.3542(3) 0.058(4) Uani 1 1 d . . .
C8C C 0.5055(4) -0.2022(4) 0.3455(3) 0.064(4) Uani 1 1 d G . .
H8C H 0.4942 -0.2223 0.3151 0.077 Uiso 1 1 calc R . .
C9C C 0.5447(4) -0.2137(4) 0.3815(4) 0.082(5) Uani 1 1 d G . .
H9C H 0.5602 -0.2418 0.3756 0.098 Uiso 1 1 calc R . .
C10C C 0.5612(4) -0.1843(4) 0.4261(3) 0.080(5) Uani 1 1 d G . .
H10C H 0.5880 -0.1922 0.4507 0.096 Uiso 1 1 calc R . .
C11C C 0.5386(5) -0.1433(4) 0.4348(2) 0.069(4) Uani 1 1 d G . .
H11C H 0.5499 -0.1232 0.4652 0.083 Uiso 1 1 calc R . .
C12C C 0.4994(4) -0.1318(3) 0.3988(3) 0.068(4) Uani 1 1 d G . .
H12C H 0.4839 -0.1037 0.4047 0.081 Uiso 1 1 calc R . .
C13C C 0.3902(7) -0.2061(6) 0.2596(4) 0.076(4) Uani 1 1 d . U .
H13C H 0.3677 -0.1947 0.2333 0.091 Uiso 1 1 calc R . .
H13D H 0.4214 -0.2178 0.2516 0.091 Uiso 1 1 calc R . .
C14C C 0.3383(7) -0.2602(6) 0.2681(5) 0.080(4) Uani 1 1 d . U .
H14C H 0.3213 -0.2953 0.2426 0.096 Uiso 1 1 calc R . .
H14D H 0.3603 -0.2686 0.2963 0.096 Uiso 1 1 calc R . .
C15C C 0.2795(7) -0.2519(6) 0.2726(5) 0.085(5) Uani 1 1 d . U .
H15C H 0.2456 -0.2905 0.2724 0.103 Uiso 1 1 calc R . .
H15D H 0.2599 -0.2398 0.2456 0.103 Uiso 1 1 calc R . .
C16C C 0.3247(4) -0.2239(4) 0.3732(3) 0.069(4) Uani 1 1 d . U .
C17C C 0.3129(4) -0.2826(3) 0.3700(3) 0.084(4) Uani 1 1 d G U .
H17C H 0.2909 -0.3106 0.3410 0.101 Uiso 1 1 calc R . .
C18C C 0.3335(4) -0.3005(3) 0.4091(4) 0.085(4) Uani 1 1 d G U .
H18C H 0.3254 -0.3406 0.4069 0.102 Uiso 1 1 calc R . .
C19C C 0.3658(5) -0.2596(5) 0.4514(3) 0.103(5) Uani 1 1 d G U .
H19C H 0.3798 -0.2718 0.4781 0.124 Uiso 1 1 calc R . .
C20C C 0.3776(5) -0.2009(4) 0.4546(3) 0.105(5) Uani 1 1 d G U .
H20C H 0.3997 -0.1730 0.4835 0.126 Uiso 1 1 calc R . .
C21C C 0.3571(4) -0.1831(3) 0.4155(3) 0.087(5) Uani 1 1 d G U .
H21C H 0.3651 -0.1430 0.4176 0.105 Uiso 1 1 calc R . .
C22C C 0.2204(4) -0.1993(4) 0.3207(4) 0.053(4) Uani 1 1 d . . .
C23C C 0.2103(5) -0.1844(4) 0.3603(3) 0.071(4) Uani 1 1 d G . .
H23C H 0.2424 -0.1772 0.3892 0.085 Uiso 1 1 calc R . .
C24C C 0.1532(6) -0.1800(4) 0.3576(4) 0.086(5) Uani 1 1 d G . .
H24C H 0.1463 -0.1698 0.3846 0.103 Uiso 1 1 calc R . .
C25C C 0.1062(4) -0.1905(4) 0.3153(5) 0.085(5) Uani 1 1 d G . .
H25C H 0.0673 -0.1875 0.3135 0.102 Uiso 1 1 calc R . .
C26C C 0.1163(4) -0.2054(4) 0.2757(4) 0.108(6) Uani 1 1 d G . .
H26C H 0.0842 -0.2126 0.2468 0.129 Uiso 1 1 calc R . .
C27C C 0.1734(5) -0.2098(4) 0.2784(3) 0.094(5) Uani 1 1 d G . .
H27C H 0.1803 -0.2200 0.2514 0.113 Uiso 1 1 calc R . .
Pd1D Pd 0.83727(5) 0.58734(4) 0.95589(3) 0.0519(3) Uani 1 1 d . . .
P1D P 0.93469(18) 0.59474(18) 0.99959(14) 0.0783(12) Uani 1 1 d . . .
P2D P 0.79537(18) 0.55122(18) 1.00747(12) 0.0674(11) Uani 1 1 d . . .
C1D C 0.9845(5) 0.6050(5) 0.9674(3) 0.083(4) Uani 1 1 d . U .
C2D C 1.0250(5) 0.6622(4) 0.9670(3) 0.111(6) Uani 1 1 d G U .
H2D H 1.0289 0.6955 0.9865 0.133 Uiso 1 1 calc R . .
C3D C 1.0596(5) 0.6705(4) 0.9379(4) 0.126(6) Uani 1 1 d G U .
H3D H 1.0872 0.7095 0.9376 0.151 Uiso 1 1 calc R . .
C4D C 1.0538(5) 0.6217(6) 0.9093(4) 0.129(6) Uani 1 1 d G U .
H4D H 1.0774 0.6274 0.8894 0.155 Uiso 1 1 calc R . .
C5D C 1.0133(5) 0.5646(5) 0.9097(3) 0.111(5) Uani 1 1 d G U .
H5D H 1.0094 0.5312 0.8901 0.133 Uiso 1 1 calc R . .
C6D C 0.9787(4) 0.5562(4) 0.9388(4) 0.101(5) Uani 1 1 d G U .
H6D H 0.9511 0.5172 0.9391 0.121 Uiso 1 1 calc R . .
C7D C 0.9793(5) 0.6578(4) 1.0489(3) 0.095(5) Uani 1 1 d . U .
C8D C 1.0202(6) 0.6563(5) 1.0897(4) 0.150(8) Uani 1 1 d G U .
H8D H 1.0242 0.6210 1.0925 0.180 Uiso 1 1 calc R . .
C9D C 1.0553(5) 0.7063(6) 1.1263(3) 0.160(9) Uani 1 1 d G U .
H9D H 1.0832 0.7053 1.1541 0.192 Uiso 1 1 calc R . .
C10D C 1.0494(5) 0.7579(5) 1.1221(3) 0.130(7) Uani 1 1 d G U .
H10D H 1.0733 0.7921 1.1472 0.156 Uiso 1 1 calc R . .
C11D C 1.0084(5) 0.7595(4) 1.0814(4) 0.121(6) Uani 1 1 d G U .
H11D H 1.0044 0.7947 1.0786 0.145 Uiso 1 1 calc R . .
C12D C 0.9734(4) 0.7094(5) 1.0448(3) 0.091(5) Uani 1 1 d G U .
H12D H 0.9454 0.7104 1.0169 0.109 Uiso 1 1 calc R . .
C13D C 0.9295(8) 0.5315(7) 1.0221(6) 0.110(6) Uani 1 1 d . . .
H13E H 0.9095 0.4961 0.9962 0.131 Uiso 1 1 calc R . .
H13F H 0.9748 0.5382 1.0393 0.131 Uiso 1 1 calc R . .
C14D C 0.8886(9) 0.5169(8) 1.0546(6) 0.107(6) Uani 1 1 d . . .
H14E H 0.8942 0.4853 1.0683 0.128 Uiso 1 1 calc R . .
H14F H 0.9066 0.5528 1.0797 0.128 Uiso 1 1 calc R . .
C15D C 0.8165(7) 0.4972(6) 1.0302(5) 0.083(5) Uani 1 1 d . . .
H15E H 0.7939 0.4848 1.0516 0.100 Uiso 1 1 calc R . .
H15F H 0.7991 0.4618 1.0049 0.100 Uiso 1 1 calc R . .
C16D C 0.7044(4) 0.5143(5) 0.9832(3) 0.089(5) Uani 1 1 d . U .
C17D C 0.6681(6) 0.4553(5) 0.9582(4) 0.107(5) Uani 1 1 d G U .
H17D H 0.6898 0.4317 0.9552 0.128 Uiso 1 1 calc R . .
C18D C 0.6002(6) 0.4310(4) 0.9373(3) 0.113(5) Uani 1 1 d G U .
H18D H 0.5754 0.3907 0.9202 0.136 Uiso 1 1 calc R . .
C19D C 0.5685(4) 0.4656(6) 0.9416(4) 0.132(6) Uani 1 1 d G U .
H19D H 0.5221 0.4489 0.9273 0.158 Uiso 1 1 calc R . .
C20D C 0.6048(5) 0.5245(5) 0.9667(4) 0.140(7) Uani 1 1 d G U .
H20D H 0.5832 0.5482 0.9696 0.168 Uiso 1 1 calc R . .
C21D C 0.6728(5) 0.5489(4) 0.9875(3) 0.101(5) Uani 1 1 d G U .
H21D H 0.6976 0.5892 1.0046 0.121 Uiso 1 1 calc R . .
Pd1E Pd 1.16437(6) 1.03180(5) 0.80568(5) 0.1037(6) Uani 1 1 d . . .
P1E P 1.2355(2) 1.13135(19) 0.81419(18) 0.118(2) Uani 1 1 d . U .
P2E P 1.2304(2) 1.02638(18) 0.87196(15) 0.0953(16) Uani 1 1 d . U .
C1E C 1.1874(6) 1.1613(5) 0.7747(5) 0.130(6) Uani 1 1 d . U .
C2E C 1.1839(7) 1.1598(6) 0.7301(5) 0.162(8) Uani 1 1 d G U .
H2E H 1.2090 1.1454 0.7187 0.194 Uiso 1 1 calc R . .
C3E C 1.1437(8) 1.1795(7) 0.7023(4) 0.182(9) Uani 1 1 d G U .
H3E H 1.1414 1.1785 0.6719 0.219 Uiso 1 1 calc R . .
C4E C 1.1070(7) 1.2006(7) 0.7191(5) 0.213(11) Uani 1 1 d G U .
H4E H 1.0796 1.2140 0.7001 0.256 Uiso 1 1 calc R . .
C5E C 1.1105(7) 1.2021(6) 0.7636(5) 0.175(8) Uani 1 1 d G U .
H5E H 1.0854 1.2165 0.7751 0.210 Uiso 1 1 calc R . .
C6E C 1.1506(7) 1.1824(6) 0.7915(4) 0.148(7) Uani 1 1 d G U .
H6E H 1.1530 1.1834 0.8219 0.177 Uiso 1 1 calc R . .
C7E C 1.3062(5) 1.1479(7) 0.7982(4) 0.119(6) Uani 1 1 d . U .
C8E C 1.3090(6) 1.1033(5) 0.7708(4) 0.128(6) Uani 1 1 d G U .
H8E H 1.2719 1.0652 0.7579 0.154 Uiso 1 1 calc R . .
C9E C 1.3659(8) 1.1143(6) 0.7621(4) 0.158(8) Uani 1 1 d G U .
H9E H 1.3677 1.0839 0.7434 0.190 Uiso 1 1 calc R . .
C10E C 1.4200(6) 1.1700(7) 0.7809(5) 0.143(7) Uani 1 1 d G U .
H10E H 1.4589 1.1776 0.7750 0.171 Uiso 1 1 calc R . .
C11E C 1.4172(6) 1.2146(5) 0.8083(4) 0.151(7) Uani 1 1 d G U .
H11E H 1.4543 1.2526 0.8212 0.182 Uiso 1 1 calc R . .
C12E C 1.3603(7) 1.2035(6) 0.8170(4) 0.126(6) Uani 1 1 d G U .
H12E H 1.3585 1.2340 0.8357 0.151 Uiso 1 1 calc R . .
C13E C 1.2676(8) 1.1751(7) 0.8755(6) 0.136(5) Uani 1 1 d . U .
H13G H 1.2960 1.2173 0.8784 0.163 Uiso 1 1 calc R . .
H13H H 1.2300 1.1730 0.8837 0.163 Uiso 1 1 calc R . .
C14E C 1.3082(7) 1.1512(6) 0.9099(5) 0.114(5) Uani 1 1 d . U .
H14G H 1.3338 1.1819 0.9393 0.137 Uiso 1 1 calc R . .
H14H H 1.3400 1.1459 0.8980 0.137 Uiso 1 1 calc R . .
C15E C 1.2660(7) 1.0902(6) 0.9195(5) 0.113(4) Uani 1 1 d . U .
H15G H 1.2302 1.0934 0.9275 0.136 Uiso 1 1 calc R . .
H15H H 1.2946 1.0840 0.9461 0.136 Uiso 1 1 calc R . .
C16E C 1.1863(5) 0.9639(4) 0.8930(3) 0.090(4) Uani 1 1 d . U .
C17E C 1.1511(5) 0.9692(4) 0.9197(3) 0.107(5) Uani 1 1 d G U .
H17E H 1.1538 1.0068 0.9305 0.129 Uiso 1 1 calc R . .
C18E C 1.1117(5) 0.9195(6) 0.9305(3) 0.118(6) Uani 1 1 d G U .
H18E H 1.0876 0.9231 0.9487 0.142 Uiso 1 1 calc R . .
C19E C 1.1077(5) 0.8644(5) 0.9147(3) 0.098(5) Uani 1 1 d G U .
H19E H 1.0808 0.8304 0.9221 0.118 Uiso 1 1 calc R . .
C20E C 1.1429(5) 0.8591(4) 0.8880(3) 0.084(4) Uani 1 1 d G U .
H20E H 1.1402 0.8215 0.8772 0.101 Uiso 1 1 calc R . .
C21E C 1.1823(4) 0.9089(5) 0.8772(3) 0.080(4) Uani 1 1 d G U .
H21E H 1.2064 0.9052 0.8589 0.096 Uiso 1 1 calc R . .
C22E C 1.2957(4) 1.0135(4) 0.8682(4) 0.080(5) Uani 1 1 d . . .
C23E C 1.3404(6) 1.0125(5) 0.9073(3) 0.107(6) Uani 1 1 d G . .
H23E H 1.3355 1.0190 0.9357 0.129 Uiso 1 1 calc R . .
C24E C 1.3922(5) 1.0019(5) 0.9048(4) 0.128(8) Uani 1 1 d G . .
H24E H 1.4227 1.0012 0.9316 0.154 Uiso 1 1 calc R . .
C25E C 1.3994(6) 0.9923(6) 0.8633(6) 0.121(7) Uani 1 1 d G . .
H25E H 1.4349 0.9850 0.8616 0.145 Uiso 1 1 calc R . .
C26E C 1.3548(8) 0.9933(6) 0.8242(4) 0.175(11) Uani 1 1 d G . .
H26E H 1.3597 0.9867 0.7958 0.210 Uiso 1 1 calc R . .
C27E C 1.3029(6) 1.0039(5) 0.8266(3) 0.117(7) Uani 1 1 d G . .
H27E H 1.2724 1.0046 0.7999 0.141 Uiso 1 1 calc R . .
Pd1F Pd 0.34200(5) 0.72609(4) 0.89437(3) 0.0537(3) Uani 1 1 d . . .
P1F P 0.3472(3) 0.68919(19) 0.95681(15) 0.1035(17) Uani 1 1 d . U .
P2F P 0.28325(17) 0.77128(16) 0.91037(11) 0.0618(11) Uani 1 1 d . . .
C1F C 0.3746(10) 0.6317(6) 0.9545(5) 0.154(6) Uani 1 1 d . U .
C2F C 0.3252(7) 0.5770(7) 0.9262(5) 0.162(7) Uani 1 1 d G U .
H2F H 0.2814 0.5715 0.9130 0.194 Uiso 1 1 calc R . .
C3F C 0.3398(9) 0.5302(5) 0.9173(4) 0.184(8) Uani 1 1 d G U .
H3F H 0.3060 0.4928 0.8980 0.221 Uiso 1 1 calc R . .
C4F C 0.4039(10) 0.5382(7) 0.9367(6) 0.250(13) Uani 1 1 d G U .
H4F H 0.4139 0.5063 0.9306 0.300 Uiso 1 1 calc R . .
C5F C 0.4533(8) 0.5930(8) 0.9650(5) 0.201(9) Uani 1 1 d G U .
H5F H 0.4971 0.5984 0.9783 0.241 Uiso 1 1 calc R . .
C6F C 0.4387(8) 0.6397(6) 0.9739(5) 0.205(10) Uani 1 1 d G U .
H6F H 0.4725 0.6771 0.9933 0.246 Uiso 1 1 calc R . .
C7F C 0.4110(5) 0.7389(5) 1.0094(3) 0.096(5) Uani 1 1 d . U .
C8F C 0.4067(5) 0.7295(5) 1.0509(4) 0.142(7) Uani 1 1 d G U .
H8F H 0.3690 0.6975 1.0515 0.171 Uiso 1 1 calc R . .
C9F C 0.4576(7) 0.7669(6) 1.0914(3) 0.175(9) Uani 1 1 d G U .
H9F H 0.4547 0.7605 1.1197 0.210 Uiso 1 1 calc R . .
C10F C 0.5128(6) 0.8137(6) 1.0904(3) 0.145(7) Uani 1 1 d G U .
H10F H 0.5476 0.8393 1.1181 0.174 Uiso 1 1 calc R . .
C11F C 0.5171(5) 0.8231(5) 1.0490(4) 0.117(5) Uani 1 1 d G U .
H11F H 0.5549 0.8552 1.0483 0.140 Uiso 1 1 calc R . .
C12F C 0.4662(6) 0.7857(5) 1.0085(3) 0.101(5) Uani 1 1 d G U .
H12F H 0.4692 0.7922 0.9801 0.121 Uiso 1 1 calc R . .
C13F C 0.2747(9) 0.6660(7) 0.9675(6) 0.119(6) Uani 1 1 d . U .
H13I H 0.2399 0.6322 0.9415 0.142 Uiso 1 1 calc R . .
H13J H 0.2811 0.6502 0.9947 0.142 Uiso 1 1 calc R . .
C14F C 0.2480(9) 0.7100(8) 0.9750(5) 0.109(6) Uani 1 1 d . U .
H14I H 0.2113 0.6915 0.9857 0.130 Uiso 1 1 calc R . .
H14J H 0.2830 0.7452 0.9996 0.130 Uiso 1 1 calc R . .
C15F C 0.2237(6) 0.7303(6) 0.9336(4) 0.088(5) Uani 1 1 d . U .
H15I H 0.2036 0.7553 0.9414 0.106 Uiso 1 1 calc R . .
H15J H 0.1884 0.6948 0.9094 0.106 Uiso 1 1 calc R . .
C16F C 0.3343(4) 0.8445(3) 0.9491(3) 0.052(3) Uani 1 1 d . . .
C17F C 0.4020(5) 0.8706(5) 0.9603(3) 0.084(5) Uani 1 1 d G . .
H17F H 0.4209 0.8513 0.9459 0.100 Uiso 1 1 calc R . .
C18F C 0.4420(4) 0.9249(5) 0.9924(4) 0.101(6) Uani 1 1 d G . .
H18F H 0.4882 0.9427 1.0001 0.121 Uiso 1 1 calc R . .
C19F C 0.4143(7) 0.9531(3) 1.0134(3) 0.102(7) Uani 1 1 d G . .
H19F H 0.4417 0.9903 1.0353 0.123 Uiso 1 1 calc R . .
C20F C 0.3467(8) 0.9271(5) 1.0022(3) 0.119(7) Uani 1 1 d G . .
H20F H 0.3278 0.9464 1.0165 0.143 Uiso 1 1 calc R . .
C21F C 0.3066(5) 0.8727(5) 0.9700(4) 0.088(5) Uani 1 1 d G . .
H21F H 0.2604 0.8549 0.9624 0.106 Uiso 1 1 calc R . .
C22F C 0.2377(5) 0.7810(5) 0.8583(2) 0.094(5) Uani 1 1 d . U .
C23F C 0.2664(4) 0.8307(4) 0.8431(3) 0.099(5) Uani 1 1 d G U .
H23F H 0.3071 0.8630 0.8626 0.119 Uiso 1 1 calc R . .
C24F C 0.2354(6) 0.8332(5) 0.7994(4) 0.127(6) Uani 1 1 d G U .
H24F H 0.2550 0.8672 0.7891 0.152 Uiso 1 1 calc R . .
C25F C 0.1758(6) 0.7860(6) 0.7709(3) 0.145(7) Uani 1 1 d G U .
H25F H 0.1546 0.7877 0.7410 0.174 Uiso 1 1 calc R . .
C26F C 0.1471(4) 0.7363(5) 0.7860(3) 0.133(6) Uani 1 1 d G U .
H26F H 0.1063 0.7040 0.7665 0.160 Uiso 1 1 calc R . .
C27F C 0.1780(5) 0.7338(5) 0.8297(4) 0.113(5) Uani 1 1 d G U .
H27F H 0.1584 0.6998 0.8401 0.136 Uiso 1 1 calc R . .
P1 P 1.0888(2) 0.6382(2) 0.65007(15) 0.0978(16) Uani 1 1 d D . .
F1A F 1.0330(4) 0.6303(4) 0.6028(2) 0.103(3) Uani 1 1 d D . .
F2A F 1.1096(4) 0.5948(4) 0.6235(3) 0.111(3) Uani 1 1 d D . .
F3A F 1.0674(4) 0.6826(4) 0.6753(3) 0.122(3) Uani 1 1 d D . .
F4A F 1.1441(4) 0.6467(4) 0.6977(3) 0.119(3) Uani 1 1 d D . .
F5A F 1.0354(4) 0.5827(4) 0.6589(3) 0.111(3) Uani 1 1 d D . .
F6A F 1.1403(4) 0.6945(4) 0.6409(3) 0.137(4) Uani 1 1 d D . .
P2 P 0.5000 0.0000 0.5000 0.0510(13) Uani 1 2 d S T P
F1B F 0.4618(3) -0.0443(3) 0.4508(2) 0.067(2) Uani 1 1 d . . .
F2B F 0.4534(4) 0.0277(4) 0.4881(3) 0.123(4) Uani 1 1 d . . .
F3B F 0.5468(5) 0.0451(4) 0.4822(3) 0.132(4) Uani 1 1 d . . .
P3 P 0.4121(3) 0.1147(3) 0.05385(17) 0.1227(19) Uani 1 1 d D U .
F1C F 0.4849(4) 0.1578(4) 0.0672(3) 0.111(3) Uani 1 1 d D U .
F2C F 0.4099(6) 0.1410(5) 0.0981(4) 0.192(5) Uani 1 1 d D U .
F3C F 0.3919(6) 0.1538(6) 0.0274(5) 0.217(5) Uani 1 1 d D U .
F4C F 0.4339(7) 0.0712(5) 0.0797(4) 0.216(5) Uani 1 1 d D U .
F5C F 0.4102(6) 0.0806(5) 0.0097(3) 0.196(5) Uani 1 1 d D U .
F6C F 0.3424(5) 0.0643(6) 0.0414(4) 0.227(6) Uani 1 1 d D U .
P4 P 1.0723(4) 1.0907(3) 0.8891(2) 0.067(2) Uani 0.5 1 d D U .
F1D F 1.1077(6) 1.0638(6) 0.8689(4) 0.071(4) Uani 0.5 1 d D U .
F2D F 1.0656(9) 1.0479(7) 0.9192(5) 0.118(5) Uani 0.5 1 d D U .
F3D F 1.0408(8) 1.1201(7) 0.9137(5) 0.112(5) Uani 0.5 1 d D U .
F4D F 1.0043(6) 1.0438(7) 0.8562(5) 0.122(5) Uani 0.5 1 d D U .
F5D F 1.0770(9) 1.1305(7) 0.8554(5) 0.118(5) Uani 0.5 1 d D U .
P6 P 1.2607(3) 0.8615(3) 1.17946(17) 0.1254(19) Uani 1 1 d D U .
P5 P 0.8732(3) 0.4098(3) 0.80341(19) 0.131(2) Uani 1 1 d D . .
F1F F 1.3016(4) 0.8719(4) 1.2303(2) 0.104(3) Uani 1 1 d D U .
F1E F 0.8085(5) 0.3951(4) 0.7601(4) 0.169(5) Uani 1 1 d D . .
F2E F 0.8577(6) 0.4536(5) 0.8319(4) 0.192(6) Uani 1 1 d D . .
F3E F 0.9379(6) 0.4233(5) 0.8462(4) 0.208(7) Uani 1 1 d D . .
F4E F 0.8330(7) 0.3534(5) 0.8186(4) 0.252(9) Uani 1 1 d D . .
F5E F 0.9133(6) 0.4659(6) 0.7870(4) 0.213(7) Uani 1 1 d D . .
F2F F 1.3270(6) 0.8876(7) 1.1730(4) 0.224(5) Uani 1 1 d D U .
F3F F 1.1968(5) 0.8438(7) 1.1889(4) 0.210(5) Uani 1 1 d D U .
F4F F 1.2640(7) 0.9245(6) 1.1852(5) 0.212(5) Uani 1 1 d D U .
F6E F 0.8883(7) 0.3667(6) 0.7739(5) 0.258(9) Uani 1 1 d D . .
F5F F 1.2544(8) 0.7984(6) 1.1725(4) 0.233(6) Uani 1 1 d D U .
F6F F 1.2209(7) 0.8517(7) 1.1291(4) 0.244(6) Uani 1 1 d D U .
P8 P 1.3331(5) 1.2692(3) 1.0172(3) 0.096(3) Uani 0.5 1 d D . .
F1H F 1.2851(8) 1.2023(5) 0.9956(5) 0.136(8) Uani 0.5 1 d D . .
F2H F 1.3280(12) 1.2822(8) 0.9691(5) 0.181(11) Uani 0.5 1 d D . .
F3H F 1.2720(8) 1.2803(9) 1.0141(6) 0.189(13) Uani 0.5 1 d D . .
F4H F 1.3458(8) 1.2611(8) 1.0675(5) 0.132(7) Uani 0.5 1 d D . .
F5H F 1.3939(8) 1.2606(9) 1.0166(7) 0.226(16) Uani 0.5 1 d D . .
F6H F 1.3796(9) 1.3370(6) 1.0399(6) 0.157(9) Uani 0.5 1 d D . .
P9 P 0.5491(3) 0.3476(2) 0.7692(2) 0.0526(16) Uani 0.5 1 d D U .
F1I F 0.5572(6) 0.4056(4) 0.7560(4) 0.063(3) Uani 0.5 1 d D U .
F2I F 0.5793(6) 0.3340(5) 0.7364(4) 0.078(3) Uani 0.5 1 d D U .
F3I F 0.5493(7) 0.2925(5) 0.7865(5) 0.090(3) Uani 0.5 1 d D U .
F4I F 0.6228(5) 0.3852(5) 0.8038(4) 0.081(3) Uani 0.5 1 d D U .
F5I F 0.5350(6) 0.3640(6) 0.8105(4) 0.080(3) Uani 0.5 1 d D U .
F6I F 0.4797(5) 0.3116(6) 0.7407(5) 0.090(3) Uani 0.5 1 d D U .
P10 P 0.1472(4) 0.5520(3) 0.8216(3) 0.083(3) Uani 0.5 1 d D U .
F1J F 0.2073(6) 0.6097(5) 0.8519(5) 0.097(4) Uani 0.5 1 d D U .
F2J F 0.1056(7) 0.5840(7) 0.8178(6) 0.125(5) Uani 0.5 1 d D U .
F3J F 0.1613(9) 0.5755(7) 0.7830(5) 0.147(6) Uani 0.5 1 d D U .
F4J F 0.1903(8) 0.5236(6) 0.8248(6) 0.131(5) Uani 0.5 1 d D U .
F5J F 0.1388(9) 0.5389(8) 0.8639(5) 0.151(6) Uani 0.5 1 d D U .
F6J F 0.0893(8) 0.4992(7) 0.7898(6) 0.171(7) Uani 0.5 1 d D U .
P11 P 0.8605(8) 0.8426(7) 0.8476(5) 0.105(5) Uani 0.25 1 d D U .
F1K F 0.9287(11) 0.8486(11) 0.8787(8) 0.098(7) Uani 0.25 1 d D U .
F2K F 0.8585(12) 0.7956(10) 0.8100(8) 0.091(7) Uani 0.25 1 d D U .
F3K F 0.8994(13) 0.8940(10) 0.8278(9) 0.109(7) Uani 0.25 1 d D U .
F4K F 0.8638(13) 0.8906(11) 0.8841(8) 0.111(7) Uani 0.25 1 d D U .
F5K F 0.7948(12) 0.8366(13) 0.8120(8) 0.124(8) Uani 0.25 1 d D U .
F6K F 0.8194(12) 0.7918(11) 0.8658(9) 0.108(7) Uani 0.25 1 d D U .
P12 P 0.7685(4) 0.1922(4) 0.4884(3) 0.099(3) Uani 0.5 1 d D U .
F1L F 0.7418(8) 0.2373(7) 0.4960(6) 0.132(5) Uani 0.5 1 d D U .
F2L F 0.7016(7) 0.1560(7) 0.4549(5) 0.125(5) Uani 0.5 1 d D U .
F3L F 0.7881(8) 0.1447(7) 0.4784(6) 0.143(6) Uani 0.5 1 d D U .
F4L F 0.7944(9) 0.2195(8) 0.4543(6) 0.153(6) Uani 0.5 1 d D U .
F5L F 0.7467(10) 0.1696(9) 0.5261(6) 0.172(7) Uani 0.5 1 d D U .
F6L F 0.8324(8) 0.2338(9) 0.5254(6) 0.205(7) Uani 0.5 1 d D U .
F6D F 1.1384(10) 1.1401(9) 0.9219(6) 0.135(5) Uani 0.5 1 d . U .
P13 P 0.9682(5) 0.8594(6) 0.5347(4) 0.192(6) Uani 0.5 1 d D U .
F1M F 0.9621(11) 0.8568(10) 0.5841(6) 0.228(8) Uani 0.5 1 d D U .
F2M F 0.8952(8) 0.8480(9) 0.5089(7) 0.185(7) Uani 0.5 1 d D U .
F3M F 0.9787(10) 0.8657(10) 0.4874(6) 0.207(8) Uani 0.5 1 d D U .
F4M F 0.9463(10) 0.7907(8) 0.5247(7) 0.214(8) Uani 0.5 1 d D U .
F5M F 0.9873(11) 0.9282(8) 0.5446(8) 0.247(9) Uani 0.5 1 d D U .
F6M F 1.0425(9) 0.8733(11) 0.5599(8) 0.244(9) Uani 0.5 1 d D U .
P7 P 0.3414(4) 0.5532(3) 0.6276(2) 0.186(3) Uani 1 1 d . U .
F1G F 0.3286(6) 0.5372(5) 0.5733(4) 0.171(4) Uani 1 1 d . U .
F2G F 0.2809(6) 0.5796(5) 0.6224(4) 0.177(4) Uani 1 1 d . U .
F3G F 0.2850(6) 0.4917(5) 0.6285(4) 0.170(4) Uani 1 1 d . U .
F4G F 0.3587(7) 0.5762(6) 0.6850(4) 0.224(5) Uani 1 1 d . U .
F5G F 0.3988(7) 0.5289(6) 0.6303(5) 0.225(5) Uani 1 1 d . U .
F6G F 0.4015(7) 0.6167(6) 0.6307(4) 0.215(5) Uani 1 1 d . U .
O12 O 0.2809(8) 0.0219(7) 0.5151(6) 0.064(5) Uiso 0.5 1 d . . .
O15 O 0.3035(8) 0.0212(7) 0.5844(6) 0.068(5) Uiso 0.5 1 d . . .
N18 N 0.3044(10) 0.0070(9) 0.5453(7) 0.057(6) Uiso 0.5 1 d . . .
C33 C 0.3421(11) -0.0182(10) 0.5411(8) 0.053(7) Uiso 0.5 1 d . . .

loop_
_atom_site_aniso_label
_atom_site_aniso_U_11
_atom_site_aniso_U_22
_atom_site_aniso_U_33
_atom_site_aniso_U_23
_atom_site_aniso_U_13
_atom_site_aniso_U_12
C22D 0.108(13) 0.225(17) 0.046(7) -0.036(9) -0.006(8) 0.106(13)
C23D 0.111(14) 0.221(17) 0.078(9) -0.036(9) -0.003(9) 0.096(14)
C24D 0.19(2) 0.262(17) 0.100(10) -0.049(11) 0.007(13) 0.139(16)
C25D 0.31(3) 0.32(2) 0.086(11) -0.039(11) 0.012(13) 0.20(2)
C26D 0.38(4) 0.34(2) 0.066(10) -0.031(11) 0.019(12) 0.23(2)
C27D 0.187(19) 0.293(19) 0.050(8) -0.011(10) 0.013(10) 0.163(16)
Ru1A 0.0502(6) 0.0304(6) 0.0399(6) 0.0013(5) 0.0109(5) 0.0087(5)
N1A 0.034(5) 0.033(5) 0.047(6) 0.004(5) 0.011(5) -0.002(4)
N2A 0.056(7) 0.050(7) 0.039(7) 0.014(6) 0.023(5) 0.018(6)
N3A 0.060(7) 0.032(6) 0.049(7) 0.004(5) 0.007(6) 0.016(5)
N4A 0.054(6) 0.050(5) 0.056(6) -0.018(4) -0.013(4) 0.023(4)
N5A 0.055(7) 0.038(7) 0.066(8) 0.005(7) 0.018(6) 0.003(6)
N6A 0.037(6) 0.040(6) 0.030(6) -0.005(5) 0.003(5) 0.004(5)
N7A 0.047(7) 0.042(6) 0.021(5) 0.002(5) 0.006(5) 0.008(5)
N8A 0.062(7) 0.053(7) 0.056(7) 0.024(6) 0.017(6) 0.023(6)
N9A 0.065(7) 0.033(6) 0.037(6) 0.008(5) 0.026(6) 0.024(6)
N10A 0.054(7) 0.050(7) 0.026(6) 0.013(5) -0.001(5) 0.021(6)
C1A 0.066(9) 0.029(5) 0.068(9) 0.006(5) 0.022(7) 0.001(5)
C2A 0.069(9) 0.035(8) 0.077(10) 0.013(7) 0.026(8) 0.001(7)
C3A 0.088(11) 0.060(11) 0.074(11) 0.045(9) 0.030(9) 0.023(9)
C4A 0.063(9) 0.068(11) 0.038(8) 0.023(8) 0.011(7) 0.013(8)
C5A 0.039(8) 0.055(9) 0.058(9) 0.021(8) 0.008(7) 0.010(7)
C6A 0.053(8) 0.031(8) 0.045(9) 0.003(7) 0.024(7) 0.005(6)
C7A 0.051(8) 0.060(10) 0.019(7) 0.005(7) -0.008(6) 0.001(7)
C8A 0.068(9) 0.041(9) 0.038(9) -0.002(7) 0.003(7) 0.012(7)
C9A 0.059(9) 0.030(8) 0.055(9) -0.004(7) 0.016(7) 0.005(7)
C10A 0.051(8) 0.050(9) 0.060(10) 0.015(8) 0.028(7) 0.021(7)
C11A 0.044(8) 0.037(8) 0.061(10) 0.011(7) 0.012(7) 0.012(7)
C12A 0.098(11) 0.037(8) 0.039(9) 0.004(7) 0.026(8) 0.024(8)
C13A 0.085(10) 0.040(9) 0.062(10) 0.026(8) 0.032(8) 0.027(8)
C14A 0.097(12) 0.067(11) 0.060(10) 0.019(9) 0.045(9) 0.035(9)
C15A 0.061(9) 0.079(11) 0.045(9) 0.024(8) 0.015(7) 0.034(8)
C16A 0.054(9) 0.047(10) 0.058(10) 0.018(8) 0.038(8) -0.002(7)
C17A 0.060(9) 0.063(10) 0.064(10) -0.007(8) 0.021(8) 0.022(8)
C18A 0.056(9) 0.066(11) 0.056(10) 0.002(9) 0.014(8) 0.026(8)
C19A 0.057(9) 0.040(9) 0.063(10) -0.018(7) -0.006(8) 0.019(7)
C20A 0.058(9) 0.047(9) 0.051(9) 0.001(8) 0.019(7) 0.002(7)
C21A 0.057(9) 0.031(8) 0.071(10) -0.021(8) 0.007(8) -0.004(7)
C22A 0.044(6) 0.042(5) 0.061(7) -0.020(4) -0.010(5) 0.013(4)
C23A 0.046(6) 0.040(5) 0.062(7) -0.024(4) -0.003(5) 0.011(4)
C24A 0.044(6) 0.045(5) 0.057(7) -0.022(4) -0.006(5) 0.012(4)
C25A 0.067(6) 0.056(5) 0.073(8) -0.019(5) 0.010(6) 0.025(5)
C26A 0.064(7) 0.056(5) 0.062(7) -0.016(5) -0.004(6) 0.026(5)
C27A 0.158(17) 0.109(16) 0.032(10) -0.010(10) 0.036(10) 0.032(13)
C28A 0.103(12) 0.070(11) 0.064(11) 0.020(9) 0.036(9) 0.035(9)
C29A 0.070(10) 0.065(11) 0.042(9) -0.005(8) 0.015(7) 0.024(9)
C30A 0.066(10) 0.051(10) 0.074(12) -0.024(8) 0.017(8) 0.020(8)
C31A 0.087(11) 0.054(10) 0.053(10) -0.003(9) 0.031(9) 0.027(8)
C32A 0.058(9) 0.057(9) 0.029(7) 0.010(6) 0.014(7) 0.011(8)
C33A 0.048(9) 0.072(11) 0.054(10) -0.010(8) 0.008(8) 0.007(8)
C34A 0.042(8) 0.047(8) 0.073(10) 0.001(8) 0.030(8) 0.008(7)
C35A 0.051(10) 0.057(10) 0.065(10) 0.002(8) 0.010(8) 0.015(8)
C36A 0.049(9) 0.026(7) 0.049(9) -0.003(6) 0.015(7) 0.009(7)
C37A 0.046(8) 0.034(7) 0.024(7) -0.009(6) 0.010(6) -0.007(6)
C38A 0.039(8) 0.038(7) 0.040(8) 0.007(6) 0.018(6) -0.001(6)
C39A 0.065(10) 0.048(8) 0.036(8) 0.008(7) 0.009(7) 0.024(8)
C40A 0.043(8) 0.062(9) 0.049(9) 0.018(7) 0.015(7) 0.025(7)
C41A 0.050(9) 0.036(8) 0.037(8) 0.009(6) 0.013(7) 0.006(7)
C42A 0.060(10) 0.049(9) 0.032(8) 0.015(7) 0.009(7) 0.020(8)
C43A 0.048(10) 0.098(12) 0.044(9) 0.023(8) 0.016(7) 0.043(9)
C44A 0.040(9) 0.080(11) 0.071(11) 0.028(9) 0.018(9) 0.020(9)
C45A 0.045(9) 0.087(13) 0.096(13) 0.055(11) 0.028(9) 0.020(9)
C46A 0.147(17) 0.036(9) 0.067(11) 0.015(8) 0.048(12) 0.038(10)
C47A 0.047(8) 0.060(10) 0.048(9) 0.025(8) 0.012(7) 0.011(7)
C48A 0.063(9) 0.043(8) 0.048(9) -0.001(7) 0.001(7) 0.003(7)
C49A 0.046(8) 0.051(9) 0.011(6) 0.000(6) -0.006(5) 0.007(7)
C50A 0.036(7) 0.026(7) 0.055(9) -0.017(6) -0.013(6) -0.002(6)
C51A 0.066(9) 0.073(11) 0.027(8) 0.019(7) 0.019(7) 0.035(8)
C52A 0.056(8) 0.039(8) 0.047(8) -0.002(7) 0.005(7) 0.014(7)
C53A 0.042(8) 0.044(8) 0.030(8) -0.008(6) 0.013(6) 0.005(6)
C54A 0.038(7) 0.038(8) 0.035(8) -0.010(6) 0.008(6) 0.005(6)
C55A 0.069(10) 0.043(8) 0.030(8) -0.005(6) -0.004(7) 0.020(8)
C56A 0.039(8) 0.041(8) 0.062(9) 0.014(7) 0.022(7) -0.005(6)
C57A 0.036(7) 0.037(8) 0.031(7) -0.004(6) 0.012(6) 0.001(6)
C58A 0.034(7) 0.069(10) 0.039(8) 0.033(8) 0.003(6) -0.016(7)
C59A 0.052(9) 0.064(10) 0.054(9) 0.009(8) -0.009(7) 0.005(8)
C60A 0.047(8) 0.035(8) 0.026(7) 0.012(6) 0.010(6) 0.009(6)
C61A 0.067(9) 0.042(9) 0.041(9) -0.013(7) 0.003(7) -0.008(7)
C62A 0.071(10) 0.051(9) 0.046(9) 0.016(7) -0.005(8) 0.021(8)
Ru1B 0.0416(6) 0.0365(6) 0.0343(6) -0.0015(5) -0.0003(5) 0.0152(5)
N1B 0.057(7) 0.044(6) 0.041(6) -0.004(5) 0.024(6) 0.023(6)
N2B 0.018(5) 0.031(6) 0.045(6) -0.011(5) -0.003(5) 0.009(4)
N3B 0.032(6) 0.038(6) 0.041(6) 0.009(5) 0.000(5) 0.011(5)
N4B 0.039(6) 0.049(7) 0.039(6) -0.013(5) 0.001(5) 0.014(6)
N5B 0.084(7) 0.051(7) 0.034(6) 0.003(5) 0.020(5) 0.040(6)
N6B 0.047(6) 0.037(6) 0.023(4) 0.005(4) 0.010(4) 0.015(5)
N7B 0.038(6) 0.028(6) 0.035(6) -0.006(5) -0.001(5) 0.007(5)
N8B 0.049(6) 0.031(6) 0.054(7) -0.001(5) 0.001(5) 0.017(5)
N9B 0.041(6) 0.025(6) 0.066(8) 0.011(5) 0.018(6) 0.019(5)
N10B 0.080(8) 0.049(8) 0.098(8) -0.008(6) -0.023(6) 0.031(6)
C1B 0.056(10) 0.041(8) 0.046(9) 0.007(7) 0.005(7) 0.009(7)
C2B 0.042(9) 0.072(10) 0.076(11) -0.013(8) 0.033(8) 0.008(8)
C3B 0.036(8) 0.111(13) 0.084(11) -0.010(10) 0.032(8) 0.011(9)
C4B 0.050(9) 0.053(9) 0.045(8) -0.020(7) 0.024(7) -0.006(7)
C5B 0.025(7) 0.036(8) 0.054(9) 0.007(7) 0.002(6) -0.010(6)
C6B 0.043(8) 0.059(9) 0.029(7) 0.002(6) 0.014(6) 0.027(7)
C7B 0.034(7) 0.038(8) 0.029(7) -0.011(6) -0.021(6) 0.001(6)
C8B 0.060(9) 0.058(9) 0.018(7) -0.011(6) 0.005(7) 0.033(8)
C9B 0.053(9) 0.064(9) 0.023(7) -0.011(6) 0.001(6) 0.034(7)
C10B 0.035(8) 0.063(9) 0.042(8) 0.013(7) 0.010(7) 0.026(7)
C11B 0.060(9) 0.066(10) 0.036(8) 0.005(7) 0.011(7) 0.044(8)
C12B 0.051(10) 0.064(10) 0.092(11) 0.001(8) 0.007(9) 0.034(9)
C13B 0.056(11) 0.106(14) 0.083(12) -0.028(10) 0.004(9) 0.034(10)
C14B 0.033(9) 0.113(15) 0.091(13) 0.024(11) 0.017(9) 0.023(9)
C15B 0.038(8) 0.058(9) 0.056(9) 0.001(7) -0.010(7) 0.010(8)
C16B 0.036(8) 0.048(9) 0.072(10) -0.001(7) 0.007(7) 0.013(7)
C17B 0.083(11) 0.050(9) 0.057(9) -0.016(7) 0.032(8) 0.028(8)
C18B 0.069(10) 0.050(9) 0.059(9) -0.021(7) 0.016(8) 0.037(8)
C19B 0.052(9) 0.067(10) 0.033(8) 0.001(7) -0.017(7) 0.007(8)
C20B 0.066(9) 0.046(8) 0.047(9) 0.006(7) -0.005(7) 0.026(7)
C21B 0.067(9) 0.068(10) 0.042(8) -0.002(7) -0.004(7) 0.044(8)
C22B 0.045(8) 0.045(8) 0.069(9) -0.006(7) 0.021(7) 0.022(7)
C23B 0.071(10) 0.059(9) 0.031(8) -0.007(6) -0.012(7) 0.037(8)
C24B 0.053(9) 0.065(10) 0.045(8) -0.020(7) -0.022(7) 0.041(8)
C25B 0.047(8) 0.060(9) 0.057(9) -0.002(7) -0.003(7) 0.029(8)
C26B 0.067(10) 0.050(9) 0.050(9) -0.009(7) 0.003(8) 0.028(8)
C27B 0.095(8) 0.050(8) 0.054(9) -0.012(7) 0.017(7) 0.037(7)
C28B 0.081(10) 0.047(9) 0.060(9) -0.012(7) 0.007(8) 0.025(8)
C29B 0.082(11) 0.055(9) 0.048(8) -0.001(7) 0.013(8) 0.056(9)
C30B 0.091(12) 0.039(8) 0.049(9) -0.018(7) 0.000(8) 0.036(8)
C31B 0.076(8) 0.049(7) 0.041(7) 0.001(5) 0.026(6) 0.035(6)
C32B 0.079(10) 0.058(10) 0.031(8) 0.019(7) 0.001(7) 0.045(8)
C33B 0.079(10) 0.056(9) 0.036(8) -0.003(7) -0.004(7) 0.038(8)
C34B 0.092(11) 0.089(12) 0.049(10) 0.039(9) 0.020(8) 0.058(10)
C35B 0.072(9) 0.037(8) 0.035(8) 0.002(6) 0.018(7) 0.020(7)
C36B 0.072(8) 0.032(6) 0.017(5) 0.013(4) 0.006(4) 0.034(6)
C37B 0.024(6) 0.055(9) 0.027(7) -0.002(6) -0.006(5) 0.015(6)
C38B 0.061(9) 0.052(7) 0.043(8) -0.013(6) -0.013(7) 0.017(6)
C39B 0.053(8) 0.042(6) 0.033(7) -0.022(6) -0.016(6) 0.011(6)
C40B 0.057(9) 0.029(8) 0.085(11) -0.005(7) -0.012(8) 0.025(7)
C41B 0.023(6) 0.040(8) 0.040(8) -0.011(6) -0.011(6) 0.007(6)
C42B 0.042(8) 0.041(9) 0.056(9) -0.002(7) -0.004(7) 0.011(7)
C43B 0.082(11) 0.049(10) 0.080(12) 0.007(9) 0.010(9) 0.033(8)
C44B 0.081(11) 0.054(11) 0.090(13) 0.039(10) 0.006(10) 0.017(9)
C45B 0.089(12) 0.059(11) 0.068(11) 0.025(10) 0.018(9) 0.006(9)
C46B 0.068(10) 0.076(11) 0.046(10) 0.007(8) 0.014(8) 0.022(8)
C47B 0.038(8) 0.052(9) 0.062(9) 0.009(7) 0.000(7) 0.023(7)
C48B 0.039(7) 0.049(8) 0.045(8) -0.003(7) -0.021(6) 0.018(7)
C49B 0.066(9) 0.037(8) 0.054(9) -0.011(7) -0.004(7) 0.032(7)
C50B 0.050(9) 0.067(10) 0.045(8) -0.009(7) -0.017(7) 0.034(8)
C51B 0.051(9) 0.045(9) 0.053(9) -0.026(7) -0.013(7) 0.016(7)
C52B 0.063(10) 0.081(12) 0.082(11) 0.003(9) -0.006(9) 0.043(9)
C53B 0.058(9) 0.036(8) 0.050(9) -0.016(7) 0.006(7) 0.028(7)
C54B 0.069(10) 0.076(10) 0.035(8) -0.006(7) -0.002(7) 0.041(9)
C55B 0.061(9) 0.060(9) 0.037(8) -0.011(7) -0.002(7) 0.035(8)
C56B 0.057(9) 0.054(9) 0.040(9) 0.010(7) -0.002(7) 0.032(8)
C57B 0.056(9) 0.029(7) 0.054(9) 0.012(6) 0.012(8) 0.016(7)
C58B 0.094(9) 0.107(13) 0.090(8) -0.040(8) -0.038(6) 0.066(9)
C59B 0.090(9) 0.107(13) 0.076(8) -0.043(7) -0.037(6) 0.062(9)
C60B 0.068(8) 0.049(9) 0.076(7) -0.027(6) -0.026(6) 0.028(7)
C61B 0.070(8) 0.067(10) 0.081(8) -0.005(7) -0.015(6) 0.033(7)
C62B 0.061(8) 0.051(9) 0.098(8) -0.005(7) -0.017(6) 0.022(7)
Pd1C 0.0459(6) 0.0371(6) 0.0489(6) 0.0058(5) 0.0075(5) 0.0159(5)
P1C 0.063(2) 0.058(2) 0.053(2) 0.0115(19) 0.0215(19) 0.030(2)
P2C 0.046(2) 0.035(2) 0.080(3) 0.0044(19) 0.0104(19) 0.0152(17)
C1C 0.098(9) 0.077(9) 0.097(9) 0.027(8) 0.052(7) 0.049(7)
C2C 0.098(9) 0.086(11) 0.111(10) 0.032(8) 0.057(7) 0.036(7)
C3C 0.115(10) 0.092(11) 0.134(11) 0.029(8) 0.082(8) 0.036(8)
C4C 0.149(12) 0.094(11) 0.136(11) 0.042(10) 0.095(9) 0.064(9)
C5C 0.156(12) 0.110(13) 0.146(11) 0.059(10) 0.081(9) 0.076(9)
C6C 0.132(11) 0.122(13) 0.118(10) 0.058(9) 0.058(8) 0.069(9)
C7C 0.060(9) 0.046(8) 0.066(10) 0.004(7) 0.021(8) 0.026(7)
C8C 0.061(9) 0.072(10) 0.058(10) 0.005(8) 0.013(8) 0.037(8)
C9C 0.096(12) 0.099(13) 0.063(10) 0.000(10) 0.032(9) 0.060(11)
C10C 0.064(10) 0.075(11) 0.090(13) 0.019(10) 0.008(9) 0.036(9)
C11C 0.090(11) 0.078(11) 0.045(9) 0.009(8) 0.022(8) 0.047(9)
C12C 0.084(11) 0.057(9) 0.068(10) 0.017(8) 0.020(9) 0.043(8)
C13C 0.095(9) 0.064(8) 0.051(8) -0.017(7) 0.007(7) 0.041(7)
C14C 0.084(9) 0.060(8) 0.068(9) -0.029(7) 0.001(7) 0.038(7)
C15C 0.087(9) 0.065(10) 0.109(12) 0.011(9) 0.017(8) 0.056(8)
C16C 0.052(8) 0.045(6) 0.082(8) 0.039(5) 0.000(6) 0.007(6)
C17C 0.072(9) 0.061(7) 0.124(9) 0.054(6) 0.045(7) 0.021(7)
C18C 0.071(10) 0.070(8) 0.134(9) 0.071(7) 0.055(8) 0.027(7)
C19C 0.077(11) 0.106(9) 0.135(10) 0.063(7) 0.028(8) 0.051(9)
C20C 0.091(11) 0.090(9) 0.101(8) 0.043(7) -0.008(7) 0.036(8)
C21C 0.072(10) 0.064(8) 0.089(8) 0.025(6) -0.013(7) 0.024(7)
C22C 0.037(8) 0.039(8) 0.083(10) 0.034(8) 0.010(8) 0.020(6)
C23C 0.051(10) 0.046(9) 0.078(11) -0.005(8) 0.012(8) 0.000(7)
C24C 0.052(10) 0.076(11) 0.134(16) 0.018(11) 0.047(11) 0.027(9)
C25C 0.059(11) 0.091(12) 0.103(14) 0.009(11) 0.047(12) 0.024(9)
C26C 0.045(10) 0.114(15) 0.125(17) 0.021(12) -0.018(10) 0.036(10)
C27C 0.061(11) 0.061(10) 0.121(15) 0.014(10) -0.010(10) 0.023(9)
Pd1D 0.0466(6) 0.0461(6) 0.0467(6) -0.0054(5) 0.0071(5) 0.0172(5)
P1D 0.055(2) 0.074(3) 0.085(3) 0.006(2) 0.007(2) 0.027(2)
P2D 0.057(2) 0.081(3) 0.047(2) -0.001(2) 0.0128(19) 0.024(2)
C1D 0.059(9) 0.094(9) 0.095(10) 0.030(8) 0.006(7) 0.049(8)
C2D 0.103(12) 0.101(9) 0.143(13) 0.024(8) 0.062(10) 0.051(8)
C3D 0.117(13) 0.133(11) 0.151(14) 0.032(9) 0.074(11) 0.064(9)
C4D 0.079(11) 0.136(11) 0.180(15) 0.010(10) 0.072(12) 0.045(9)
C5D 0.053(10) 0.130(11) 0.142(12) 0.012(9) 0.029(8) 0.045(8)
C6D 0.044(8) 0.115(10) 0.143(12) 0.012(8) 0.025(8) 0.045(8)
C7D 0.054(9) 0.072(8) 0.097(9) -0.014(7) -0.015(7) 0.010(7)
C8D 0.144(16) 0.132(12) 0.102(10) -0.020(8) -0.046(9) 0.071(11)
C9D 0.139(16) 0.135(13) 0.113(10) -0.028(9) -0.041(10) 0.053(12)
C10D 0.093(12) 0.126(12) 0.095(10) -0.027(8) -0.016(8) 0.028(10)
C11D 0.085(12) 0.092(9) 0.104(10) -0.031(7) -0.018(8) 0.014(8)
C12D 0.062(9) 0.066(8) 0.085(8) -0.018(6) -0.011(7) 0.010(7)
C13D 0.098(13) 0.086(13) 0.122(15) 0.015(11) -0.011(12) 0.059(11)
C14D 0.125(16) 0.143(17) 0.128(16) 0.074(14) 0.075(14) 0.102(14)
C15D 0.091(12) 0.074(11) 0.085(12) 0.043(9) 0.029(10) 0.035(10)
C16D 0.060(8) 0.124(10) 0.061(9) 0.030(8) 0.011(7) 0.027(7)
C17D 0.097(9) 0.119(10) 0.071(11) 0.040(8) 0.022(8) 0.021(7)
C18D 0.087(9) 0.127(11) 0.091(11) 0.066(8) 0.020(8) 0.014(7)
C19D 0.087(10) 0.118(11) 0.142(14) 0.058(10) 0.027(9) 0.006(8)
C20D 0.062(8) 0.139(12) 0.176(16) 0.038(11) 0.023(9) 0.021(7)
C21D 0.067(8) 0.130(11) 0.099(11) 0.046(8) 0.035(8) 0.031(7)
Pd1E 0.0728(8) 0.0360(7) 0.1207(11) -0.0275(7) -0.0568(7) 0.0247(6)
P1E 0.093(3) 0.056(3) 0.136(4) -0.005(3) -0.041(3) 0.034(3)
P2E 0.075(3) 0.063(3) 0.093(3) -0.038(2) -0.037(2) 0.041(2)
C1E 0.130(13) 0.095(13) 0.135(12) 0.006(11) -0.017(10) 0.076(11)
C2E 0.179(18) 0.157(19) 0.140(12) 0.024(13) 0.002(13) 0.110(16)
C3E 0.20(2) 0.18(2) 0.160(13) 0.032(13) -0.005(12) 0.129(18)
C4E 0.25(2) 0.25(3) 0.166(14) 0.039(16) 0.000(14) 0.19(2)
C5E 0.201(18) 0.148(18) 0.157(13) 0.004(13) -0.025(13) 0.135(16)
C6E 0.156(16) 0.139(17) 0.141(12) 0.004(11) -0.012(10) 0.116(14)
C7E 0.106(11) 0.140(13) 0.120(14) 0.045(10) 0.009(9) 0.084(9)
C8E 0.158(13) 0.121(12) 0.130(14) 0.057(10) 0.060(11) 0.075(10)
C9E 0.181(15) 0.135(13) 0.204(17) 0.082(12) 0.107(14) 0.079(11)
C10E 0.158(13) 0.139(13) 0.163(16) 0.104(12) 0.058(12) 0.082(11)
C11E 0.135(12) 0.155(13) 0.166(16) 0.076(11) 0.026(11) 0.080(11)
C12E 0.100(10) 0.141(12) 0.109(11) 0.055(9) -0.021(9) 0.065(9)
C13E 0.103(11) 0.079(8) 0.147(6) -0.025(5) -0.045(6) 0.045(8)
C14E 0.082(8) 0.066(6) 0.128(7) -0.038(5) -0.040(6) 0.041(6)
C15E 0.088(9) 0.068(6) 0.111(6) -0.049(5) -0.040(6) 0.039(6)
C16E 0.101(10) 0.097(9) 0.051(9) -0.019(7) -0.013(7) 0.063(8)
C17E 0.134(13) 0.140(11) 0.062(10) 0.002(8) 0.005(8) 0.104(10)
C18E 0.151(13) 0.153(11) 0.078(11) 0.010(9) 0.030(10) 0.109(11)
C19E 0.102(11) 0.133(11) 0.073(10) 0.014(8) 0.018(8) 0.078(9)
C20E 0.081(10) 0.094(9) 0.076(10) 0.003(7) 0.009(7) 0.056(8)
C21E 0.070(9) 0.090(8) 0.066(9) -0.008(7) -0.001(7) 0.050(8)
C22E 0.055(9) 0.056(10) 0.074(11) -0.007(8) -0.034(8) 0.020(8)
C23E 0.080(12) 0.146(16) 0.059(11) -0.022(10) -0.034(9) 0.071(12)
C24E 0.139(19) 0.155(18) 0.079(14) -0.020(12) -0.004(12) 0.100(16)
C25E 0.075(13) 0.163(19) 0.135(17) 0.024(16) 0.033(13) 0.072(13)
C26E 0.114(18) 0.29(3) 0.13(2) 0.11(2) 0.038(17) 0.10(2)
C27E 0.111(17) 0.124(16) 0.085(15) 0.031(12) 0.019(12) 0.034(13)
Pd1F 0.0826(8) 0.0418(6) 0.0398(6) 0.0067(5) 0.0278(6) 0.0283(6)
P1F 0.210(6) 0.072(3) 0.073(3) 0.038(3) 0.090(4) 0.074(4)
P2F 0.059(2) 0.059(2) 0.043(2) -0.0164(18) 0.0140(18) 0.015(2)
C1F 0.329(17) 0.121(10) 0.151(14) 0.101(9) 0.183(13) 0.150(12)
C2F 0.344(18) 0.103(10) 0.161(14) 0.102(10) 0.195(13) 0.130(11)
C3F 0.40(2) 0.132(12) 0.169(16) 0.107(10) 0.206(16) 0.171(14)
C4F 0.42(2) 0.176(16) 0.27(3) 0.078(15) 0.178(17) 0.197(16)
C5F 0.39(2) 0.172(15) 0.193(19) 0.110(13) 0.179(16) 0.204(15)
C6F 0.330(17) 0.154(14) 0.25(2) 0.084(13) 0.164(14) 0.170(13)
C7F 0.141(11) 0.149(13) 0.047(7) 0.037(8) 0.034(7) 0.109(10)
C8F 0.171(13) 0.234(17) 0.052(7) 0.061(10) 0.042(8) 0.113(12)
C9F 0.171(15) 0.28(2) 0.066(9) 0.052(10) 0.036(8) 0.100(13)
C10F 0.151(13) 0.252(19) 0.061(8) 0.050(9) 0.031(8) 0.123(12)
C11F 0.146(11) 0.179(14) 0.062(7) 0.034(9) 0.028(8) 0.115(10)
C12F 0.137(12) 0.155(14) 0.055(7) 0.032(8) 0.034(7) 0.107(10)
C13F 0.139(14) 0.094(12) 0.103(13) 0.007(10) 0.075(11) 0.018(11)
C14F 0.133(14) 0.119(13) 0.066(9) 0.002(9) 0.067(9) 0.033(11)
C15F 0.073(9) 0.077(10) 0.053(8) -0.034(7) 0.034(7) -0.018(7)
C16F 0.058(9) 0.052(8) 0.044(8) 0.000(6) 0.016(7) 0.027(7)
C17F 0.063(10) 0.070(11) 0.090(12) 0.028(10) 0.002(9) 0.020(9)
C18F 0.081(12) 0.057(11) 0.097(13) -0.009(10) -0.023(10) 0.014(10)
C19F 0.18(2) 0.051(11) 0.049(10) -0.007(8) 0.020(12) 0.044(13)
C20F 0.19(2) 0.066(13) 0.088(14) -0.003(11) 0.061(15) 0.048(14)
C21F 0.117(14) 0.097(13) 0.081(12) 0.011(10) 0.045(11) 0.073(12)
C22F 0.085(9) 0.137(11) 0.057(8) -0.020(7) -0.012(6) 0.086(8)
C23F 0.133(11) 0.127(11) 0.065(8) -0.012(7) 0.009(7) 0.114(9)
C24F 0.168(13) 0.180(13) 0.066(9) -0.001(8) 0.007(7) 0.145(11)
C25F 0.153(13) 0.222(15) 0.080(9) -0.014(9) 0.012(8) 0.138(11)
C26F 0.110(11) 0.229(15) 0.072(9) -0.025(8) 0.001(7) 0.126(11)
C27F 0.089(10) 0.164(12) 0.064(8) -0.041(7) -0.007(6) 0.080(9)
P1 0.063(3) 0.098(4) 0.084(3) -0.017(3) 0.010(3) 0.013(3)
F1A 0.082(6) 0.126(8) 0.056(5) -0.004(5) 0.001(5) 0.031(6)
F2A 0.093(6) 0.109(7) 0.112(7) -0.020(6) 0.031(5) 0.045(6)
F3A 0.092(6) 0.134(8) 0.075(6) -0.055(6) 0.008(5) 0.027(6)
F4A 0.079(6) 0.121(8) 0.094(7) -0.015(6) -0.010(5) 0.025(6)
F5A 0.070(6) 0.112(7) 0.103(7) 0.013(6) 0.029(5) 0.001(5)
F6A 0.092(7) 0.098(8) 0.168(10) -0.015(7) 0.058(7) -0.002(6)
P2 0.044(3) 0.052(3) 0.041(3) 0.001(3) 0.002(3) 0.019(3)
F1B 0.087(5) 0.061(5) 0.034(4) -0.009(4) -0.001(4) 0.038(4)
F2B 0.126(8) 0.135(8) 0.073(6) -0.047(6) -0.034(5) 0.095(7)
F3B 0.116(8) 0.130(9) 0.068(6) -0.002(6) 0.029(6) -0.009(7)
P3 0.105(4) 0.123(5) 0.073(3) -0.005(3) 0.008(3) 0.014(3)
F1C 0.113(6) 0.098(6) 0.073(5) 0.007(5) 0.001(4) 0.030(5)
F2C 0.233(11) 0.177(10) 0.136(7) -0.001(7) 0.070(7) 0.074(9)
F3C 0.180(10) 0.230(11) 0.203(10) 0.053(8) 0.022(8) 0.091(9)
F4C 0.256(12) 0.173(10) 0.179(10) 0.031(8) 0.059(8) 0.079(9)
F5C 0.240(11) 0.138(9) 0.111(7) -0.025(6) 0.032(7) 0.029(8)
F6C 0.138(7) 0.223(10) 0.183(10) 0.006(8) 0.020(7) -0.009(7)
P4 0.069(5) 0.076(5) 0.049(4) -0.007(3) -0.007(3) 0.051(4)
F1D 0.062(7) 0.087(9) 0.042(7) -0.012(6) -0.018(5) 0.047(7)
F2D 0.163(12) 0.119(10) 0.135(9) 0.044(8) 0.075(9) 0.107(9)
F3D 0.141(11) 0.137(11) 0.094(9) 0.026(8) 0.036(8) 0.103(9)
F4D 0.091(7) 0.121(10) 0.124(9) -0.018(7) 0.011(6) 0.053(7)
F5D 0.183(13) 0.106(9) 0.084(8) 0.001(7) 0.038(8) 0.097(9)
P6 0.114(4) 0.180(6) 0.081(3) 0.035(4) 0.022(3) 0.075(5)
P5 0.130(5) 0.106(5) 0.108(5) 0.006(4) 0.013(4) 0.035(4)
F1F 0.108(6) 0.103(6) 0.076(5) 0.002(4) 0.014(4) 0.044(5)
F1E 0.118(8) 0.096(8) 0.198(12) -0.003(8) -0.031(8) 0.032(7)
F2E 0.233(14) 0.137(10) 0.214(13) -0.023(9) 0.138(12) 0.069(10)
F3E 0.195(12) 0.160(12) 0.140(10) 0.026(9) -0.069(9) 0.056(10)
F4E 0.321(19) 0.096(9) 0.173(13) 0.026(9) 0.076(13) -0.049(11)
F5E 0.155(11) 0.260(18) 0.130(10) 0.012(11) 0.042(9) 0.020(12)
F2F 0.190(9) 0.351(15) 0.188(10) 0.121(10) 0.090(8) 0.151(9)
F3F 0.126(7) 0.301(14) 0.167(9) 0.075(9) 0.046(7) 0.065(8)
F4F 0.219(12) 0.223(9) 0.237(11) 0.093(8) 0.087(9) 0.130(9)
F6E 0.32(2) 0.191(14) 0.239(16) -0.092(12) 0.075(15) 0.154(15)
F5F 0.337(15) 0.215(9) 0.093(8) -0.001(7) 0.006(8) 0.135(9)
F6F 0.242(12) 0.362(16) 0.124(7) 0.072(8) 0.019(7) 0.166(11)
P8 0.145(9) 0.046(5) 0.056(6) -0.014(4) 0.026(6) 0.020(6)
F1H 0.153(18) 0.059(12) 0.119(15) -0.035(11) -0.006(13) 0.030(12)
F2H 0.35(4) 0.17(2) 0.057(13) 0.028(14) 0.071(18) 0.15(2)
F3H 0.19(2) 0.20(2) 0.143(19) -0.077(17) -0.048(16) 0.16(2)
F4H 0.121(16) 0.136(18) 0.110(16) 0.000(13) 0.007(13) 0.063(14)
F5H 0.086(16) 0.21(3) 0.27(3) -0.14(2) 0.010(18) 0.048(17)
F6H 0.154(19) 0.081(15) 0.19(2) -0.028(14) 0.090(17) 0.004(14)
P9 0.038(3) 0.025(3) 0.083(4) -0.019(3) 0.009(3) 0.021(3)
F1I 0.056(6) 0.043(4) 0.077(6) -0.020(4) 0.008(5) 0.030(4)
F2I 0.073(6) 0.046(6) 0.113(6) -0.006(4) 0.034(5) 0.033(5)
F3I 0.091(7) 0.057(5) 0.126(7) 0.006(4) 0.042(5) 0.041(5)
F4I 0.061(4) 0.059(6) 0.103(5) -0.001(4) 0.008(4) 0.028(4)
F5I 0.069(6) 0.062(6) 0.093(5) -0.015(4) 0.017(4) 0.031(5)
F6I 0.059(4) 0.071(6) 0.105(6) -0.021(4) 0.011(4) 0.019(4)
P10 0.079(6) 0.047(5) 0.073(5) -0.004(4) 0.027(5) -0.015(4)
F1J 0.100(8) 0.061(7) 0.094(8) -0.017(6) 0.029(7) 0.016(6)
F2J 0.096(9) 0.082(10) 0.140(11) 0.004(8) 0.028(8) 0.003(7)
F3J 0.168(13) 0.111(11) 0.091(8) -0.003(7) 0.042(8) 0.008(9)
F4J 0.127(10) 0.063(9) 0.127(11) -0.039(7) 0.024(8) 0.003(8)
F5J 0.151(13) 0.153(13) 0.141(9) 0.046(8) 0.074(9) 0.045(10)
F6J 0.136(10) 0.095(9) 0.179(11) -0.010(8) 0.010(8) 0.000(7)
P11 0.135(12) 0.144(12) 0.120(12) 0.073(9) 0.096(9) 0.099(11)
F1K 0.130(13) 0.123(17) 0.116(14) 0.067(12) 0.096(10) 0.084(12)
F2K 0.119(15) 0.117(14) 0.115(13) 0.075(10) 0.101(12) 0.076(12)
F3K 0.160(16) 0.130(14) 0.128(15) 0.071(12) 0.109(13) 0.103(12)
F4K 0.155(17) 0.143(15) 0.124(14) 0.075(11) 0.100(12) 0.107(14)
F5K 0.149(13) 0.171(18) 0.135(14) 0.074(12) 0.097(11) 0.111(13)
F6K 0.134(15) 0.147(15) 0.122(15) 0.070(12) 0.098(13) 0.095(13)
P12 0.087(6) 0.057(6) 0.098(6) 0.015(5) -0.003(5) 0.009(4)
F1L 0.153(12) 0.098(10) 0.119(11) 0.024(8) 0.034(9) 0.044(9)
F2L 0.103(8) 0.098(10) 0.137(10) 0.023(8) -0.002(7) 0.044(7)
F3L 0.114(12) 0.134(11) 0.171(13) 0.052(9) 0.030(10) 0.058(9)
F4L 0.184(13) 0.107(12) 0.186(11) 0.054(9) 0.077(10) 0.074(10)
F5L 0.186(14) 0.177(14) 0.145(10) 0.065(10) 0.049(9) 0.077(11)
F6L 0.167(10) 0.166(13) 0.187(11) 0.009(9) 0.003(8) 0.038(9)
F6D 0.124(8) 0.140(10) 0.098(9) -0.022(7) 0.014(6) 0.052(7)
P13 0.104(7) 0.172(10) 0.197(11) -0.093(9) 0.040(8) 0.010(8)
F1M 0.193(17) 0.203(17) 0.214(13) -0.086(12) 0.072(11) 0.058(15)
F2M 0.097(9) 0.173(15) 0.202(15) -0.087(12) 0.048(9) 0.022(10)
F3M 0.129(14) 0.201(17) 0.214(13) -0.064(12) 0.050(11) 0.043(13)
F4M 0.155(15) 0.177(11) 0.204(16) -0.084(11) 0.032(12) 0.032(11)
F5M 0.172(16) 0.178(12) 0.283(18) -0.077(11) 0.060(14) 0.027(11)
F6M 0.142(10) 0.247(19) 0.236(16) -0.072(14) 0.037(10) 0.044(12)
P7 0.199(7) 0.136(6) 0.131(5) 0.040(4) -0.031(5) 0.051(5)
F1G 0.226(10) 0.098(7) 0.130(6) 0.039(6) -0.008(6) 0.067(7)
F2G 0.214(10) 0.131(9) 0.136(8) 0.057(7) -0.004(7) 0.074(8)
F3G 0.157(8) 0.117(7) 0.177(9) 0.074(7) -0.005(7) 0.044(6)
F4G 0.257(12) 0.162(10) 0.128(7) 0.062(6) -0.029(7) 0.042(9)
F5G 0.182(10) 0.187(11) 0.219(11) 0.065(9) -0.026(8) 0.069(9)
F6G 0.243(10) 0.125(8) 0.162(9) 0.040(7) 0.010(8) 0.019(7)

loop_
_atom_type_symbol
_atom_type_description
_atom_type_scat_dispersion_real
_atom_type_scat_dispersion_imag
_atom_type_scat_source
C C 0.0033 0.0016 'International Tables Vol C Tables 4.2.6.8 and 6.1.1.4'
H H 0.0000 0.0000 'International Tables Vol C Tables 4.2.6.8 and 6.1.1.4'
F F 0.0171 0.0103 'International Tables Vol C Tables 4.2.6.8 and 6.1.1.4'
N N 0.0061 0.0033 'International Tables Vol C Tables 4.2.6.8 and 6.1.1.4'
O O 0.0106 0.0060 'International Tables Vol C Tables 4.2.6.8 and 6.1.1.4'
P P 0.1023 0.0942 'International Tables Vol C Tables 4.2.6.8 and 6.1.1.4'
Pd Pd -0.9988 1.0072 'International Tables Vol C Tables 4.2.6.8 and 6.1.1.4'
Ru Ru -1.2594 0.8363 'International Tables Vol C Tables 4.2.6.8 and 6.1.1.4'

loop_
_geom_angle_atom_site_label_1
_geom_angle_atom_site_label_2
_geom_angle_atom_site_label_3
_geom_angle
_geom_angle_site_symmetry_1
_geom_angle_site_symmetry_3
C23D C22D C27D 120.0 . .
C23D C22D P2D 118.3(9) . .
C27D C22D P2D 121.6(9) . .
C22D C23D H23D 120.0 . .
C22D C23D C24D 120.0 . .
C24D C23D H23D 120.0 . .
C23D C24D H24D 120.0 . .
C23D C24D C25D 120.0 . .
C25D C24D H24D 120.0 . .
C24D C25D H25D 120.0 . .
C26D C25D C24D 120.0 . .
C26D C25D H25D 120.0 . .
C25D C26D H26D 120.0 . .
C27D C26D C25D 120.0 . .
C27D C26D H26D 120.0 . .
C22D C27D H27D 120.0 . .
C26D C27D C22D 120.0 . .
C26D C27D H27D 120.0 . .
N1A Ru1A N3A 159.1(4) . .
N1A Ru1A N6A 89.8(4) . .
N1A Ru1A N8A 92.5(4) . .
N2A Ru1A N1A 80.6(4) . .
N2A Ru1A N3A 78.8(4) . .
N2A Ru1A N6A 104.3(4) . .
N2A Ru1A N8A 98.0(4) . .
N6A Ru1A N3A 91.8(4) . .
N6A Ru1A N8A 157.7(4) . .
N7A Ru1A N1A 98.8(4) . .
N7A Ru1A N2A 177.8(4) . .
N7A Ru1A N3A 102.0(4) . .
N7A Ru1A N6A 77.9(4) . .
N7A Ru1A N8A 79.9(5) . .
N8A Ru1A N3A 93.9(4) . .
C1A N1A Ru1A 129.9(9) . .
C1A N1A C5A 116.7(11) . .
C5A N1A Ru1A 113.1(8) . .
C6A N2A Ru1A 119.0(8) . .
C6A N2A C10A 116.2(10) . .
C10A N2A Ru1A 122.5(9) . .
C11A N3A Ru1A 112.8(8) . .
C15A N3A Ru1A 128.0(9) . .
C15A N3A C11A 119.2(11) . .
C22A N4A C26A 116.9(13) . .
C22A N4A Pd1E 122.1(11) . .
C26A N4A Pd1E 120.7(9) . .
C27A N5A Pd1D 119.7(10) . .
C31A N5A C27A 118.5(12) . .
C31A N5A Pd1D 121.3(10) . .
C32A N6A Ru1A 128.8(8) . .
C32A N6A C36A 112.9(10) . .
C36A N6A Ru1A 117.9(8) . .
C37A N7A Ru1A 121.3(8) . .
C37A N7A C41A 120.3(10) . .
C41A N7A Ru1A 118.3(9) . .
C42A N8A Ru1A 115.7(9) . .
C46A N8A Ru1A 129.7(11) . .
C46A N8A C42A 114.1(12) . .
C53A N9A Pd1F 118.8(8) . 2_666
C57A N9A C53A 118.9(10) . .
C57A N9A Pd1F 121.1(8) . 2_666
C58A N10A C62A 116.4(11) . .
C58A N10A Pd1C 121.3(8) . .
C62A N10A Pd1C 122.3(8) . .
N1A C1A H1A 117.5 . .
N1A C1A C2A 125.0(13) . .
C2A C1A H1A 117.5 . .
C1A C2A H2A 119.3 . .
C1A C2A C3A 121.5(13) . .
C3A C2A H2A 119.3 . .
C2A C3A H3A 121.9 . .
C2A C3A C4A 116.3(12) . .
C4A C3A H3A 121.9 . .
C3A C4A H4A 119.9 . .
C5A C4A C3A 120.2(12) . .
C5A C4A H4A 119.9 . .
N1A C5A C6A 113.3(11) . .
C4A C5A N1A 120.2(12) . .
C4A C5A C6A 126.4(12) . .
N2A C6A C5A 112.3(11) . .
N2A C6A C7A 122.6(11) . .
C7A C6A C5A 125.0(12) . .
C6A C7A H7A 119.9 . .
C8A C7A C6A 120.2(11) . .
C8A C7A H7A 119.9 . .
C7A C8A C9A 115.0(12) . .
C7A C8A C16A 122.4(13) . .
C9A C8A C16A 122.4(13) . .
C8A C9A H9A 118.5 . .
C10A C9A C8A 123.1(12) . .
C10A C9A H9A 118.5 . .
N2A C10A C11A 108.1(11) . .
C9A C10A N2A 122.5(12) . .
C9A C10A C11A 129.4(13) . .
N3A C11A C10A 116.5(11) . .
N3A C11A C12A 121.7(11) . .
C12A C11A C10A 121.7(12) . .
C11A C12A H12A 121.6 . .
C13A C12A C11A 116.8(11) . .
C13A C12A H12A 121.6 . .
C12A C13A H13A 119.0 . .
C12A C13A C14A 122.0(12) . .
C14A C13A H13A 119.0 . .
C13A C14A H14A 120.6 . .
C15A C14A C13A 118.8(13) . .
C15A C14A H14A 120.6 . .
N3A C15A H15A 119.3 . .
C14A C15A N3A 121.4(13) . .
C14A C15A H15A 119.3 . .
C8A C16A C17A 121.6(13) . .
C21A C16A C8A 120.9(12) . .
C21A C16A C17A 117.6(13) . .
C16A C17A H17A 119.7 . .
C18A C17A C16A 120.6(14) . .
C18A C17A H17A 119.7 . .
C17A C18A C19A 121.1(13) . .
C17A C18A C24A 123.5(14) . .
C19A C18A C24A 115.3(12) . .
C18A C19A H19A 119.7 . .
C20A C19A C18A 120.6(12) . .
C20A C19A H19A 119.7 . .
C19A C20A C21A 114.3(12) . .
C19A C20A C29A 124.9(13) . .
C21A C20A C29A 120.8(12) . .
C16A C21A C20A 125.7(13) . .
C16A C21A H21A 117.1 . .
C20A C21A H21A 117.1 . .
N4A C22A H22A 116.7 . .
N4A C22A C23A 126.5(14) . .
C23A C22A H22A 116.7 . .
C22A C23A H23A 121.8 . .
C22A C23A C24A 116.4(12) . .
C24A C23A H23A 121.8 . .
C23A C24A C18A 118.9(12) . .
C23A C24A C25A 117.4(13) . .
C25A C24A C18A 123.7(13) . .
C24A C25A H25A 120.6 . .
C26A C25A C24A 118.9(14) . .
C26A C25A H25A 120.6 . .
N4A C26A C25A 122.8(14) . .
N4A C26A H26A 118.6 . .
C25A C26A H26A 118.6 . .
N5A C27A H27A 118.8 . .
N5A C27A C28A 122.4(14) . .
C28A C27A H27A 118.8 . .
C27A C28A H28A 121.6 . .
C27A C28A C29A 116.8(14) . .
C29A C28A H28A 121.6 . .
C28A C29A C20A 116.7(14) . .
C30A C29A C20A 125.2(14) . .
C30A C29A C28A 118.1(13) . .
C29A C30A H30A 119.8 . .
C29A C30A C31A 120.4(13) . .
C31A C30A H30A 119.8 . .
N5A C31A C30A 123.4(13) . .
N5A C31A H31A 118.3 . .
C30A C31A H31A 118.3 . .
N6A C32A H32A 117.0 . .
N6A C32A C33A 125.9(12) . .
C33A C32A H32A 117.0 . .
C32A C33A H33A 121.5 . .
C32A C33A C34A 116.9(12) . .
C34A C33A H33A 121.5 . .
C33A C34A H34A 120.7 . .
C33A C34A C35A 118.5(13) . .
C35A C34A H34A 120.8 . .
C34A C35A H35A 120.1 . .
C36A C35A C34A 119.9(13) . .
C36A C35A H35A 120.1 . .
N6A C36A C37A 110.3(11) . .
C35A C36A N6A 125.8(12) . .
C35A C36A C37A 123.9(12) . .
N7A C37A C36A 112.4(10) . .
N7A C37A C38A 122.1(11) . .
C38A C37A C36A 125.5(12) . .
C37A C38A H38A 121.8 . .
C37A C38A C39A 116.4(11) . .
C39A C38A H38A 121.8 . .
C38A C39A C47A 118.5(12) . .
C40A C39A C38A 122.2(12) . .
C40A C39A C47A 119.4(12) . .
C39A C40A H40A 120.8 . .
C39A C40A C41A 118.3(12) . .
C41A C40A H40A 120.8 . .
N7A C41A C40A 120.6(12) . .
N7A C41A C42A 115.3(11) . .
C40A C41A C42A 124.0(12) . .
N8A C42A C41A 110.5(12) . .
C43A C42A N8A 124.1(13) . .
C43A C42A C41A 125.3(13) . .
C42A C43A H43A 120.4 . .
C42A C43A C44A 119.1(14) . .
C44A C43A H43A 120.4 . .
C43A C44A H44A 118.3 . .
C45A C44A C43A 123.4(14) . .
C45A C44A H44A 118.3 . .
C44A C45A H45A 121.9 . .
C44A C45A C46A 116.1(16) . .
C46A C45A H45A 121.9 . .
N8A C46A C45A 123.1(15) . .
N8A C46A H46A 118.5 . .
C45A C46A H46A 118.5 . .
C48A C47A C39A 120.6(11) . .
C52A C47A C39A 121.6(12) . .
C52A C47A C48A 117.7(12) . .
C47A C48A H48A 118.5 . .
C47A C48A C49A 122.9(12) . .
C49A C48A H48A 118.5 . .
C48A C49A C55A 120.5(11) . .
C50A C49A C48A 114.7(11) . .
C50A C49A C55A 124.8(11) . .
C49A C50A H50A 117.5 . .
C49A C50A C51A 125.0(11) . .
C51A C50A H50A 117.5 . .
C50A C51A C60A 121.1(11) . .
C52A C51A C50A 116.0(12) . .
C52A C51A C60A 122.0(11) . .
C47A C52A H52A 118.5 . .
C51A C52A C47A 123.1(12) . .
C51A C52A H52A 118.5 . .
N9A C53A H53A 119.5 . .
C54A C53A N9A 121.1(10) . .
C54A C53A H53A 119.5 . .
C53A C54A H54A 119.8 . .
C53A C54A C55A 120.5(10) . .
C55A C54A H54A 119.8 . .
C54A C55A C49A 123.1(10) . .
C54A C55A C56A 116.7(11) . .
C56A C55A C49A 120.0(12) . .
C55A C56A H56A 119.9 . .
C57A C56A C55A 120.2(11) . .
C57A C56A H56A 119.9 . .
N9A C57A C56A 122.5(10) . .
N9A C57A H57A 118.7 . .
C56A C57A H57A 118.7 . .
N10A C58A H58A 118.6 . .
N10A C58A C59A 122.8(12) . .
C59A C58A H58A 118.6 . .
C58A C59A H59A 119.0 . .
C58A C59A C60A 122.0(12) . .
C60A C59A H59A 119.0 . .
C59A C60A C51A 121.9(11) . .
C61A C60A C51A 121.0(11) . .
C61A C60A C59A 117.0(11) . .
C60A C61A H61A 121.3 . .
C60A C61A C62A 117.4(11) . .
C62A C61A H61A 121.3 . .
N10A C62A C61A 124.1(12) . .
N10A C62A H62A 118.0 . .
C61A C62A H62A 118.0 . .
N1B Ru1B N3B 157.8(4) . .
N1B Ru1B N6B 92.0(4) . .
N1B Ru1B N8B 91.8(4) . .
N2B Ru1B N1B 79.5(4) . .
N2B Ru1B N3B 78.4(4) . .
N2B Ru1B N6B 103.7(4) . .
N2B Ru1B N8B 97.9(4) . .
N6B Ru1B N3B 92.0(3) . .
N6B Ru1B N8B 158.4(4) . .
N7B Ru1B N1B 98.5(4) . .
N7B Ru1B N2B 176.8(4) . .
N7B Ru1B N3B 103.7(4) . .
N7B Ru1B N6B 78.7(4) . .
N7B Ru1B N8B 79.7(4) . .
N8B Ru1B N3B 92.4(4) . .
C1B N1B Ru1B 129.1(8) . .
C1B N1B C5B 116.5(10) . .
C5B N1B Ru1B 114.1(8) . .
C6B N2B Ru1B 119.2(7) . .
C10B N2B Ru1B 121.3(7) . .
C10B N2B C6B 119.4(9) . .
C11B N3B Ru1B 113.8(8) . .
C15B N3B Ru1B 129.2(9) . .
C15B N3B C11B 117.1(11) . .
C22B N4B C26B 116.1(10) . .
C22B N4B Pd1D 120.8(9) . .
C26B N4B Pd1D 122.8(8) . .
C27B N5B C31B 118.1(12) . .
C27B N5B Pd1F 122.0(9) . .
C31B N5B Pd1F 119.4(9) . .
C32B N6B Ru1B 126.8(8) . .
C32B N6B C36B 118.4(9) . .
C36B N6B Ru1B 114.8(7) . .
C37B N7B Ru1B 118.6(8) . .
C41B N7B Ru1B 117.7(8) . .
C41B N7B C37B 123.6(10) . .
C42B N8B Ru1B 112.2(8) . .
C46B N8B Ru1B 126.7(9) . .
C46B N8B C42B 121.1(11) . .
C53B N9B C57B 119.3(11) . .
C53B N9B Pd1C 122.4(9) . .
C57B N9B Pd1C 118.2(9) . .
C58B N10B Pd1E 112.5(11) . 2_666
C62B N10B C58B 116.9(13) . .
C62B N10B Pd1E 127.4(11) . 2_666
N1B C1B H1B 116.3 . .
N1B C1B C2B 127.4(12) . .
C2B C1B H1B 116.3 . .
C1B C2B H2B 122.2 . .
C1B C2B C3B 115.7(12) . .
C3B C2B H2B 122.2 . .
C2B C3B H3B 120.3 . .
C2B C3B C4B 119.5(12) . .
C4B C3B H3B 120.3 . .
C3B C4B H4B 119.2 . .
C5B C4B C3B 121.6(12) . .
C5B C4B H4B 119.2 . .
N1B C5B C6B 115.5(10) . .
C4B C5B N1B 119.1(12) . .
C4B C5B C6B 125.3(11) . .
N2B C6B C5B 111.4(10) . .
C7B C6B N2B 119.3(11) . .
C7B C6B C5B 129.3(11) . .
C6B C7B H7B 118.5 . .
C6B C7B C8B 122.9(11) . .
C8B C7B H7B 118.5 . .
C7B C8B C9B 116.8(10) . .
C7B C8B C16B 120.9(12) . .
C9B C8B C16B 121.9(12) . .
C8B C9B H9B 119.6 . .
C10B C9B C8B 120.7(11) . .
C10B C9B H9B 119.6 . .
N2B C10B C11B 110.6(10) . .
C9B C10B N2B 120.8(11) . .
C9B C10B C11B 128.6(12) . .
N3B C11B C10B 115.9(11) . .
N3B C11B C12B 120.6(12) . .
C12B C11B C10B 123.2(12) . .
C11B C12B H12B 119.1 . .
C11B C12B C13B 121.8(14) . .
C13B C12B H12B 119.1 . .
C12B C13B H13B 122.2 . .
C14B C13B C12B 115.6(15) . .
C14B C13B H13B 122.2 . .
C13B C14B H14B 119.0 . .
C13B C14B C15B 122.1(14) . .
C15B C14B H14B 119.0 . .
N3B C15B C14B 122.7(13) . .
N3B C15B H15B 118.6 . .
C14B C15B H15B 118.6 . .
C17B C16B C8B 120.7(12) . .
C21B C16B C8B 121.3(12) . .
C21B C16B C17B 118.0(12) . .
C16B C17B H17B 116.6 . .
C16B C17B C18B 126.9(12) . .
C18B C17B H17B 116.6 . .
C19B C18B C17B 112.1(12) . .
C19B C18B C24B 120.6(11) . .
C24B C18B C17B 127.1(12) . .
C18B C19B H19B 117.5 . .
C18B C19B C20B 125.1(12) . .
C20B C19B H19B 117.5 . .
C19B C20B C29B 121.1(12) . .
C21B C20B C19B 116.9(12) . .
C21B C20B C29B 121.9(11) . .
C16B C21B C20B 120.9(12) . .
C16B C21B H21B 119.5 . .
C20B C21B H21B 119.5 . .
N4B C22B H22B 118.9 . .
N4B C22B C23B 122.2(11) . .
C23B C22B H22B 118.9 . .
C22B C23B H23B 119.7 . .
C24B C23B C22B 120.6(12) . .
C24B C23B H23B 119.7 . .
C18B C24B C25B 122.3(12) . .
C23B C24B C18B 120.2(12) . .
C23B C24B C25B 117.4(11) . .
C24B C25B H25B 119.6 . .
C26B C25B C24B 120.8(13) . .
C26B C25B H25B 119.6 . .
N4B C26B H26B 118.7 . .
C25B C26B N4B 122.5(12) . .
C25B C26B H26B 118.7 . .
N5B C27B H27B 116.9 . .
N5B C27B C28B 126.1(13) . .
C28B C27B H27B 116.9 . .
C27B C28B H28B 123.1 . .
C29B C28B C27B 113.7(13) . .
C29B C28B H28B 123.1 . .
C28B C29B C20B 119.4(13) . .
C30B C29B C20B 121.6(12) . .
C30B C29B C28B 119.0(12) . .
C29B C30B H30B 120.3 . .
C31B C30B C29B 119.4(12) . .
C31B C30B H30B 120.3 . .
N5B C31B C30B 123.6(13) . .
N5B C31B H31B 118.2 . .
C30B C31B H31B 118.2 . .
N6B C32B H32B 118.1 . .
N6B C32B C33B 123.9(11) . .
C33B C32B H32B 118.1 . .
C32B C33B H33B 121.5 . .
C32B C33B C34B 117.0(12) . .
C34B C33B H33B 121.5 . .
C33B C34B H34B 120.5 . .
C33B C34B C35B 118.9(11) . .
C35B C34B H34B 120.5 . .
C34B C35B H35B 120.6 . .
C36B C35B C34B 118.8(11) . .
C36B C35B H35B 120.6 . .
N6B C36B C37B 114.6(9) . .
C35B C36B N6B 122.8(10) . .
C35B C36B C37B 122.4(10) . .
N7B C37B C36B 113.3(10) . .
N7B C37B C38B 118.5(11) . .
C38B C37B C36B 128.2(11) . .
C37B C38B H38B 119.9 . .
C37B C38B C39B 120.2(11) . .
C39B C38B H38B 119.9 . .
C38B C39B C47B 120.4(11) . .
C40B C39B C38B 117.5(11) . .
C40B C39B C47B 122.0(12) . .
C39B C40B H40B 120.1 . .
C41B C40B C39B 119.8(11) . .
C41B C40B H40B 120.1 . .
N7B C41B C40B 120.0(11) . .
N7B C41B C42B 115.4(10) . .
C40B C41B C42B 124.5(12) . .
N8B C42B C41B 114.9(11) . .
C43B C42B N8B 119.4(12) . .
C43B C42B C41B 125.4(12) . .
C42B C43B H43B 120.7 . .
C42B C43B C44B 118.5(13) . .
C44B C43B H43B 120.7 . .
C43B C44B H44B 119.0 . .
C43B C44B C45B 122.1(13) . .
C45B C44B H44B 119.0 . .
C44B C45B H45B 121.3 . .
C46B C45B C44B 117.5(14) . .
C46B C45B H45B 121.3 . .
N8B C46B C45B 121.3(13) . .
N8B C46B H46B 119.4 . .
C45B C46B H46B 119.4 . .
C48B C47B C39B 122.9(10) . .
C48B C47B C52B 115.1(12) . .
C52B C47B C39B 122.0(12) . .
C47B C48B H48B 119.1 . .
C49B C48B C47B 121.8(11) . .
C49B C48B H48B 119.1 . .
C48B C49B C50B 118.9(12) . .
C48B C49B C55B 120.4(11) . .
C50B C49B C55B 120.6(11) . .
C49B C50B H50B 119.3 . .
C51B C50B C49B 121.4(12) . .
C51B C50B H50B 119.3 . .
C50B C51B C60B 121.7(12) . .
C52B C51B C50B 120.2(12) . .
C52B C51B C60B 118.0(13) . .
C47B C52B H52B 118.8 . .
C51B C52B C47B 122.5(13) . .
C51B C52B H52B 118.8 . .
N9B C53B H53B 119.4 . .
N9B C53B C54B 121.2(12) . .
C54B C53B H53B 119.4 . .
C53B C54B H54B 119.6 . .
C53B C54B C55B 120.8(12) . .
C55B C54B H54B 119.6 . .
C54B C55B C49B 125.1(12) . .
C56B C55B C49B 120.4(11) . .
C56B C55B C54B 114.3(12) . .
C55B C56B H56B 119.0 . .
C57B C56B C55B 122.0(12) . .
C57B C56B H56B 119.0 . .
N9B C57B H57B 118.9 . .
C56B C57B N9B 122.3(12) . .
C56B C57B H57B 118.9 . .
N10B C58B H58B 118.3 . .
N10B C58B C59B 123.3(16) . .
C59B C58B H58B 118.3 . .
C58B C59B H59B 121.8 . .
C58B C59B C60B 116.4(16) . .
C60B C59B H59B 121.8 . .
C59B C60B C51B 117.1(14) . .
C61B C60B C51B 126.2(14) . .
C61B C60B C59B 116.8(13) . .
C60B C61B H61B 119.7 . .
C62B C61B C60B 120.6(16) . .
C62B C61B H61B 119.7 . .
N10B C62B C61B 125.3(17) . .
N10B C62B H62B 117.4 . .
C61B C62B H62B 117.4 . .
N10A Pd1C P1C 91.2(3) . .
N10A Pd1C P2C 176.5(3) . .
N9B Pd1C N10A 87.3(3) . .
N9B Pd1C P1C 177.9(3) . .
N9B Pd1C P2C 92.5(2) . .
P2C Pd1C P1C 88.87(13) . .
C1C P1C Pd1C 111.1(4) . .
C1C P1C C7C 105.2(5) . .
C1C P1C C13C 103.2(6) . .
C7C P1C Pd1C 112.5(4) . .
C7C P1C C13C 108.9(6) . .
C13C P1C Pd1C 115.1(5) . .
C15C P2C Pd1C 114.7(5) . .
C15C P2C C16C 109.4(6) . .
C15C P2C C22C 104.7(6) . .
C16C P2C Pd1C 112.4(3) . .
C16C P2C C22C 104.2(5) . .
C22C P2C Pd1C 110.7(3) . .
C2C C1C P1C 120.0(7) . .
C2C C1C C6C 120.0 . .
C6C C1C P1C 119.6(7) . .
C1C C2C H2C 120.0 . .
C3C C2C C1C 120.0 . .
C3C C2C H2C 120.0 . .
C2C C3C H3C 120.0 . .
C4C C3C C2C 120.0 . .
C4C C3C H3C 120.0 . .
C3C C4C H4C 120.0 . .
C3C C4C C5C 120.0 . .
C5C C4C H4C 120.0 . .
C4C C5C H5C 120.0 . .
C4C C5C C6C 120.0 . .
C6C C5C H5C 120.0 . .
C1C C6C H6C 120.0 . .
C5C C6C C1C 120.0 . .
C5C C6C H6C 120.0 . .
C8C C7C P1C 120.9(6) . .
C8C C7C C12C 120.0 . .
C12C C7C P1C 119.0(6) . .
C7C C8C H8C 120.0 . .
C7C C8C C9C 120.0 . .
C9C C8C H8C 120.0 . .
C8C C9C H9C 120.0 . .
C10C C9C C8C 120.0 . .
C10C C9C H9C 120.0 . .
C9C C10C H10C 120.0 . .
C9C C10C C11C 120.0 . .
C11C C10C H10C 120.0 . .
C10C C11C H11C 120.0 . .
C12C C11C C10C 120.0 . .
C12C C11C H11C 120.0 . .
C7C C12C H12C 120.0 . .
C11C C12C C7C 120.0 . .
C11C C12C H12C 120.0 . .
P1C C13C H13C 109.0 . .
P1C C13C H13D 109.0 . .
H13C C13C H13D 107.8 . .
C14C C13C P1C 112.8(9) . .
C14C C13C H13C 109.0 . .
C14C C13C H13D 109.0 . .
C13C C14C H14C 108.6 . .
C13C C14C H14D 108.6 . .
H14C C14C H14D 107.6 . .
C15C C14C C13C 114.6(12) . .
C15C C14C H14C 108.6 . .
C15C C14C H14D 108.6 . .
P2C C15C H15C 108.6 . .
P2C C15C H15D 108.6 . .
C14C C15C P2C 114.4(9) . .
C14C C15C H15C 108.6 . .
C14C C15C H15D 108.7 . .
H15C C15C H15D 107.6 . .
C17C C16C P2C 122.4(6) . .
C17C C16C C21C 120.0 . .
C21C C16C P2C 117.6(6) . .
C16C C17C H17C 120.0 . .
C18C C17C C16C 120.0 . .
C18C C17C H17C 120.0 . .
C17C C18C H18C 120.0 . .
C17C C18C C19C 120.0 . .
C19C C18C H18C 120.0 . .
C18C C19C H19C 120.0 . .
C20C C19C C18C 120.0 . .
C20C C19C H19C 120.0 . .
C19C C20C H20C 120.0 . .
C21C C20C C19C 120.0 . .
C21C C20C H20C 120.0 . .
C16C C21C H21C 120.0 . .
C20C C21C C16C 120.0 . .
C20C C21C H21C 120.0 . .
C23C C22C P2C 120.7(7) . .
C23C C22C C27C 120.0 . .
C27C C22C P2C 119.0(7) . .
C22C C23C H23C 120.0 . .
C24C C23C C22C 120.0 . .
C24C C23C H23C 120.0 . .
C23C C24C H24C 120.0 . .
C23C C24C C25C 120.0 . .
C25C C24C H24C 120.0 . .
C24C C25C H25C 120.0 . .
C24C C25C C26C 120.0 . .
C26C C25C H25C 120.0 . .
C25C C26C H26C 120.0 . .
C27C C26C C25C 120.0 . .
C27C C26C H26C 120.0 . .
C22C C27C H27C 120.0 . .
C26C C27C C22C 120.0 . .
C26C C27C H27C 120.0 . .
N5A Pd1D P1D 94.1(3) . .
N5A Pd1D P2D 176.1(3) . .
N4B Pd1D N5A 84.5(4) . .
N4B Pd1D P1D 178.4(3) . .
N4B Pd1D P2D 92.5(3) . .
P1D Pd1D P2D 88.91(15) . .
C1D P1D Pd1D 108.7(4) . .
C1D P1D C7D 106.3(6) . .
C1D P1D C13D 108.6(7) . .
C7D P1D Pd1D 113.2(4) . .
C13D P1D Pd1D 114.7(5) . .
C13D P1D C7D 105.0(7) . .
C22D P2D Pd1D 113.2(5) . .
C22D P2D C15D 103.9(7) . .
C22D P2D C16D 105.7(6) . .
C15D P2D Pd1D 117.3(5) . .
C15D P2D C16D 104.5(6) . .
C16D P2D Pd1D 111.2(3) . .
C2D C1D P1D 119.7(8) . .
C2D C1D C6D 120.0 . .
C6D C1D P1D 119.9(8) . .
C1D C2D H2D 120.0 . .
C3D C2D C1D 120.0 . .
C3D C2D H2D 120.0 . .
C2D C3D H3D 120.0 . .
C4D C3D C2D 120.0 . .
C4D C3D H3D 120.0 . .
C3D C4D H4D 120.0 . .
C3D C4D C5D 120.0 . .
C5D C4D H4D 120.0 . .
C4D C5D H5D 120.0 . .
C4D C5D C6D 120.0 . .
C6D C5D H5D 120.0 . .
C1D C6D H6D 120.0 . .
C5D C6D C1D 120.0 . .
C5D C6D H6D 120.0 . .
C8D C7D P1D 121.8(7) . .
C8D C7D C12D 120.0 . .
C12D C7D P1D 118.2(7) . .
C7D C8D H8D 120.0 . .
C7D C8D C9D 120.0 . .
C9D C8D H8D 120.0 . .
C8D C9D H9D 120.0 . .
C8D C9D C10D 120.0 . .
C10D C9D H9D 120.0 . .
C9D C10D H10D 120.0 . .
C11D C10D C9D 120.0 . .
C11D C10D H10D 120.0 . .
C10D C11D H11D 120.0 . .
C10D C11D C12D 120.0 . .
C12D C11D H11D 120.0 . .
C7D C12D H12D 120.0 . .
C11D C12D C7D 120.0 . .
C11D C12D H12D 120.0 . .
P1D C13D H13E 108.3 . .
P1D C13D H13F 108.3 . .
H13E C13D H13F 107.4 . .
C14D C13D P1D 115.9(11) . .
C14D C13D H13E 108.3 . .
C14D C13D H13F 108.3 . .
C13D C14D H14E 108.9 . .
C13D C14D H14F 108.9 . .
H14E C14D H14F 107.8 . .
C15D C14D C13D 113.2(14) . .
C15D C14D H14E 108.9 . .
C15D C14D H14F 108.9 . .
P2D C15D H15E 108.3 . .
P2D C15D H15F 108.3 . .
C14D C15D P2D 116.0(11) . .
C14D C15D H15E 108.3 . .
C14D C15D H15F 108.3 . .
H15E C15D H15F 107.4 . .
C17D C16D P2D 122.1(7) . .
C17D C16D C21D 120.0 . .
C21D C16D P2D 117.7(7) . .
C16D C17D H17D 120.0 . .
C16D C17D C18D 120.0 . .
C18D C17D H17D 120.0 . .
C17D C18D H18D 120.0 . .
C19D C18D C17D 120.0 . .
C19D C18D H18D 120.0 . .
C18D C19D H19D 120.0 . .
C18D C19D C20D 120.0 . .
C20D C19D H19D 120.0 . .
C19D C20D H20D 120.0 . .
C21D C20D C19D 120.0 . .
C21D C20D H20D 120.0 . .
C16D C21D H21D 120.0 . .
C20D C21D C16D 120.0 . .
C20D C21D H21D 120.0 . .
N4A Pd1E P1E 172.6(4) . .
N4A Pd1E P2E 90.2(3) . .
N10B Pd1E N4A 84.6(4) 2_666 .
N10B Pd1E P1E 92.4(3) 2_666 .
N10B Pd1E P2E 169.9(4) 2_666 .
P2E Pd1E P1E 93.72(16) . .
C1E P1E Pd1E 107.4(4) . .
C1E P1E C13E 110.8(7) . .
C7E P1E Pd1E 118.8(5) . .
C7E P1E C1E 102.9(7) . .
C7E P1E C13E 106.8(8) . .
C13E P1E Pd1E 109.9(7) . .
C15E P2E Pd1E 115.1(5) . .
C15E P2E C16E 103.9(7) . .
C16E P2E Pd1E 112.7(3) . .
C22E P2E Pd1E 115.3(5) . .
C22E P2E C15E 106.2(6) . .
C22E P2E C16E 102.3(6) . .
C2E C1E P1E 123.8(9) . .
C2E C1E C6E 120.0 . .
C6E C1E P1E 116.1(9) . .
C1E C2E H2E 120.0 . .
C3E C2E C1E 120.0 . .
C3E C2E H2E 120.0 . .
C2E C3E H3E 120.0 . .
C2E C3E C4E 120.0 . .
C4E C3E H3E 120.0 . .
C3E C4E H4E 120.0 . .
C5E C4E C3E 120.0 . .
C5E C4E H4E 120.0 . .
C4E C5E H5E 120.0 . .
C4E C5E C6E 120.0 . .
C6E C5E H5E 120.0 . .
C1E C6E H6E 120.0 . .
C5E C6E C1E 120.0 . .
C5E C6E H6E 120.0 . .
C8E C7E P1E 119.9(10) . .
C8E C7E C12E 120.0 . .
C12E C7E P1E 119.8(10) . .
C7E C8E H8E 120.0 . .
C9E C8E C7E 120.0 . .
C9E C8E H8E 120.0 . .
C8E C9E H9E 120.0 . .
C8E C9E C10E 120.0 . .
C10E C9E H9E 120.0 . .
C9E C10E H10E 120.0 . .
C11E C10E C9E 120.0 . .
C11E C10E H10E 120.0 . .
C10E C11E H11E 120.0 . .
C10E C11E C12E 120.0 . .
C12E C11E H11E 120.0 . .
C7E C12E H12E 120.0 . .
C11E C12E C7E 120.0 . .
C11E C12E H12E 120.0 . .
P1E C13E H13G 109.1 . .
P1E C13E H13H 109.1 . .
H13G C13E H13H 107.8 . .
C14E C13E P1E 112.5(11) . .
C14E C13E H13G 109.1 . .
C14E C13E H13H 109.1 . .
C13E C14E H14G 108.3 . .
C13E C14E H14H 108.3 . .
C13E C14E C15E 115.8(13) . .
H14G C14E H14H 107.4 . .
C15E C14E H14G 108.3 . .
C15E C14E H14H 108.3 . .
P2E C15E H15G 108.8 . .
P2E C15E H15H 108.8 . .
C14E C15E P2E 113.8(12) . .
C14E C15E H15G 108.8 . .
C14E C15E H15H 108.8 . .
H15G C15E H15H 107.7 . .
C17E C16E P2E 121.2(7) . .
C17E C16E C21E 120.0 . .
C21E C16E P2E 118.4(7) . .
C16E C17E H17E 120.0 . .
C18E C17E C16E 120.0 . .
C18E C17E H17E 120.0 . .
C17E C18E H18E 120.0 . .
C17E C18E C19E 120.0 . .
C19E C18E H18E 120.0 . .
C18E C19E H19E 120.0 . .
C18E C19E C20E 120.0 . .
C20E C19E H19E 120.0 . .
C19E C20E H20E 120.0 . .
C19E C20E C21E 120.0 . .
C21E C20E H20E 120.0 . .
C16E C21E H21E 120.0 . .
C20E C21E C16E 120.0 . .
C20E C21E H21E 120.0 . .
C23E C22E P2E 119.3(9) . .
C23E C22E C27E 120.0 . .
C27E C22E P2E 120.7(9) . .
C22E C23E H23E 120.0 . .
C24E C23E C22E 120.0 . .
C24E C23E H23E 120.0 . .
C23E C24E H24E 120.0 . .
C23E C24E C25E 120.0 . .
C25E C24E H24E 120.0 . .
C24E C25E H25E 120.0 . .
C26E C25E C24E 120.0 . .
C26E C25E H25E 120.0 . .
C25E C26E H26E 120.0 . .
C25E C26E C27E 120.0 . .
C27E C26E H26E 120.0 . .
C22E C27E H27E 120.0 . .
C26E C27E C22E 120.0 . .
C26E C27E H27E 120.0 . .
N9A Pd1F P1F 174.4(3) 2_666 .
N9A Pd1F P2F 93.2(3) 2_666 .
N5B Pd1F N9A 82.7(3) . 2_666
N5B Pd1F P1F 91.7(3) . .
N5B Pd1F P2F 173.1(3) . .
P2F Pd1F P1F 92.46(16) . .
C1F P1F Pd1F 111.9(4) . .
C7F P1F Pd1F 115.8(5) . .
C7F P1F C1F 97.5(7) . .
C13F P1F Pd1F 113.0(7) . .
C13F P1F C1F 112.3(8) . .
C13F P1F C7F 105.3(7) . .
C15F P2F Pd1F 115.0(6) . .
C15F P2F C16F 107.1(5) . .
C16F P2F Pd1F 113.1(4) . .
C22F P2F Pd1F 108.3(3) . .
C22F P2F C15F 106.2(7) . .
C22F P2F C16F 106.6(5) . .
C2F C1F P1F 113.1(11) . .
C2F C1F C6F 120.0 . .
C6F C1F P1F 126.5(11) . .
C1F C2F H2F 120.0 . .
C3F C2F C1F 120.0 . .
C3F C2F H2F 120.0 . .
C2F C3F H3F 120.0 . .
C2F C3F C4F 120.0 . .
C4F C3F H3F 120.0 . .
C3F C4F H4F 120.0 . .
C5F C4F C3F 120.0 . .
C5F C4F H4F 120.0 . .
C4F C5F H5F 120.0 . .
C6F C5F C4F 120.0 . .
C6F C5F H5F 120.0 . .
C1F C6F H6F 120.0 . .
C5F C6F C1F 120.0 . .
C5F C6F H6F 120.0 . .
C8F C7F P1F 120.5(7) . .
C8F C7F C12F 120.0 . .
C12F C7F P1F 119.5(7) . .
C7F C8F H8F 120.0 . .
C9F C8F C7F 120.0 . .
C9F C8F H8F 120.0 . .
C8F C9F H9F 120.0 . .
C8F C9F C10F 120.0 . .
C10F C9F H9F 120.0 . .
C9F C10F H10F 120.0 . .
C11F C10F C9F 120.0 . .
C11F C10F H10F 120.0 . .
C10F C11F H11F 120.0 . .
C12F C11F C10F 120.0 . .
C12F C11F H11F 120.0 . .
C7F C12F H12F 120.0 . .
C11F C12F C7F 120.0 . .
C11F C12F H12F 120.0 . .
P1F C13F H13I 107.4 . .
P1F C13F H13J 107.4 . .
H13I C13F H13J 106.9 . .
C14F C13F P1F 119.6(12) . .
C14F C13F H13I 107.4 . .
C14F C13F H13J 107.4 . .
C13F C14F H14I 108.6 . .
C13F C14F H14J 108.6 . .
H14I C14F H14J 107.6 . .
C15F C14F C13F 114.7(13) . .
C15F C14F H14I 108.6 . .
C15F C14F H14J 108.6 . .
P2F C15F H15I 108.0 . .
P2F C15F H15J 108.0 . .
C14F C15F P2F 117.3(11) . .
C14F C15F H15I 108.0 . .
C14F C15F H15J 108.0 . .
H15I C15F H15J 107.2 . .
C17F C16F P2F 119.6(7) . .
C17F C16F C21F 120.0 . .
C21F C16F P2F 120.2(7) . .
C16F C17F H17F 120.0 . .
C16F C17F C18F 120.0 . .
C18F C17F H17F 120.0 . .
C17F C18F H18F 120.0 . .
C17F C18F C19F 120.0 . .
C19F C18F H18F 120.0 . .
C18F C19F H19F 120.0 . .
C20F C19F C18F 120.0 . .
C20F C19F H19F 120.0 . .
C19F C20F H20F 120.0 . .
C19F C20F C21F 120.0 . .
C21F C20F H20F 120.0 . .
C16F C21F H21F 120.0 . .
C20F C21F C16F 120.0 . .
C20F C21F H21F 120.0 . .
C23F C22F P2F 120.4(7) . .
C23F C22F C27F 120.0 . .
C27F C22F P2F 118.7(7) . .
C22F C23F H23F 120.0 . .
C24F C23F C22F 120.0 . .
C24F C23F H23F 120.0 . .
C23F C24F H24F 120.0 . .
C25F C24F C23F 120.0 . .
C25F C24F H24F 120.0 . .
C24F C25F H25F 120.0 . .
C24F C25F C26F 120.0 . .
C26F C25F H25F 120.0 . .
C25F C26F H26F 120.0 . .
C27F C26F C25F 120.0 . .
C27F C26F H26F 120.0 . .
C22F C27F H27F 120.0 . .
C26F C27F C22F 120.0 . .
C26F C27F H27F 120.0 . .
F1A P1 F2A 90.6(5) . .
F1A P1 F3A 87.9(5) . .
F2A P1 F3A 178.1(6) . .
F4A P1 F1A 179.0(6) . .
F4A P1 F2A 90.4(5) . .
F4A P1 F3A 91.2(5) . .
F5A P1 F1A 89.3(5) . .
F5A P1 F2A 91.2(5) . .
F5A P1 F3A 89.9(5) . .
F5A P1 F4A 90.6(5) . .
F6A P1 F1A 89.4(5) . .
F6A P1 F2A 90.4(5) . .
F6A P1 F3A 88.5(5) . .
F6A P1 F4A 90.7(5) . .
F6A P1 F5A 177.9(6) . .
F1B P2 F1B 180.0 2_656 .
F2B P2 F1B 89.3(4) . .
F2B P2 F1B 90.7(4) . 2_656
F2B P2 F1B 89.3(4) 2_656 2_656
F2B P2 F1B 90.7(4) 2_656 .
F2B P2 F2B 180.0 2_656 .
F2B P2 F3B 89.9(6) . .
F2B P2 F3B 90.1(6) 2_656 .
F2B P2 F3B 89.9(6) 2_656 2_656
F2B P2 F3B 90.1(6) . 2_656
F3B P2 F1B 89.6(4) 2_656 .
F3B P2 F1B 90.4(4) . .
F3B P2 F1B 89.6(4) . 2_656
F3B P2 F1B 90.4(4) 2_656 2_656
F3B P2 F3B 180.0(5) 2_656 .
F1C P3 F4C 88.8(6) . .
F1C P3 F5C 91.8(6) . .
F1C P3 F6C 171.6(8) . .
F2C P3 F1C 92.8(6) . .
F2C P3 F4C 87.0(7) . .
F2C P3 F5C 173.2(8) . .
F2C P3 F6C 90.0(7) . .
F3C P3 F1C 91.1(7) . .
F3C P3 F2C 96.1(8) . .
F3C P3 F4C 176.9(8) . .
F3C P3 F5C 88.8(7) . .
F3C P3 F6C 96.5(8) . .
F5C P3 F4C 88.1(7) . .
F6C P3 F4C 83.4(7) . .
F6C P3 F5C 84.7(7) . .
F1D P4 F2D 88.8(8) . .
F1D P4 F3D 175.3(9) . .
F1D P4 F4D 93.3(8) . .
F1D P4 F5D 88.5(8) . .
F1D P4 F6D 89.6(10) . .
F2D P4 F3D 89.2(8) . .
F2D P4 F4D 85.5(10) . .
F2D P4 F5D 175.7(10) . .
F2D P4 F6D 96.5(11) . .
F4D P4 F3D 90.8(9) . .
F4D P4 F5D 91.4(9) . .
F5D P4 F3D 93.8(8) . .
F6D P4 F3D 86.5(10) . .
F6D P4 F4D 176.6(11) . .
F6D P4 F5D 86.8(11) . .
F1F P6 F4F 95.1(7) . .
F2F P6 F1F 86.1(6) . .
F2F P6 F4F 88.7(8) . .
F3F P6 F1F 91.9(6) . .
F3F P6 F2F 172.6(9) . .
F3F P6 F4F 84.3(7) . .
F5F P6 F1F 86.8(6) . .
F5F P6 F2F 93.0(8) . .
F5F P6 F3F 94.0(8) . .
F5F P6 F4F 177.6(9) . .
F6F P6 F1F 179.4(10) . .
F6F P6 F2F 93.3(7) . .
F6F P6 F3F 88.7(7) . .
F6F P6 F4F 84.8(7) . .
F6F P6 F5F 93.4(8) . .
F2E P5 F1E 90.0(7) . .
F2E P5 F3E 91.2(7) . .
F2E P5 F4E 94.5(8) . .
F2E P5 F5E 86.5(7) . .
F2E P5 F6E 178.7(9) . .
F3E P5 F1E 178.7(8) . .
F4E P5 F1E 90.8(7) . .
F4E P5 F3E 88.7(7) . .
F4E P5 F5E 178.8(8) . .
F5E P5 F1E 88.5(6) . .
F5E P5 F3E 91.9(7) . .
F6E P5 F1E 89.1(7) . .
F6E P5 F3E 89.7(7) . .
F6E P5 F4E 86.4(8) . .
F6E P5 F5E 92.6(8) . .
F1H P8 F2H 92.3(9) . .
F1H P8 F3H 88.4(9) . .
F1H P8 F4H 92.5(9) . .
F1H P8 F5H 93.0(9) . .
F1H P8 F6H 177.8(11) . .
F2H P8 F4H 174.1(11) . .
F3H P8 F2H 89.6(10) . .
F3H P8 F4H 93.9(9) . .
F5H P8 F2H 85.4(10) . .
F5H P8 F3H 174.9(13) . .
F5H P8 F4H 90.9(10) . .
F5H P8 F6H 89.1(10) . .
F6H P8 F2H 88.7(9) . .
F6H P8 F3H 89.6(9) . .
F6H P8 F4H 86.6(9) . .
F1I P9 F3I 173.4(8) . .
F1I P9 F4I 85.3(7) . .
F2I P9 F1I 90.9(7) . .
F2I P9 F3I 88.3(7) . .
F2I P9 F4I 84.9(7) . .
F3I P9 F4I 88.2(7) . .
F5I P9 F1I 93.5(7) . .
F5I P9 F2I 165.8(8) . .
F5I P9 F3I 85.8(7) . .
F5I P9 F4I 82.1(7) . .
F6I P9 F1I 97.5(8) . .
F6I P9 F2I 99.3(8) . .
F6I P9 F3I 89.1(8) . .
F6I P9 F4I 174.9(9) . .
F6I P9 F5I 93.5(8) . .
F2J P10 F1J 89.1(8) . .
F3J P10 F1J 85.1(8) . .
F3J P10 F2J 85.0(10) . .
F4J P10 F1J 88.7(8) . .
F4J P10 F2J 176.8(10) . .
F4J P10 F3J 92.4(10) . .
F4J P10 F5J 91.3(10) . .
F5J P10 F1J 86.5(9) . .
F5J P10 F2J 91.0(10) . .
F5J P10 F3J 170.7(11) . .
F6J P10 F1J 175.5(11) . .
F6J P10 F2J 88.8(10) . .
F6J P10 F3J 90.7(10) . .
F6J P10 F4J 93.1(10) . .
F6J P10 F5J 97.6(10) . .
F1K P11 F3K 88.0(11) . .
F1K P11 F5K 173.9(13) . .
F2K P11 F1K 88.3(11) . .
F2K P11 F3K 89.7(11) . .
F2K P11 F5K 87.2(12) . .
F4K P11 F1K 91.5(12) . .
F4K P11 F2K 178.3(14) . .
F4K P11 F3K 88.6(11) . .
F4K P11 F5K 92.8(12) . .
F4K P11 F6K 91.3(11) . .
F5K P11 F3K 87.8(12) . .
F6K P11 F1K 94.4(12) . .
F6K P11 F2K 90.4(11) . .
F6K P11 F3K 177.6(14) . .
F6K P11 F5K 89.8(12) . .
F2L P12 F1L 83.0(9) . .
F2L P12 F3L 91.9(9) . .
F2L P12 F4L 93.7(10) . .
F2L P12 F5L 90.6(10) . .
F2L P12 F6L 171.8(12) . .
F3L P12 F1L 174.9(11) . .
F3L P12 F4L 88.6(10) . .
F3L P12 F5L 93.9(10) . .
F4L P12 F1L 92.3(9) . .
F4L P12 F5L 174.9(12) . .
F5L P12 F1L 85.5(10) . .
F6L P12 F1L 89.2(10) . .
F6L P12 F3L 95.9(11) . .
F6L P12 F4L 89.2(10) . .
F6L P12 F5L 86.1(10) . .
F2M P13 F1M 96.0(11) . .
F2M P13 F3M 86.7(10) . .
F2M P13 F5M 86.7(10) . .
F2M P13 F6M 177.7(13) . .
F3M P13 F1M 176.3(12) . .
F4M P13 F1M 87.8(11) . .
F4M P13 F2M 91.2(10) . .
F4M P13 F3M 94.8(10) . .
F4M P13 F5M 177.7(13) . .
F4M P13 F6M 90.7(11) . .
F5M P13 F1M 91.4(10) . .
F5M P13 F3M 86.2(11) . .
F6M P13 F1M 85.5(11) . .
F6M P13 F3M 91.9(11) . .
F6M P13 F5M 91.4(11) . .
F1G P7 F2G 96.4(7) . .
F1G P7 F4G 175.2(8) . .
F1G P7 F5G 81.2(8) . .
F1G P7 F6G 85.6(8) . .
F3G P7 F1G 98.3(7) . .
F3G P7 F2G 84.7(7) . .
F3G P7 F4G 86.4(8) . .
F3G P7 F5G 96.7(8) . .
F3G P7 F6G 175.9(8) . .
F4G P7 F2G 82.7(8) . .
F5G P7 F2G 177.4(9) . .
F5G P7 F4G 99.6(8) . .
F6G P7 F2G 96.3(8) . .
F6G P7 F4G 89.8(8) . .
F6G P7 F5G 82.5(9) . .
O12 N18 O15 122(2) . .
O12 N18 C33 119(2) . .
O15 N18 C33 118(2) . .

loop_
_geom_bond_atom_site_label_1
_geom_bond_atom_site_label_2
_geom_bond_distance
_geom_bond_site_symmetry_2
C22D C23D 1.3900 .
C22D C27D 1.3900 .
C22D P2D 1.737(10) .
C23D H23D 0.9500 .
C23D C24D 1.3900 .
C24D H24D 0.9500 .
C24D C25D 1.3900 .
C25D H25D 0.9500 .
C25D C26D 1.3900 .
C26D H26D 0.9500 .
C26D C27D 1.3900 .
C27D H27D 0.9500 .
Ru1A N1A 2.026(9) .
Ru1A N2A 1.948(10) .
Ru1A N3A 2.071(9) .
Ru1A N6A 2.040(9) .
Ru1A N7A 1.939(9) .
Ru1A N8A 2.059(11) .
N1A C1A 1.329(14) .
N1A C5A 1.418(14) .
N2A C6A 1.338(13) .
N2A C10A 1.357(14) .
N3A C11A 1.381(14) .
N3A C15A 1.375(14) .
N4A C22A 1.263(14) .
N4A C26A 1.333(16) .
N4A Pd1E 2.116(11) .
N5A C27A 1.363(19) .
N5A C31A 1.324(15) .
N5A Pd1D 2.095(11) .
N6A C32A 1.356(14) .
N6A C36A 1.364(13) .
N7A C37A 1.338(14) .
N7A C41A 1.374(13) .
N8A C42A 1.404(14) .
N8A C46A 1.398(16) .
N9A C53A 1.395(13) .
N9A C57A 1.306(12) .
N9A Pd1F 2.105(9) 2_666
N10A C58A 1.260(12) .
N10A C62A 1.327(13) .
N10A Pd1C 2.136(9) .
C1A H1A 0.9500 .
C1A C2A 1.329(16) .
C2A H2A 0.9500 .
C2A C3A 1.403(17) .
C3A H3A 0.9500 .
C3A C4A 1.406(17) .
C4A H4A 0.9500 .
C4A C5A 1.404(15) .
C5A C6A 1.489(16) .
C6A C7A 1.416(15) .
C7A H7A 0.9500 .
C7A C8A 1.374(16) .
C8A C9A 1.384(16) .
C8A C16A 1.403(17) .
C9A H9A 0.9500 .
C9A C10A 1.346(16) .
C10A C11A 1.510(16) .
C11A C12A 1.424(15) .
C12A H12A 0.9500 .
C12A C13A 1.366(15) .
C13A H13A 0.9500 .
C13A C14A 1.421(16) .
C14A H14A 0.9500 .
C14A C15A 1.364(16) .
C15A H15A 0.9500 .
C16A C17A 1.404(16) .
C16A C21A 1.322(16) .
C17A H17A 0.9500 .
C17A C18A 1.357(16) .
C18A C19A 1.399(17) .
C18A C24A 1.521(18) .
C19A H19A 0.9500 .
C19A C20A 1.399(16) .
C20A C21A 1.441(17) .
C20A C29A 1.493(17) .
C21A H21A 0.9500 .
C22A H22A 0.9500 .
C22A C23A 1.373(15) .
C23A H23A 0.9500 .
C23A C24A 1.371(17) .
C24A C25A 1.402(16) .
C25A H25A 0.9500 .
C25A C26A 1.340(17) .
C26A H26A 0.9500 .
C27A H27A 0.9500 .
C27A C28A 1.379(18) .
C28A H28A 0.9500 .
C28A C29A 1.470(18) .
C29A C30A 1.350(17) .
C30A H30A 0.9500 .
C30A C31A 1.363(17) .
C31A H31A 0.9500 .
C32A H32A 0.9500 .
C32A C33A 1.370(16) .
C33A H33A 0.9500 .
C33A C34A 1.380(16) .
C34A H34A 0.9500 .
C34A C35A 1.386(16) .
C35A H35A 0.9500 .
C35A C36A 1.306(16) .
C36A C37A 1.515(16) .
C37A C38A 1.390(14) .
C38A H38A 0.9500 .
C38A C39A 1.416(15) .
C39A C40A 1.356(15) .
C39A C47A 1.505(16) .
C40A H40A 0.9500 .
C40A C41A 1.391(15) .
C41A C42A 1.484(17) .
C42A C43A 1.307(15) .
C43A H43A 0.9500 .
C43A C44A 1.383(17) .
C44A H44A 0.9500 .
C44A C45A 1.328(18) .
C45A H45A 0.9500 .
C45A C46A 1.421(19) .
C46A H46A 0.9500 .
C47A C48A 1.393(16) .
C47A C52A 1.394(15) .
C48A H48A 0.9500 .
C48A C49A 1.434(15) .
C49A C50A 1.386(15) .
C49A C55A 1.439(15) .
C50A H50A 0.9500 .
C50A C51A 1.411(15) .
C51A C52A 1.389(15) .
C51A C60A 1.466(15) .
C52A H52A 0.9500 .
C53A H53A 0.9500 .
C53A C54A 1.367(14) .
C54A H54A 0.9500 .
C54A C55A 1.397(15) .
C55A C56A 1.408(15) .
C56A H56A 0.9500 .
C56A C57A 1.383(14) .
C57A H57A 0.9500 .
C58A H58A 0.9500 .
C58A C59A 1.332(15) .
C59A H59A 0.9500 .
C59A C60A 1.373(14) .
C60A C61A 1.301(15) .
C61A H61A 0.9500 .
C61A C62A 1.402(16) .
C62A H62A 0.9500 .
Ru1B N1B 2.042(10) .
Ru1B N2B 1.988(8) .
Ru1B N3B 2.072(9) .
Ru1B N6B 2.065(9) .
Ru1B N7B 1.984(8) .
Ru1B N8B 2.071(9) .
N1B C1B 1.338(14) .
N1B C5B 1.400(13) .
N2B C6B 1.378(13) .
N2B C10B 1.356(13) .
N3B C11B 1.394(14) .
N3B C15B 1.323(13) .
N4B C22B 1.341(13) .
N4B C26B 1.396(14) .
N4B Pd1D 2.067(9) .
N5B C27B 1.292(15) .
N5B C31B 1.297(14) .
N5B Pd1F 2.084(10) .
N6B C32B 1.314(13) .
N6B C36B 1.363(12) .
N7B C37B 1.357(13) .
N7B C41B 1.340(13) .
N8B C42B 1.411(14) .
N8B C46B 1.358(14) .
N9B C53B 1.297(13) .
N9B C57B 1.348(13) .
N9B Pd1C 2.099(9) .
N10B C58B 1.388(19) .
N10B C62B 1.280(17) .
N10B Pd1E 2.111(11) 2_666
C1B H1B 0.9500 .
C1B C2B 1.375(16) .
C2B H2B 0.9500 .
C2B C3B 1.389(17) .
C3B H3B 0.9500 .
C3B C4B 1.396(16) .
C4B H4B 0.9500 .
C4B C5B 1.383(15) .
C5B C6B 1.470(16) .
C6B C7B 1.324(14) .
C7B H7B 0.9500 .
C7B C8B 1.361(15) .
C8B C9B 1.397(15) .
C8B C16B 1.448(16) .
C9B H9B 0.9500 .
C9B C10B 1.333(15) .
C10B C11B 1.480(16) .
C11B C12B 1.395(16) .
C12B H12B 0.9500 .
C12B C13B 1.402(17) .
C13B H13B 0.9500 .
C13B C14B 1.349(19) .
C14B H14B 0.9500 .
C14B C15B 1.409(18) .
C15B H15B 0.9500 .
C16B C17B 1.398(16) .
C16B C21B 1.382(16) .
C17B H17B 0.9500 .
C17B C18B 1.418(16) .
C18B C19B 1.412(16) .
C18B C24B 1.414(16) .
C19B H19B 0.9500 .
C19B C20B 1.437(16) .
C20B C21B 1.432(15) .
C20B C29B 1.492(16) .
C21B H21B 0.9500 .
C22B H22B 0.9500 .
C22B C23B 1.378(15) .
C23B H23B 0.9500 .
C23B C24B 1.330(15) .
C24B C25B 1.417(16) .
C25B H25B 0.9500 .
C25B C26B 1.292(15) .
C26B H26B 0.9500 .
C27B H27B 0.9500 .
C27B C28B 1.418(17) .
C28B H28B 0.9500 .
C28B C29B 1.401(16) .
C29B C30B 1.400(17) .
C30B H30B 0.9500 .
C30B C31B 1.345(15) .
C31B H31B 0.9500 .
C32B H32B 0.9500 .
C32B C33B 1.364(15) .
C33B H33B 0.9500 .
C33B C34B 1.403(16) .
C34B H34B 0.9500 .
C34B C35B 1.408(16) .
C35B H35B 0.9500 .
C35B C36B 1.320(14) .
C36B C37B 1.462(15) .
C37B C38B 1.367(15) .
C38B H38B 0.9500 .
C38B C39B 1.434(16) .
C39B C40B 1.408(16) .
C39B C47B 1.468(16) .
C40B H40B 0.9500 .
C40B C41B 1.367(15) .
C41B C42B 1.431(16) .
C42B C43B 1.390(17) .
C43B H43B 0.9500 .
C43B C44B 1.401(18) .
C44B H44B 0.9500 .
C44B C45B 1.408(19) .
C45B H45B 0.9500 .
C45B C46B 1.396(17) .
C46B H46B 0.9500 .
C47B C48B 1.386(15) .
C47B C52B 1.461(16) .
C48B H48B 0.9500 .
C48B C49B 1.381(15) .
C49B C50B 1.398(15) .
C49B C55B 1.499(16) .
C50B H50B 0.9500 .
C50B C51B 1.340(16) .
C51B C52B 1.328(16) .
C51B C60B 1.468(17) .
C52B H52B 0.9500 .
C53B H53B 0.9500 .
C53B C54B 1.380(15) .
C54B H54B 0.9500 .
C54B C55B 1.406(15) .
C55B C56B 1.394(15) .
C56B H56B 0.9500 .
C56B C57B 1.315(15) .
C57B H57B 0.9500 .
C58B H58B 0.9500 .
C58B C59B 1.388(18) .
C59B H59B 0.9500 .
C59B C60B 1.435(19) .
C60B C61B 1.397(19) .
C61B H61B 0.9500 .
C61B C62B 1.329(17) .
C62B H62B 0.9500 .
Pd1C P1C 2.269(4) .
Pd1C P2C 2.268(3) .
P1C C1C 1.791(8) .
P1C C7C 1.793(8) .
P1C C13C 1.805(12) .
P2C C15C 1.812(14) .
P2C C16C 1.814(7) .
P2C C22C 1.863(8) .
C1C C2C 1.3900 .
C1C C6C 1.3900 .
C2C H2C 0.9500 .
C2C C3C 1.3900 .
C3C H3C 0.9500 .
C3C C4C 1.3900 .
C4C H4C 0.9500 .
C4C C5C 1.3900 .
C5C H5C 0.9500 .
C5C C6C 1.3900 .
C6C H6C 0.9500 .
C7C C8C 1.3900 .
C7C C12C 1.3900 .
C8C H8C 0.9500 .
C8C C9C 1.3900 .
C9C H9C 0.9500 .
C9C C10C 1.3900 .
C10C H10C 0.9500 .
C10C C11C 1.3900 .
C11C H11C 0.9500 .
C11C C12C 1.3900 .
C12C H12C 0.9500 .
C13C H13C 0.9900 .
C13C H13D 0.9900 .
C13C C14C 1.553(18) .
C14C H14C 0.9900 .
C14C H14D 0.9900 .
C14C C15C 1.546(17) .
C15C H15C 0.9900 .
C15C H15D 0.9900 .
C16C C17C 1.3900 .
C16C C21C 1.3900 .
C17C H17C 0.9500 .
C17C C18C 1.3900 .
C18C H18C 0.9500 .
C18C C19C 1.3900 .
C19C H19C 0.9500 .
C19C C20C 1.3900 .
C20C H20C 0.9500 .
C20C C21C 1.3900 .
C21C H21C 0.9500 .
C22C C23C 1.3900 .
C22C C27C 1.3900 .
C23C H23C 0.9500 .
C23C C24C 1.3900 .
C24C H24C 0.9500 .
C24C C25C 1.3900 .
C25C H25C 0.9500 .
C25C C26C 1.3900 .
C26C H26C 0.9500 .
C26C C27C 1.3900 .
C27C H27C 0.9500 .
Pd1D P1D 2.252(4) .
Pd1D P2D 2.255(4) .
P1D C1D 1.749(9) .
P1D C7D 1.809(8) .
P1D C13D 1.804(15) .
P2D C15D 1.795(14) .
P2D C16D 1.850(8) .
C1D C2D 1.3900 .
C1D C6D 1.3900 .
C2D H2D 0.9500 .
C2D C3D 1.3900 .
C3D H3D 0.9500 .
C3D C4D 1.3900 .
C4D H4D 0.9500 .
C4D C5D 1.3900 .
C5D H5D 0.9500 .
C5D C6D 1.3900 .
C6D H6D 0.9500 .
C7D C8D 1.3900 .
C7D C12D 1.3900 .
C8D H8D 0.9500 .
C8D C9D 1.3900 .
C9D H9D 0.9500 .
C9D C10D 1.3900 .
C10D H10D 0.9500 .
C10D C11D 1.3900 .
C11D H11D 0.9500 .
C11D C12D 1.3900 .
C12D H12D 0.9500 .
C13D H13E 0.9900 .
C13D H13F 0.9900 .
C13D C14D 1.60(2) .
C14D H14E 0.9900 .
C14D H14F 0.9900 .
C14D C15D 1.502(19) .
C15D H15E 0.9900 .
C15D H15F 0.9900 .
C16D C17D 1.3900 .
C16D C21D 1.3900 .
C17D H17D 0.9500 .
C17D C18D 1.3900 .
C18D H18D 0.9500 .
C18D C19D 1.3900 .
C19D H19D 0.9500 .
C19D C20D 1.3900 .
C20D H20D 0.9500 .
C20D C21D 1.3900 .
C21D H21D 0.9500 .
Pd1E N10B 2.111(11) 2_666
Pd1E P1E 2.347(5) .
Pd1E P2E 2.286(4) .
P1E C1E 1.880(10) .
P1E C7E 1.807(11) .
P1E C13E 1.897(17) .
P2E C15E 1.805(13) .
P2E C16E 1.840(10) .
P2E C22E 1.751(10) .
C1E C2E 1.3900 .
C1E C6E 1.3900 .
C2E H2E 0.9500 .
C2E C3E 1.3900 .
C3E H3E 0.9500 .
C3E C4E 1.3900 .
C4E H4E 0.9500 .
C4E C5E 1.3900 .
C5E H5E 0.9500 .
C5E C6E 1.3900 .
C6E H6E 0.9500 .
C7E C8E 1.3900 .
C7E C12E 1.3900 .
C8E H8E 0.9500 .
C8E C9E 1.3900 .
C9E H9E 0.9500 .
C9E C10E 1.3900 .
C10E H10E 0.9500 .
C10E C11E 1.3900 .
C11E H11E 0.9500 .
C11E C12E 1.3900 .
C12E H12E 0.9500 .
C13E H13G 0.9900 .
C13E H13H 0.9900 .
C13E C14E 1.580(19) .
C14E H14G 0.9900 .
C14E H14H 0.9900 .
C14E C15E 1.59(2) .
C15E H15G 0.9900 .
C15E H15H 0.9900 .
C16E C17E 1.3900 .
C16E C21E 1.3900 .
C17E H17E 0.9500 .
C17E C18E 1.3900 .
C18E H18E 0.9500 .
C18E C19E 1.3900 .
C19E H19E 0.9500 .
C19E C20E 1.3900 .
C20E H20E 0.9500 .
C20E C21E 1.3900 .
C21E H21E 0.9500 .
C22E C23E 1.3900 .
C22E C27E 1.3900 .
C23E H23E 0.9500 .
C23E C24E 1.3900 .
C24E H24E 0.9500 .
C24E C25E 1.3900 .
C25E H25E 0.9500 .
C25E C26E 1.3900 .
C26E H26E 0.9500 .
C26E C27E 1.3900 .
C27E H27E 0.9500 .
Pd1F N9A 2.105(9) 2_666
Pd1F P1F 2.276(4) .
Pd1F P2F 2.266(4) .
P1F C1F 1.828(11) .
P1F C7F 1.795(10) .
P1F C13F 1.743(17) .
P2F C15F 1.803(13) .
P2F C16F 1.810(8) .
P2F C22F 1.797(8) .
C1F C2F 1.3900 .
C1F C6F 1.3900 .
C2F H2F 0.9500 .
C2F C3F 1.3900 .
C3F H3F 0.9500 .
C3F C4F 1.3900 .
C4F H4F 0.9500 .
C4F C5F 1.3900 .
C5F H5F 0.9500 .
C5F C6F 1.3900 .
C6F H6F 0.9500 .
C7F C8F 1.3900 .
C7F C12F 1.3900 .
C8F H8F 0.9500 .
C8F C9F 1.3900 .
C9F H9F 0.9500 .
C9F C10F 1.3900 .
C10F H10F 0.9500 .
C10F C11F 1.3900 .
C11F H11F 0.9500 .
C11F C12F 1.3900 .
C12F H12F 0.9500 .
C13F H13I 0.9900 .
C13F H13J 0.9900 .
C13F C14F 1.52(2) .
C14F H14I 0.9900 .
C14F H14J 0.9900 .
C14F C15F 1.51(2) .
C15F H15I 0.9900 .
C15F H15J 0.9900 .
C16F C17F 1.3900 .
C16F C21F 1.3900 .
C17F H17F 0.9500 .
C17F C18F 1.3900 .
C18F H18F 0.9500 .
C18F C19F 1.3900 .
C19F H19F 0.9500 .
C19F C20F 1.3900 .
C20F H20F 0.9500 .
C20F C21F 1.3900 .
C21F H21F 0.9500 .
C22F C23F 1.3900 .
C22F C27F 1.3900 .
C23F H23F 0.9500 .
C23F C24F 1.3900 .
C24F H24F 0.9500 .
C24F C25F 1.3900 .
C25F H25F 0.9500 .
C25F C26F 1.3900 .
C26F H26F 0.9500 .
C26F C27F 1.3900 .
C27F H27F 0.9500 .
P1 F1A 1.618(7) .
P1 F2A 1.633(8) .
P1 F3A 1.642(8) .
P1 F4A 1.615(8) .
P1 F5A 1.597(8) .
P1 F6A 1.595(8) .
P2 F1B 1.583(6) .
P2 F1B 1.583(6) 2_656
P2 F2B 1.521(8) 2_656
P2 F2B 1.521(8) .
P2 F3B 1.540(9) 2_656
P2 F3B 1.540(9) .
P3 F1C 1.531(8) .
P3 F2C 1.515(9) .
P3 F3C 1.500(10) .
P3 F4C 1.603(11) .
P3 F5C 1.546(10) .
P3 F6C 1.540(10) .
P4 F1D 1.513(11) .
P4 F2D 1.518(13) .
P4 F3D 1.550(12) .
P4 F4D 1.529(12) .
P4 F5D 1.548(13) .
P4 F6D 1.52(2) .
P6 F1F 1.552(8) .
P6 F2F 1.540(10) .
P6 F3F 1.540(10) .
P6 F4F 1.559(11) .
P6 F5F 1.536(11) .
P6 F6F 1.535(10) .
P5 F1E 1.612(9) .
P5 F2E 1.583(9) .
P5 F3E 1.611(9) .
P5 F4E 1.591(10) .
P5 F5E 1.606(11) .
P5 F6E 1.584(9) .
P8 F1H 1.551(12) .
P8 F2H 1.581(13) .
P8 F3H 1.573(13) .
P8 F4H 1.587(13) .
P8 F5H 1.559(13) .
P8 F6H 1.568(13) .
P9 F1I 1.531(10) .
P9 F2I 1.512(11) .
P9 F3I 1.560(11) .
P9 F4I 1.584(11) .
P9 F5I 1.505(11) .
P9 F6I 1.460(11) .
P10 F1J 1.529(12) .
P10 F2J 1.504(13) .
P10 F3J 1.489(13) .
P10 F4J 1.465(13) .
P10 F5J 1.469(13) .
P10 F6J 1.461(13) .
P11 F1K 1.572(18) .
P11 F2K 1.571(18) .
P11 F3K 1.586(18) .
P11 F4K 1.552(18) .
P11 F5K 1.579(18) .
P11 F6K 1.566(18) .
P12 F1L 1.549(13) .
P12 F2L 1.466(13) .
P12 F3L 1.493(13) .
P12 F4L 1.501(13) .
P12 F5L 1.520(14) .
P12 F6L 1.489(14) .
P13 F1M 1.626(15) .
P13 F2M 1.580(15) .
P13 F3M 1.607(15) .
P13 F4M 1.574(15) .
P13 F5M 1.590(15) .
P13 F6M 1.587(15) .
P7 F1G 1.636(13) .
P7 F2G 1.797(15) .
P7 F3G 1.614(12) .
P7 F4G 1.723(15) .
P7 F5G 1.701(17) .
P7 F6G 1.646(14) .
O12 N18 1.14(2) .
O15 N18 1.26(2) .
N18 C33 1.32(3) .

loop_
_geom_torsion_atom_site_label_1
_geom_torsion_atom_site_label_2
_geom_torsion_atom_site_label_3
_geom_torsion_atom_site_label_4
_geom_torsion
_geom_torsion_site_symmetry_1
C22D C23D C24D C25D 0.0 .
C22D P2D C15D C14D -66.2(13) .
C22D P2D C16D C17D -151.8(7) .
C22D P2D C16D C21D 33.6(8) .
C23D C22D C27D C26D 0.0 .
C23D C22D P2D Pd1D 36.5(8) .
C23D C22D P2D C15D 164.8(8) .
C23D C22D P2D C16D -85.4(8) .
C23D C24D C25D C26D 0.0 .
C24D C25D C26D C27D 0.0 .
C25D C26D C27D C22D 0.0 .
C27D C22D C23D C24D 0.0 .
C27D C22D P2D Pd1D -139.7(7) .
C27D C22D P2D C15D -11.4(9) .
C27D C22D P2D C16D 98.4(8) .
Ru1A N1A C1A C2A 177.4(10) .
Ru1A N1A C5A C4A -176.9(9) .
Ru1A N1A C5A C6A 2.9(12) .
Ru1A N2A C6A C5A 15.0(13) .
Ru1A N2A C6A C7A -169.3(9) .
Ru1A N2A C10A C9A 168.6(9) .
Ru1A N2A C10A C11A -12.6(13) .
Ru1A N3A C11A C10A 0.4(13) .
Ru1A N3A C11A C12A 177.7(9) .
Ru1A N3A C15A C14A -176.7(9) .
Ru1A N6A C32A C33A 175.4(10) .
Ru1A N6A C36A C35A -174.8(11) .
Ru1A N6A C36A C37A 3.3(12) .
Ru1A N7A C37A C36A 3.5(13) .
Ru1A N7A C37A C38A -177.1(8) .
Ru1A N7A C41A C40A 179.3(8) .
Ru1A N7A C41A C42A 0.4(13) .
Ru1A N8A C42A C41A 5.4(12) .
Ru1A N8A C42A C43A -172.6(10) .
Ru1A N8A C46A C45A 171.7(9) .
N1A C1A C2A C3A -3(2) .
N1A C5A C6A N2A -11.1(14) .
N1A C5A C6A C7A 173.3(11) .
N2A C6A C7A C8A 5.1(19) .
N2A C10A C11A N3A 7.0(14) .
N2A C10A C11A C12A -170.3(11) .
N3A C11A C12A C13A 1.3(18) .
N4A C22A C23A C24A 0.3(19) .
N5A C27A C28A C29A -4(2) .
N6A C32A C33A C34A -4(2) .
N6A C36A C37A N7A -4.2(14) .
N6A C36A C37A C38A 176.5(11) .
N7A C37A C38A C39A -3.1(17) .
N7A C41A C42A N8A -3.8(14) .
N7A C41A C42A C43A 174.2(11) .
N8A C42A C43A C44A -1(2) .
N9A C53A C54A C55A -1.9(18) .
N10A C58A C59A C60A 3(2) .
C1A N1A C5A C4A -1.3(16) .
C1A N1A C5A C6A 178.5(10) .
C1A C2A C3A C4A 2(2) .
C2A C3A C4A C5A 0(2) .
C3A C4A C5A N1A 0.3(19) .
C3A C4A C5A C6A -179.5(12) .
C4A C5A C6A N2A 168.7(11) .
C4A C5A C6A C7A -7(2) .
C5A N1A C1A C2A 2.7(19) .
C5A C6A C7A C8A -179.7(12) .
C6A N2A C10A C9A 6.0(17) .
C6A N2A C10A C11A -175.2(10) .
C6A C7A C8A C9A -3.6(18) .
C6A C7A C8A C16A 172.5(12) .
C7A C8A C9A C10A 3.7(19) .
C7A C8A C16A C17A 154.1(13) .
C7A C8A C16A C21A -26(2) .
C8A C9A C10A N2A -5(2) .
C8A C9A C10A C11A 176.4(12) .
C8A C16A C17A C18A 179.4(13) .
C8A C16A C21A C20A 178.8(13) .
C9A C8A C16A C17A -30(2) .
C9A C8A C16A C21A 149.4(14) .
C9A C10A C11A N3A -174.3(12) .
C9A C10A C11A C12A 8(2) .
C10A N2A C6A C5A 178.3(10) .
C10A N2A C6A C7A -6.0(17) .
C10A C11A C12A C13A 178.5(11) .
C11A N3A C15A C14A 5.7(18) .
C11A C12A C13A C14A 0(2) .
C12A C13A C14A C15A 1(2) .
C13A C14A C15A N3A -4(2) .
C15A N3A C11A C10A 178.4(10) .
C15A N3A C11A C12A -4.2(17) .
C16A C8A C9A C10A -172.3(12) .
C16A C17A C18A C19A 2(2) .
C16A C17A C18A C24A -176.6(12) .
C17A C16A C21A C20A -2(2) .
C17A C18A C19A C20A -1(2) .
C17A C18A C24A C23A -29.7(19) .
C17A C18A C24A C25A 149.7(13) .
C18A C19A C20A C21A -0.5(18) .
C18A C19A C20A C29A 178.8(12) .
C18A C24A C25A C26A 170.5(12) .
C19A C18A C24A C23A 152.0(12) .
C19A C18A C24A C25A -28.6(18) .
C19A C20A C21A C16A 2(2) .
C19A C20A C29A C28A 20.2(19) .
C19A C20A C29A C30A -160.5(14) .
C20A C29A C30A C31A -179.9(12) .
C21A C16A C17A C18A 0(2) .
C21A C20A C29A C28A -160.6(13) .
C21A C20A C29A C30A 19(2) .
C22A N4A C26A C25A 5.5(19) .
C22A C23A C24A C18A -172.2(11) .
C22A C23A C24A C25A 8.4(18) .
C23A C24A C25A C26A -10.1(19) .
C24A C18A C19A C20A 177.1(11) .
C24A C25A C26A N4A 3(2) .
C26A N4A C22A C23A -7.4(19) .
C27A N5A C31A C30A 7(2) .
C27A C28A C29A C20A -175.7(13) .
C27A C28A C29A C30A 5(2) .
C28A C29A C30A C31A -1(2) .
C29A C20A C21A C16A -177.3(13) .
C29A C30A C31A N5A -6(2) .
C31A N5A C27A C28A -2(2) .
C32A N6A C36A C35A -1.0(18) .
C32A N6A C36A C37A 177.1(9) .
C32A C33A C34A C35A 3.3(19) .
C33A C34A C35A C36A -2(2) .
C34A C35A C36A N6A 1(2) .
C34A C35A C36A C37A -176.9(11) .
C35A C36A C37A N7A 173.9(12) .
C35A C36A C37A C38A -5(2) .
C36A N6A C32A C33A 2.4(17) .
C36A C37A C38A C39A 176.2(11) .
C37A N7A C41A C40A 1.6(16) .
C37A N7A C41A C42A -177.3(10) .
C37A C38A C39A C40A 3.8(17) .
C37A C38A C39A C47A -176.7(11) .
C38A C39A C40A C41A -1.9(18) .
C38A C39A C47A C48A -54.0(17) .
C38A C39A C47A C52A 126.2(13) .
C39A C40A C41A N7A -0.9(17) .
C39A C40A C41A C42A 178.0(11) .
C39A C47A C48A C49A -176.8(12) .
C39A C47A C52A C51A 175.9(12) .
C40A C39A C47A C48A 125.6(14) .
C40A C39A C47A C52A -54.3(17) .
C40A C41A C42A N8A 177.3(11) .
C40A C41A C42A C43A -4.6(19) .
C41A N7A C37A C36A -178.8(9) .
C41A N7A C37A C38A 0.5(17) .
C41A C42A C43A C44A -178.7(11) .
C42A N8A C46A C45A 0.2(17) .
C42A C43A C44A C45A 2(2) .
C43A C44A C45A C46A -1(2) .
C44A C45A C46A N8A 0(2) .
C46A N8A C42A C41A 178.2(10) .
C46A N8A C42A C43A 0.1(17) .
C47A C39A C40A C41A 178.5(11) .
C47A C48A C49A C50A -4.7(18) .
C47A C48A C49A C55A 176.1(12) .
C48A C47A C52A C51A -3.9(19) .
C48A C49A C50A C51A 7.6(18) .
C48A C49A C55A C54A 18.5(19) .
C48A C49A C55A C56A -157.2(12) .
C49A C50A C51A C52A -8.4(18) .
C49A C50A C51A C60A -177.6(11) .
C49A C55A C56A C57A 173.8(11) .
C50A C49A C55A C54A -160.5(12) .
C50A C49A C55A C56A 23.8(19) .
C50A C51A C52A C47A 6.3(18) .
C50A C51A C60A C59A -40.9(18) .
C50A C51A C60A C61A 141.1(13) .
C51A C60A C61A C62A -176.8(12) .
C52A C47A C48A C49A 3.1(19) .
C52A C51A C60A C59A 150.6(13) .
C52A C51A C60A C61A -27.3(19) .
C53A N9A C57A C56A 1.9(17) .
C53A C54A C55A C49A -172.6(11) .
C53A C54A C55A C56A 3.3(18) .
C54A C55A C56A C57A -2.2(18) .
C55A C49A C50A C51A -173.3(12) .
C55A C56A C57A N9A -0.5(19) .
C57A N9A C53A C54A -0.8(16) .
C58A N10A C62A C61A -1(2) .
C58A C59A C60A C51A 175.8(13) .
C58A C59A C60A C61A -6(2) .
C59A C60A C61A C62A 5.1(19) .
C60A C51A C52A C47A 175.3(12) .
C60A C61A C62A N10A -2(2) .
C62A N10A C58A C59A 0(2) .
Ru1B N1B C1B C2B -170.8(10) .
Ru1B N1B C5B C4B 171.9(9) .
Ru1B N1B C5B C6B -4.1(13) .
Ru1B N2B C6B C5B 4.4(12) .
Ru1B N2B C6B C7B -176.8(9) .
Ru1B N2B C10B C9B 176.3(9) .
Ru1B N2B C10B C11B -2.4(13) .
Ru1B N3B C11B C10B -3.2(12) .
Ru1B N3B C11B C12B -176.5(9) .
Ru1B N3B C15B C14B 178.6(10) .
Ru1B N6B C32B C33B 177.1(9) .
Ru1B N6B C36B C35B -177.3(9) .
Ru1B N6B C36B C37B -1.8(12) .
Ru1B N7B C37B C36B -3.5(12) .
Ru1B N7B C37B C38B 178.6(8) .
Ru1B N7B C41B C40B -174.5(9) .
Ru1B N7B C41B C42B 1.3(13) .
Ru1B N8B C42B C41B -2.5(13) .
Ru1B N8B C42B C43B -177.0(10) .
Ru1B N8B C46B C45B 176.3(10) .
N1B C1B C2B C3B -1(2) .
N1B C5B C6B N2B 0.0(14) .
N1B C5B C6B C7B -178.6(12) .
N2B C6B C7B C8B -0.5(18) .
N2B C10B C11B N3B 3.6(14) .
N2B C10B C11B C12B 176.7(11) .
N3B C11B C12B C13B -2(2) .
N4B C22B C23B C24B 2(2) .
N5B C27B C28B C29B 3(2) .
N6B C32B C33B C34B 2(2) .
N6B C36B C37B N7B 3.4(14) .
N6B C36B C37B C38B -179.0(11) .
N7B C37B C38B C39B -5.8(18) .
N7B C41B C42B N8B 0.9(15) .
N7B C41B C42B C43B 175.0(12) .
N8B C42B C43B C44B -2(2) .
N9B C53B C54B C55B -4(2) .
N10B C58B C59B C60B 1(3) .
C1B N1B C5B C4B -3.5(16) .
C1B N1B C5B C6B -179.5(10) .
C1B C2B C3B C4B -3(2) .
C2B C3B C4B C5B 3(2) .
C3B C4B C5B N1B 0.4(19) .
C3B C4B C5B C6B 176.0(13) .
C4B C5B C6B N2B -175.8(11) .
C4B C5B C6B C7B 6(2) .
C5B N1B C1B C2B 3.8(18) .
C5B C6B C7B C8B 178.0(12) .
C6B N2B C10B C9B 1.0(17) .
C6B N2B C10B C11B -177.7(10) .
C6B C7B C8B C9B 2.7(18) .
C6B C7B C8B C16B 175.3(12) .
C7B C8B C9B C10B -3.1(18) .
C7B C8B C16B C17B -28.4(19) .
C7B C8B C16B C21B 154.1(13) .
C8B C9B C10B N2B 1.3(18) .
C8B C9B C10B C11B 179.8(12) .
C8B C16B C17B C18B -175.7(13) .
C8B C16B C21B C20B 172.7(12) .
C9B C8B C16B C17B 143.8(13) .
C9B C8B C16B C21B -33.6(19) .
C9B C10B C11B N3B -175.0(12) .
C9B C10B C11B C12B -2(2) .
C10B N2B C6B C5B 179.8(10) .
C10B N2B C6B C7B -1.4(16) .
C10B C11B C12B C13B -174.7(13) .
C11B N3B C15B C14B 0.0(17) .
C11B C12B C13B C14B -1(2) .
C12B C13B C14B C15B 3(2) .
C13B C14B C15B N3B -3(2) .
C15B N3B C11B C10B 175.6(10) .
C15B N3B C11B C12B 2.3(16) .
C16B C8B C9B C10B -175.6(12) .
C16B C17B C18B C19B 2(2) .
C16B C17B C18B C24B 177.8(14) .
C17B C16B C21B C20B -5(2) .
C17B C18B C19B C20B -2(2) .
C17B C18B C24B C23B -28(2) .
C17B C18B C24B C25B 148.5(14) .
C18B C19B C20B C21B -1(2) .
C18B C19B C20B C29B 175.1(13) .
C18B C24B C25B C26B -179.6(14) .
C19B C18B C24B C23B 148.2(14) .
C19B C18B C24B C25B -36(2) .
C19B C20B C21B C16B 4.3(19) .
C19B C20B C29B C28B 27.1(19) .
C19B C20B C29B C30B -151.7(13) .
C20B C29B C30B C31B 178.3(12) .
C21B C16B C17B C18B 2(2) .
C21B C20B C29B C28B -157.2(13) .
C21B C20B C29B C30B 24.0(19) .
C22B N4B C26B C25B 6.1(19) .
C22B C23B C24B C18B 179.2(13) .
C22B C23B C24B C25B 3(2) .
C23B C24B C25B C26B -3(2) .
C24B C18B C19B C20B -178.5(13) .
C24B C25B C26B N4B -1(2) .
C26B N4B C22B C23B -6.5(18) .
C27B N5B C31B C30B 2.0(19) .
C27B C28B C29B C20B -179.4(11) .
C27B C28B C29B C30B -0.5(18) .
C28B C29B C30B C31B -1(2) .
C29B C20B C21B C16B -171.5(12) .
C29B C30B C31B N5B 0(2) .
C31B N5B C27B C28B -3(2) .
C32B N6B C36B C35B 4.4(17) .
C32B N6B C36B C37B 179.9(10) .
C32B C33B C34B C35B 1.8(19) .
C33B C34B C35B C36B -2.1(19) .
C34B C35B C36B N6B -0.9(19) .
C34B C35B C36B C37B -176.1(11) .
C35B C36B C37B N7B 178.9(11) .
C35B C36B C37B C38B -3(2) .
C36B N6B C32B C33B -4.8(18) .
C36B C37B C38B C39B 176.6(11) .
C37B N7B C41B C40B 1.8(17) .
C37B N7B C41B C42B 177.7(10) .
C37B C38B C39B C40B 5.4(19) .
C37B C38B C39B C47B -175.0(11) .
C38B C39B C40B C41B -1.3(19) .
C38B C39B C47B C48B 124.5(14) .
C38B C39B C47B C52B -56.3(18) .
C39B C40B C41B N7B -2.2(18) .
C39B C40B C41B C42B -177.7(12) .
C39B C47B C48B C49B 178.9(12) .
C39B C47B C52B C51B -175.9(14) .
C40B C39B C47B C48B -55.8(19) .
C40B C39B C47B C52B 123.4(14) .
C40B C41B C42B N8B 176.6(11) .
C40B C41B C42B C43B -9(2) .
C41B N7B C37B C36B -179.8(10) .
C41B N7B C37B C38B 2.3(16) .
C41B C42B C43B C44B -175.9(13) .
C42B N8B C46B C45B -3.4(19) .
C42B C43B C44B C45B 2(2) .
C43B C44B C45B C46B -3(2) .
C44B C45B C46B N8B 3(2) .
C46B N8B C42B C41B 177.3(11) .
C46B N8B C42B C43B 2.8(18) .
C47B C39B C40B C41B 179.0(12) .
C47B C48B C49B C50B -2(2) .
C47B C48B C49B C55B 176.6(12) .
C48B C47B C52B C51B 3(2) .
C48B C49B C50B C51B 1(2) .
C48B C49B C55B C54B 29(2) .
C48B C49B C55B C56B -144.7(13) .
C49B C50B C51B C52B 2(2) .
C49B C50B C51B C60B 176.9(13) .
C49B C55B C56B C57B 177.9(11) .
C50B C49B C55B C54B -152.3(14) .
C50B C49B C55B C56B 33.6(19) .
C50B C51B C52B C47B -4(2) .
C50B C51B C60B C59B -31(2) .
C50B C51B C60B C61B 149.4(15) .
C51B C60B C61B C62B 171.5(14) .
C52B C47B C48B C49B -0.4(19) .
C52B C51B C60B C59B 144.5(15) .
C52B C51B C60B C61B -35(2) .
C53B N9B C57B C56B -1.6(17) .
C53B C54B C55B C49B -174.6(12) .
C53B C54B C55B C56B -0.1(19) .
C54B C55B C56B C57B 3.1(19) .
C55B C49B C50B C51B -177.2(13) .
C55B C56B C57B N9B -2.4(19) .
C57B N9B C53B C54B 4.6(17) .
C58B N10B C62B C61B -5(2) .
C58B C59B C60B C51B -176.9(14) .
C58B C59B C60B C61B 3(2) .
C59B C60B C61B C62B -9(2) .
C60B C51B C52B C47B -179.3(13) .
C60B C61B C62B N10B 10(2) .
C62B N10B C58B C59B -1(2) .
Pd1C N10A C58A C59A -179.3(11) .
Pd1C N10A C62A C61A 178.6(10) .
Pd1C N9B C53B C54B -179.0(9) .
Pd1C N9B C57B C56B -178.1(9) .
Pd1C P1C C1C C2C 96.1(6) .
Pd1C P1C C1C C6C -76.5(6) .
Pd1C P1C C7C C8C 158.4(4) .
Pd1C P1C C7C C12C -24.8(5) .
Pd1C P1C C13C C14C -62.9(11) .
Pd1C P2C C15C C14C 60.6(11) .
Pd1C P2C C16C C17C -143.0(4) .
Pd1C P2C C16C C21C 36.4(6) .
Pd1C P2C C22C C23C -83.7(5) .
Pd1C P2C C22C C27C 89.7(5) .
P1C C1C C2C C3C -172.6(7) .
P1C C1C C6C C5C 172.6(7) .
P1C C7C C8C C9C 176.8(6) .
P1C C7C C12C C11C -176.9(6) .
P1C C13C C14C C15C 69.0(14) .
P2C C16C C17C C18C 179.3(7) .
P2C C16C C21C C20C -179.3(7) .
P2C C22C C23C C24C 173.3(6) .
P2C C22C C27C C26C -173.4(6) .
C1C P1C C7C C8C -80.5(6) .
C1C P1C C7C C12C 96.3(6) .
C1C P1C C13C C14C 175.9(9) .
C1C C2C C3C C4C 0.0 .
C2C C1C C6C C5C 0.0 .
C2C C3C C4C C5C 0.0 .
C3C C4C C5C C6C 0.0 .
C4C C5C C6C C1C 0.0 .
C6C C1C C2C C3C 0.0 .
C7C P1C C1C C2C -25.9(7) .
C7C P1C C1C C6C 161.5(6) .
C7C P1C C13C C14C 64.5(11) .
C7C C8C C9C C10C 0.0 .
C8C C7C C12C C11C 0.0 .
C8C C9C C10C C11C 0.0 .
C9C C10C C11C C12C 0.0 .
C10C C11C C12C C7C 0.0 .
C12C C7C C8C C9C 0.0 .
C13C P1C C1C C2C -140.0(7) .
C13C P1C C1C C6C 47.4(7) .
C13C P1C C7C C8C 29.6(7) .
C13C P1C C7C C12C -153.6(6) .
C13C C14C C15C P2C -68.4(14) .
C15C P2C C16C C17C -14.3(8) .
C15C P2C C16C C21C 165.0(6) .
C15C P2C C22C C23C 152.2(6) .
C15C P2C C22C C27C -34.4(7) .
C16C P2C C15C C14C -66.7(12) .
C16C P2C C22C C23C 37.4(6) .
C16C P2C C22C C27C -149.3(5) .
C16C C17C C18C C19C 0.0 .
C17C C16C C21C C20C 0.0 .
C17C C18C C19C C20C 0.0 .
C18C C19C C20C C21C 0.0 .
C19C C20C C21C C16C 0.0 .
C21C C16C C17C C18C 0.0 .
C22C P2C C15C C14C -177.9(10) .
C22C P2C C16C C17C 97.2(6) .
C22C P2C C16C C21C -83.5(6) .
C22C C23C C24C C25C 0.0 .
C23C C22C C27C C26C 0.0 .
C23C C24C C25C C26C 0.0 .
C24C C25C C26C C27C 0.0 .
C25C C26C C27C C22C 0.0 .
C27C C22C C23C C24C 0.0 .
Pd1D N5A C27A C28A -174.5(12) .
Pd1D N5A C31A C30A 179.3(10) .
Pd1D N4B C22B C23B 179.3(9) .
Pd1D N4B C26B C25B -179.9(10) .
Pd1D P1D C1D C2D 89.5(6) .
Pd1D P1D C1D C6D -83.9(6) .
Pd1D P1D C7D C8D 148.0(5) .
Pd1D P1D C7D C12D -34.1(8) .
Pd1D P1D C13D C14D -61.0(14) .
Pd1D P2D C15D C14D 59.5(13) .
Pd1D P2D C16D C17D 85.0(6) .
Pd1D P2D C16D C21D -89.6(6) .
P1D C1D C2D C3D -173.4(7) .
P1D C1D C6D C5D 173.4(7) .
P1D C7D C8D C9D 177.9(8) .
P1D C7D C12D C11D -177.9(8) .
P1D C13D C14D C15D 66.5(17) .
P2D C22D C23D C24D -176.2(10) .
P2D C22D C27D C26D 176.1(10) .
P2D C16D C17D C18D -174.5(7) .
P2D C16D C21D C20D 174.7(7) .
C1D P1D C7D C8D -92.8(7) .
C1D P1D C7D C12D 85.1(7) .
C1D P1D C13D C14D 177.2(11) .
C1D C2D C3D C4D 0.0 .
C2D C1D C6D C5D 0.0 .
C2D C3D C4D C5D 0.0 .
C3D C4D C5D C6D 0.0 .
C4D C5D C6D C1D 0.0 .
C6D C1D C2D C3D 0.0 .
C7D P1D C1D C2D -32.6(7) .
C7D P1D C1D C6D 153.9(6) .
C7D P1D C13D C14D 63.8(13) .
C7D C8D C9D C10D 0.0 .
C8D C7D C12D C11D 0.0 .
C8D C9D C10D C11D 0.0 .
C9D C10D C11D C12D 0.0 .
C10D C11D C12D C7D 0.0 .
C12D C7D C8D C9D 0.0 .
C13D P1D C1D C2D -145.1(7) .
C13D P1D C1D C6D 41.4(8) .
C13D P1D C7D C8D 22.2(9) .
C13D P1D C7D C12D -159.9(8) .
C13D C14D C15D P2D -64.3(17) .
C15D P2D C16D C17D -42.6(8) .
C15D P2D C16D C21D 142.9(7) .
C16D P2D C15D C14D -176.8(12) .
C16D C17D C18D C19D 0.0 .
C17D C16D C21D C20D 0.0 .
C17D C18D C19D C20D 0.0 .
C18D C19D C20D C21D 0.0 .
C19D C20D C21D C16D 0.0 .
C21D C16D C17D C18D 0.0 .
Pd1E N4A C22A C23A 178.5(9) .
Pd1E N4A C26A C25A 179.7(10) .
Pd1E N10B C58B C59B 160.8(14) 2_666
Pd1E N10B C62B C61B -163.5(12) 2_666
Pd1E P1E C1E C2E -91.1(8) .
Pd1E P1E C1E C6E 84.9(7) .
Pd1E P1E C7E C8E 16.6(7) .
Pd1E P1E C7E C12E -157.0(5) .
Pd1E P1E C13E C14E 61.2(14) .
Pd1E P2E C15E C14E -56.9(12) .
Pd1E P2E C16E C17E -85.0(5) .
Pd1E P2E C16E C21E 87.3(5) .
Pd1E P2E C22E C23E 176.8(5) .
Pd1E P2E C22E C27E -3.7(8) .
P1E C1E C2E C3E 175.9(10) .
P1E C1E C6E C5E -176.2(9) .
P1E C7E C8E C9E -173.6(8) .
P1E C7E C12E C11E 173.7(8) .
P1E C13E C14E C15E -74.2(18) .
P2E C16E C17E C18E 172.2(7) .
P2E C16E C21E C20E -172.4(6) .
P2E C22E C23E C24E 179.6(8) .
P2E C22E C27E C26E -179.6(8) .
C1E P1E C7E C8E -101.7(7) .
C1E P1E C7E C12E 84.6(7) .
C1E P1E C13E C14E 179.7(12) .
C1E C2E C3E C4E 0.0 .
C2E C1E C6E C5E 0.0 .
C2E C3E C4E C5E 0.0 .
C3E C4E C5E C6E 0.0 .
C4E C5E C6E C1E 0.0 .
C6E C1E C2E C3E 0.0 .
C7E P1E C1E C2E 35.0(10) .
C7E P1E C1E C6E -149.0(8) .
C7E P1E C13E C14E -69.0(14) .
C7E C8E C9E C10E 0.0 .
C8E C7E C12E C11E 0.0 .
C8E C9E C10E C11E 0.0 .
C9E C10E C11E C12E 0.0 .
C10E C11E C12E C7E 0.0 .
C12E C7E C8E C9E 0.0 .
C13E P1E C1E C2E 148.8(10) .
C13E P1E C1E C6E -35.2(10) .
C13E P1E C7E C8E 141.5(7) .
C13E P1E C7E C12E -32.1(8) .
C13E C14E C15E P2E 70.8(16) .
C15E P2E C16E C17E 40.2(7) .
C15E P2E C16E C21E -147.5(6) .
C15E P2E C22E C23E 48.1(9) .
C15E P2E C22E C27E -132.3(8) .
C16E P2E C15E C14E 179.4(10) .
C16E P2E C22E C23E -60.5(7) .
C16E P2E C22E C27E 119.0(7) .
C16E C17E C18E C19E 0.0 .
C17E C16E C21E C20E 0.0 .
C17E C18E C19E C20E 0.0 .
C18E C19E C20E C21E 0.0 .
C19E C20E C21E C16E 0.0 .
C21E C16E C17E C18E 0.0 .
C22E P2E C15E C14E 71.9(11) .
C22E P2E C16E C17E 150.6(6) .
C22E P2E C16E C21E -37.1(6) .
C22E C23E C24E C25E 0.0 .
C23E C22E C27E C26E 0.0 .
C23E C24E C25E C26E 0.0 .
C24E C25E C26E C27E 0.0 .
C25E C26E C27E C22E 0.0 .
C27E C22E C23E C24E 0.0 .
Pd1F N9A C53A C54A 167.4(9) 2_666
Pd1F N9A C57A C56A -165.9(9) 2_666
Pd1F N5B C27B C28B -175.3(10) .
Pd1F N5B C31B C30B 174.2(10) .
Pd1F P1F C1F C2F -78.5(7) .
Pd1F P1F C1F C6F 94.6(8) .
Pd1F P1F C7F C8F 159.3(5) .
Pd1F P1F C7F C12F -23.2(8) .
Pd1F P1F C13F C14F -58.1(15) .
Pd1F P2F C15F C14F 53.6(12) .
Pd1F P2F C16F C17F 9.4(6) .
Pd1F P2F C16F C21F -166.0(4) .
Pd1F P2F C22F C23F -86.2(6) .
Pd1F P2F C22F C27F 83.0(5) .
P1F C1F C2F C3F 173.6(8) .
P1F C1F C6F C5F -172.7(9) .
P1F C7F C8F C9F 177.4(8) .
P1F C7F C12F C11F -177.5(8) .
P1F C13F C14F C15F 67.8(19) .
P2F C16F C17F C18F -175.4(6) .
P2F C16F C21F C20F 175.4(6) .
P2F C22F C23F C24F 169.0(7) .
P2F C22F C27F C26F -169.2(7) .
C1F P1F C7F C8F -81.8(7) .
C1F P1F C7F C12F 95.6(7) .
C1F P1F C13F C14F 174.2(13) .
C1F C2F C3F C4F 0.0 .
C2F C1F C6F C5F 0.0 .
C2F C3F C4F C5F 0.0 .
C3F C4F C5F C6F 0.0 .
C4F C5F C6F C1F 0.0 .
C6F C1F C2F C3F 0.0 .
C7F P1F C1F C2F 159.7(7) .
C7F P1F C1F C6F -27.2(8) .
C7F P1F C13F C14F 69.2(15) .
C7F C8F C9F C10F 0.0 .
C8F C7F C12F C11F 0.0 .
C8F C9F C10F C11F 0.0 .
C9F C10F C11F C12F 0.0 .
C10F C11F C12F C7F 0.0 .
C12F C7F C8F C9F 0.0 .
C13F P1F C1F C2F 49.7(9) .
C13F P1F C1F C6F -137.2(9) .
C13F P1F C7F C8F 33.8(9) .
C13F P1F C7F C12F -148.8(8) .
C13F C14F C15F P2F -63.4(17) .
C15F P2F C16F C17F 137.1(7) .
C15F P2F C16F C21F -38.3(8) .
C15F P2F C22F C23F 149.7(7) .
C15F P2F C22F C27F -41.1(7) .
C16F P2F C15F C14F -73.1(12) .
C16F P2F C22F C23F 35.8(7) .
C16F P2F C22F C27F -155.0(5) .
C16F C17F C18F C19F 0.0 .
C17F C16F C21F C20F 0.0 .
C17F C18F C19F C20F 0.0 .
C18F C19F C20F C21F 0.0 .
C19F C20F C21F C16F 0.0 .
C21F C16F C17F C18F 0.0 .
C22F P2F C15F C14F 173.4(11) .
C22F P2F C16F C17F -109.5(6) .
C22F P2F C16F C21F 75.1(6) .
C22F C23F C24F C25F 0.0 .
C23F C22F C27F C26F 0.0 .
C23F C24F C25F C26F 0.0 .
C24F C25F C26F C27F 0.0 .
C25F C26F C27F C22F 0.0 .
C27F C22F C23F C24F 0.0 .

loop_
_smtbx_masks_void_nr
_smtbx_masks_void_average_x
_smtbx_masks_void_average_y
_smtbx_masks_void_average_z
_smtbx_masks_void_volume
_smtbx_masks_void_count_electrons
1 -0.877 -0.324 -0.783 5818.5 882.3
